data_4114131
loop_
_publ_author_name
'Xiaodong Shi'
'Katherine M. Mullaugh'
'James C. Fettinger'
'Yun Jiang'
'Steven A. Hofstadler'
'Jeffery T. Davis'

_publ_section_title
;
 Lipophilic G-Quadruplexes Are Self-Assembled Ion Pair Receptors, and the
 Bound Anion Modulates the Kinetic Stability of These Complexes
;
_journal_name_full 'Journal of the American Chemical Society'
_journal_page_first 10830
_journal_page_last 10841
_journal_paper_doi 10.1021/ja035267n
_journal_volume 125
_journal_year 2003
_chemical_formula_sum 'C351.3 H555.9 Ba2 Cl12.5 N95.4 O110.1 Si16'
_chemical_formula_weight 9044.86
_chemical_name_systematic
; 
 ? 
;
_space_group_IT_number 5
_symmetry_cell_setting monoclinic
_symmetry_space_group_name_Hall 'C 2y'
_symmetry_space_group_name_H-M 'C 1 2 1'
_atom_sites_solution_hydrogens geom
_atom_sites_solution_primary direct
_atom_sites_solution_secondary difmap
_audit_creation_method SHELXL-97
_cell_angle_alpha 90.00
_cell_angle_beta 93.139(2)
_cell_angle_gamma 90.00
_cell_formula_units_Z 4
_cell_length_a 46.662(4)
_cell_length_b 24.259(2)
_cell_length_c 45.111(4)
_cell_measurement_reflns_used 9600
_cell_measurement_temperature 193(2)
_cell_measurement_theta_max 23.17
_cell_measurement_theta_min 2.33
_cell_volume 50988(8)
_computing_cell_refinement 'Bruker SMART'
_computing_data_collection 'Bruker SMART'
_computing_data_reduction 'Bruker SAINT'
_computing_molecular_graphics 'Bruker SHELXTL'
_computing_publication_material 'Bruker SHELXTL'
_computing_structure_refinement 'SHELXL-97 (Sheldrick, 1997)'
_computing_structure_solution 'SHELXS-97 (Sheldrick, 1990)'
_diffrn_ambient_temperature 193(2)
_diffrn_measured_fraction_theta_full 0.998
_diffrn_measured_fraction_theta_max 0.998
_diffrn_measurement_device_type 'CCD area detector'
_diffrn_measurement_method 'phi and omega scans'
_diffrn_radiation_monochromator graphite
_diffrn_radiation_source 'fine-focus sealed tube'
_diffrn_radiation_type MoK\a
_diffrn_radiation_wavelength 0.71073
_diffrn_reflns_av_R_equivalents 0.0417
_diffrn_reflns_av_sigmaI/netI 0.0626
_diffrn_reflns_limit_h_max 50
_diffrn_reflns_limit_h_min -50
_diffrn_reflns_limit_k_max 26
_diffrn_reflns_limit_k_min -26
_diffrn_reflns_limit_l_max 48
_diffrn_reflns_limit_l_min -48
_diffrn_reflns_number 131849
_diffrn_reflns_theta_full 22.50
_diffrn_reflns_theta_max 22.50
_diffrn_reflns_theta_min 1.97
_diffrn_standards_decay_% 0
_exptl_absorpt_coefficient_mu 0.334
_exptl_absorpt_correction_T_max 0.9102
_exptl_absorpt_correction_T_min 0.8421
_exptl_absorpt_correction_type 'SADABS, multi-scan'
_exptl_crystal_colour Red
_exptl_crystal_density_diffrn 1.178
_exptl_crystal_density_meas 0
_exptl_crystal_description Block
_exptl_crystal_F_000 19043
_exptl_crystal_size_max 0.53
_exptl_crystal_size_mid 0.29
_exptl_crystal_size_min 0.29
_refine_diff_density_max 1.772
_refine_diff_density_min -1.509
_refine_diff_density_rms 0.100
_refine_ls_abs_structure_details 'Flack H D (1983), Acta Cryst. A39, 876-881'
_refine_ls_abs_structure_Flack 0.022(10)
_refine_ls_extinction_method none
_refine_ls_goodness_of_fit_ref 1.095
_refine_ls_hydrogen_treatment mixed
_refine_ls_matrix_type fullcycle
_refine_ls_number_parameters 4879
_refine_ls_number_reflns 66534
_refine_ls_number_restraints 287
_refine_ls_restrained_S_all 1.102
_refine_ls_R_factor_all 0.1011
_refine_ls_R_factor_gt 0.0872
_refine_ls_shift/su_max 0.021
_refine_ls_shift/su_mean 0.001
_refine_ls_structure_factor_coef Fsqd
_refine_ls_weighting_details 'calc w=1/[\s^2^(Fo^2^)+(0.1392P)^2^+169.8938P] where P=(Fo^2^+2Fc^2^)/3'
_refine_ls_weighting_scheme calc
_refine_ls_wR_factor_gt 0.2280
_refine_ls_wR_factor_ref 0.2369
_reflns_number_gt 56948
_reflns_number_total 66534
_reflns_threshold_expression >2sigma(I)
_cod_data_source_file ja035267nsi20030321_060023.cif
_cod_data_source_block 916ffmi
_cod_original_cell_volume 50987(8)
_cod_original_formula_sum 'C351.30 H555.90 Ba2 Cl12.50 N95.40 O110.10 Si16'
_cod_database_code 4114131

loop_
_symmetry_equiv_pos_as_xyz
'x, y, z'
'-x, y, -z'
'x+1/2, y+1/2, z'
'-x+1/2, y+1/2, -z'

loop_
_atom_site_label
_atom_site_type_symbol
_atom_site_fract_x
_atom_site_fract_y
_atom_site_fract_z
_atom_site_U_iso_or_equiv
_atom_site_adp_type
_atom_site_occupancy
_atom_site_symmetry_multiplicity
_atom_site_calc_flag
_atom_site_refinement_flags
_atom_site_disorder_assembly
_atom_site_disorder_group
Ba1 Ba 0.307552(9) 0.27254(2) 0.254992(9) 0.03757(11) Uani 1 1 d . . .
Si1 Si 0.40333(13) -0.0473(2) 0.20473(14) 0.1360(18) Uani 1 1 d . . .
C1 C 0.40700(17) 0.1698(3) 0.24769(18) 0.0396(18) Uani 1 1 d . . .
N1 N 0.37744(15) 0.1806(2) 0.24527(15) 0.0437(16) Uani 1 1 d . . .
H1 H 0.3685 0.1833 0.2619 0.052 Uiso 1 1 calc R . .
O1 O 0.33539(12) 0.1987(2) 0.21955(12) 0.0492(14) Uani 1 1 d . . .
C2 C 0.40631(18) 0.1694(3) 0.19869(16) 0.0414(19) Uani 1 1 d . . .
N2 N 0.41862(16) 0.1664(3) 0.27424(16) 0.0533(18) Uani 1 1 d . . .
H2A H 0.4371 0.1593 0.2769 0.064 Uiso 1 1 calc R . .
H2B H 0.4081 0.1710 0.2896 0.064 Uiso 1 1 calc R . .
O2 O 0.44526(18) 0.0871(4) 0.15679(18) 0.093(3) Uani 1 1 d . . .
C3 C 0.37815(19) 0.1799(3) 0.19376(18) 0.046(2) Uani 1 1 d . . .
N3 N 0.42194(13) 0.1631(3) 0.22419(15) 0.0410(15) Uani 1 1 d . . .
O3 O 0.49298(17) 0.1739(4) 0.1659(2) 0.097(3) Uani 1 1 d . . .
C4 C 0.36130(15) 0.1872(3) 0.21940(16) 0.0310(16) Uani 1 1 d . . .
N4 N 0.36951(16) 0.1826(3) 0.16448(15) 0.0502(17) Uani 1 1 d . . .
O4 O 0.5084(2) 0.0994(5) 0.1886(3) 0.125(4) Uani 1 1 d . . .
C5 C 0.3933(2) 0.1728(4) 0.1510(2) 0.059(2) Uani 1 1 d . . .
H5 H 0.3944 0.1718 0.1301 0.071 Uiso 1 1 calc R . .
N5 N 0.41652(15) 0.1642(3) 0.17074(15) 0.0518(18) Uani 1 1 d . . .
O5 O 0.4256(3) -0.0061(4) 0.1890(2) 0.130(4) Uani 1 1 d . . .
C6 C 0.4450(2) 0.1466(4) 0.1611(2) 0.067(3) Uani 1 1 d . . .
H6 H 0.4487 0.1650 0.1418 0.081 Uiso 1 1 calc R . .
C7 C 0.4694(2) 0.1593(4) 0.1831(2) 0.062(3) Uani 1 1 d . . .
H7 H 0.4647 0.1883 0.1978 0.074 Uiso 1 1 calc R . .
C8 C 0.4793(2) 0.1068(5) 0.1971(3) 0.084(3) Uani 1 1 d . . .
H8 H 0.4776 0.1066 0.2191 0.101 Uiso 1 1 calc R . .
C9 C 0.5182(3) 0.1499(7) 0.1789(4) 0.110(5) Uani 1 1 d . . .
C10 C 0.5299(4) 0.1827(8) 0.2077(4) 0.128(5) Uiso 1 1 d . . .
H10A H 0.5373 0.2186 0.2017 0.191 Uiso 1 1 calc R . .
H10B H 0.5453 0.1615 0.2179 0.191 Uiso 1 1 calc R . .
H10C H 0.5142 0.1882 0.2210 0.191 Uiso 1 1 calc R . .
C11 C 0.5393(4) 0.1446(8) 0.1573(4) 0.135(6) Uiso 1 1 d . . .
H11A H 0.5460 0.1813 0.1517 0.203 Uiso 1 1 calc R . .
H11B H 0.5309 0.1257 0.1397 0.203 Uiso 1 1 calc R . .
H11C H 0.5556 0.1231 0.1657 0.203 Uiso 1 1 calc R . .
C12 C 0.4619(3) 0.0629(5) 0.1817(3) 0.084(3) Uiso 1 1 d . . .
H12 H 0.4750 0.0342 0.1742 0.101 Uiso 1 1 calc R . .
C13 C 0.4412(3) 0.0352(7) 0.2040(3) 0.102(4) Uiso 1 1 d . . .
H13A H 0.4525 0.0193 0.2212 0.123 Uiso 1 1 calc R . .
H13B H 0.4279 0.0631 0.2116 0.123 Uiso 1 1 calc R . .
C14 C 0.4126(5) -0.0600(9) 0.2450(4) 0.156(7) Uiso 1 1 d . . .
H14A H 0.4300 -0.0826 0.2471 0.234 Uiso 1 1 calc R . .
H14B H 0.3968 -0.0793 0.2539 0.234 Uiso 1 1 calc R . .
H14C H 0.4160 -0.0247 0.2552 0.234 Uiso 1 1 calc R . .
C15 C 0.4044(7) -0.1157(13) 0.1847(6) 0.224(12) Uiso 1 1 d . . .
H15A H 0.4230 -0.1335 0.1891 0.336 Uiso 1 1 calc R . .
H15B H 0.4016 -0.1096 0.1633 0.336 Uiso 1 1 calc R . .
H15C H 0.3890 -0.1396 0.1914 0.336 Uiso 1 1 calc R . .
C16 C 0.3755(4) -0.0143(7) 0.2013(4) 0.122(5) Uiso 1 1 d . . .
C17 C 0.3675(5) 0.0368(11) 0.2262(5) 0.192(9) Uiso 1 1 d . . .
H17A H 0.3774 0.0291 0.2455 0.288 Uiso 1 1 calc R . .
H17B H 0.3467 0.0377 0.2284 0.288 Uiso 1 1 calc R . .
H17C H 0.3738 0.0725 0.2188 0.288 Uiso 1 1 calc R . .
C18 C 0.3616(7) 0.0080(13) 0.1697(6) 0.230(12) Uiso 1 1 d . . .
H18A H 0.3661 -0.0179 0.1539 0.345 Uiso 1 1 calc R . .
H18B H 0.3697 0.0443 0.1654 0.345 Uiso 1 1 calc R . .
H18C H 0.3408 0.0111 0.1707 0.345 Uiso 1 1 calc R . .
C19 C 0.3459(6) -0.0549(13) 0.2130(7) 0.227(12) Uiso 1 1 d . . .
H19A H 0.3443 -0.0887 0.2011 0.340 Uiso 1 1 calc R . .
H19B H 0.3281 -0.0336 0.2103 0.340 Uiso 1 1 calc R . .
H19C H 0.3492 -0.0646 0.2340 0.340 Uiso 1 1 calc R . .
C21 C 0.29062(19) 0.2092(3) 0.14384(18) 0.047(2) Uani 1 1 d . . .
N21 N 0.28968(15) 0.2087(3) 0.17422(13) 0.0398(15) Uani 1 1 d . . .
H21 H 0.3053 0.1985 0.1846 0.048 Uiso 1 1 calc R . .
O21 O 0.26761(12) 0.2222(2) 0.21778(11) 0.0474(13) Uani 1 1 d . . .
C22 C 0.24484(19) 0.2357(3) 0.14089(18) 0.044(2) Uani 1 1 d . . .
N22 N 0.31513(16) 0.1949(3) 0.13174(15) 0.0555(19) Uani 1 1 d . . .
H22A H 0.3160 0.1938 0.1123 0.067 Uiso 1 1 calc R . .
H22B H 0.3304 0.1866 0.1432 0.067 Uiso 1 1 calc R . .
O22 O 0.18709(16) 0.2228(3) 0.09094(16) 0.082(2) Uani 1 1 d . A .
C23 C 0.24209(18) 0.2362(3) 0.17104(19) 0.048(2) Uani 1 1 d . . .
N23 N 0.26781(17) 0.2216(3) 0.12671(16) 0.0526(18) Uani 1 1 d . . .
O23 O 0.22093(18) 0.2870(2) 0.05015(13) 0.077(2) Uani 1 1 d . . .
C24 C 0.26664(19) 0.2225(3) 0.18926(19) 0.047(2) Uani 1 1 d . . .
N24 N 0.21508(15) 0.2538(3) 0.17821(16) 0.0503(18) Uani 1 1 d . . .
O24 O 0.22197(19) 0.2005(2) 0.03383(14) 0.077(2) Uani 1 1 d . . .
C25 C 0.2026(2) 0.2651(4) 0.1522(2) 0.055(2) Uani 1 1 d . . .
H25 H 0.1836 0.2793 0.1498 0.066 Uiso 1 1 calc R . .
N25 N 0.21902(16) 0.2549(3) 0.12899(15) 0.0500(18) Uani 1 1 d . . .
O25 O 0.2159(3) 0.0825(3) 0.08793(19) 0.120(4) Uani 1 1 d D . .
C26 C 0.2081(2) 0.2629(4) 0.0979(2) 0.062(3) Uani 1 1 d . . .
H26 H 0.1995 0.3005 0.0956 0.074 Uiso 1 1 calc R . .
C27 C 0.2304(2) 0.2550(4) 0.07577(19) 0.060(3) Uani 1 1 d . . .
H27 H 0.2504 0.2639 0.0836 0.072 Uiso 1 1 calc R . .
C28 C 0.2267(2) 0.1952(4) 0.0642(2) 0.061(3) Uani 1 1 d . A .
H28 H 0.2439 0.1718 0.0695 0.073 Uiso 1 1 calc R . .
C29 C 0.2276(3) 0.2557(4) 0.0239(2) 0.077(3) Uani 1 1 d . . .
C30 C 0.2577(3) 0.2622(5) 0.0165(3) 0.085(3) Uiso 1 1 d . . .
H30A H 0.2703 0.2526 0.0338 0.128 Uiso 1 1 calc R . .
H30B H 0.2612 0.3005 0.0108 0.128 Uiso 1 1 calc R . .
H30C H 0.2617 0.2378 -0.0001 0.128 Uiso 1 1 calc R . .
C31 C 0.2054(3) 0.2704(6) 0.0005(3) 0.092(3) Uiso 1 1 d . . .
H31A H 0.1863 0.2651 0.0081 0.137 Uiso 1 1 calc R . .
H31B H 0.2075 0.2468 -0.0169 0.137 Uiso 1 1 calc R . .
H31C H 0.2078 0.3091 -0.0052 0.137 Uiso 1 1 calc R . .
C32 C 0.2006(2) 0.1751(5) 0.0782(2) 0.072(3) Uiso 1 1 d . . .
H32 H 0.1871 0.1592 0.0625 0.086 Uiso 1 1 calc R A .
C33 C 0.2054(3) 0.1332(5) 0.1026(3) 0.087(3) Uiso 1 1 d D A .
H33A H 0.2199 0.1466 0.1178 0.104 Uiso 1 1 calc R . .
H33B H 0.1873 0.1256 0.1123 0.104 Uiso 1 1 calc R . .
Si2 Si 0.22669(17) 0.0224(3) 0.09717(18) 0.142(2) Uiso 0.78 1 d PDU A 1
C34 C 0.2448(4) -0.0106(8) 0.0663(4) 0.116(6) Uiso 0.78 1 d PD A 1
H34A H 0.2342 -0.0024 0.0475 0.174 Uiso 0.78 1 calc PR A 1
H34B H 0.2454 -0.0506 0.0694 0.174 Uiso 0.78 1 calc PR A 1
H34C H 0.2645 0.0036 0.0658 0.174 Uiso 0.78 1 calc PR A 1
C35 C 0.1943(11) -0.0173(19) 0.1024(17) 0.54(7) Uiso 0.78 1 d PD A 1
H35A H 0.1810 -0.0128 0.0850 0.812 Uiso 0.78 1 calc PR A 1
H35B H 0.1852 -0.0041 0.1201 0.812 Uiso 0.78 1 calc PR A 1
H35C H 0.1993 -0.0563 0.1048 0.812 Uiso 0.78 1 calc PR A 1
C36 C 0.2413(6) 0.0091(13) 0.1319(5) 0.236(16) Uiso 0.78 1 d PDU A 1
C37 C 0.2696(6) 0.0422(17) 0.1378(8) 0.28(2) Uiso 0.78 1 d PD A 1
H37A H 0.2656 0.0817 0.1360 0.424 Uiso 0.78 1 calc PR A 1
H37B H 0.2835 0.0315 0.1232 0.424 Uiso 0.78 1 calc PR A 1
H37C H 0.2777 0.0341 0.1578 0.424 Uiso 0.78 1 calc PR A 1
C38 C 0.2196(7) 0.0263(16) 0.1571(6) 0.258(19) Uiso 0.78 1 d PD A 1
H38A H 0.2178 0.0666 0.1576 0.386 Uiso 0.78 1 calc PR A 1
H38B H 0.2271 0.0130 0.1765 0.386 Uiso 0.78 1 calc PR A 1
H38C H 0.2007 0.0098 0.1524 0.386 Uiso 0.78 1 calc PR A 1
C39 C 0.2472(8) -0.0536(11) 0.1378(7) 0.240(17) Uiso 0.78 1 d PD A 1
H39A H 0.2289 -0.0737 0.1371 0.360 Uiso 0.78 1 calc PR A 1
H39B H 0.2570 -0.0582 0.1574 0.360 Uiso 0.78 1 calc PR A 1
H39C H 0.2593 -0.0682 0.1226 0.360 Uiso 0.78 1 calc PR A 1
Si2A Si 0.2281(5) 0.0431(8) 0.1175(5) 0.142(2) Uiso 0.22 1 d PD A 2
C34A C 0.2662(6) 0.0634(16) 0.1232(9) 0.053(10) Uiso 0.22 1 d PD A 2
H34D H 0.2681 0.1031 0.1195 0.079 Uiso 0.22 1 calc PR A 2
H34E H 0.2777 0.0429 0.1095 0.079 Uiso 0.22 1 calc PR A 2
H34F H 0.2729 0.0552 0.1437 0.079 Uiso 0.22 1 calc PR A 2
C35A C 0.2077(14) 0.083(3) 0.1486(10) 0.33(11) Uiso 0.22 1 d PD A 2
H35D H 0.2135 0.1216 0.1490 0.500 Uiso 0.22 1 calc PR A 2
H35E H 0.2125 0.0660 0.1680 0.500 Uiso 0.22 1 calc PR A 2
H35F H 0.1869 0.0803 0.1442 0.500 Uiso 0.22 1 calc PR A 2
C36A C 0.2150(8) -0.0214(10) 0.1182(8) 0.103(19) Uiso 0.22 1 d PD A 2
C37A C 0.2365(11) -0.0709(14) 0.1179(15) 0.11(2) Uiso 0.22 1 d PD A 2
H37D H 0.2527 -0.0639 0.1321 0.169 Uiso 0.22 1 calc PR A 2
H37E H 0.2435 -0.0751 0.0980 0.169 Uiso 0.22 1 calc PR A 2
H37F H 0.2267 -0.1048 0.1235 0.169 Uiso 0.22 1 calc PR A 2
C38A C 0.1909(9) -0.0370(18) 0.0932(11) 0.089(16) Uiso 0.22 1 d PD A 2
H38D H 0.1771 -0.0066 0.0908 0.133 Uiso 0.22 1 calc PR A 2
H38E H 0.1809 -0.0705 0.0991 0.133 Uiso 0.22 1 calc PR A 2
H38F H 0.1998 -0.0435 0.0744 0.133 Uiso 0.22 1 calc PR A 2
C39A C 0.1981(17) -0.034(3) 0.1481(11) 0.5(2) Uiso 0.22 1 d PD A 2
H39D H 0.1829 -0.0065 0.1500 0.767 Uiso 0.22 1 calc PR A 2
H39E H 0.2117 -0.0319 0.1654 0.767 Uiso 0.22 1 calc PR A 2
H39F H 0.1897 -0.0708 0.1468 0.767 Uiso 0.22 1 calc PR A 2
C41 C 0.19610(18) 0.2411(3) 0.2584(2) 0.048(2) Uani 1 1 d . . .
N41 N 0.22529(13) 0.2311(3) 0.26191(15) 0.0432(16) Uani 1 1 d . . .
H41 H 0.2346 0.2285 0.2455 0.052 Uiso 1 1 calc R . .
O41 O 0.26786(12) 0.2179(2) 0.28775(12) 0.0476(13) Uani 1 1 d . . .
C42 C 0.19504(18) 0.2339(3) 0.30732(19) 0.046(2) Uani 1 1 d . . .
N42 N 0.18488(16) 0.2492(3) 0.23192(18) 0.0561(19) Uani 1 1 d . . .
H42A H 0.1662 0.2541 0.2291 0.067 Uiso 1 1 calc R . .
H42B H 0.1959 0.2498 0.2167 0.067 Uiso 1 1 calc R . .
O42 O 0.14414(16) 0.1800(3) 0.34828(17) 0.081(2) Uani 1 1 d . B .
C43 C 0.22410(18) 0.2247(3) 0.31220(19) 0.047(2) Uani 1 1 d . . .
N43 N 0.18017(14) 0.2401(3) 0.28148(17) 0.0481(17) Uani 1 1 d . . .
O43 O 0.11064(14) 0.2833(3) 0.33730(19) 0.090(3) Uani 1 1 d . . .
C44 C 0.24167(18) 0.2246(3) 0.2884(2) 0.046(2) Uani 1 1 d . . .
N44 N 0.23205(15) 0.2202(3) 0.34251(17) 0.0553(19) Uani 1 1 d . . .
O44 O 0.08919(16) 0.2205(4) 0.3057(2) 0.106(3) Uani 1 1 d . . .
C45 C 0.2069(2) 0.2268(4) 0.3553(2) 0.055(2) Uani 1 1 d . . .
H45 H 0.2050 0.2261 0.3761 0.066 Uiso 1 1 calc R . .
N45 N 0.18419(16) 0.2346(3) 0.33507(19) 0.062(2) Uani 1 1 d . . .
O45 O 0.1463(2) 0.0694(4) 0.3217(2) 0.116(3) Uani 1 1 d D . .
C46 C 0.15444(19) 0.2350(4) 0.3443(2) 0.061(3) Uani 1 1 d . . .
H46 H 0.1535 0.2560 0.3633 0.073 Uiso 1 1 calc R . .
C47 C 0.1337(2) 0.2602(4) 0.3209(2) 0.065(3) Uani 1 1 d . . .
H47 H 0.1428 0.2869 0.3074 0.078 Uiso 1 1 calc R . .
C48 C 0.1192(2) 0.2103(5) 0.3049(3) 0.075(3) Uani 1 1 d . B .
H48 H 0.1251 0.2074 0.2840 0.091 Uiso 1 1 calc R . .
C49 C 0.0841(2) 0.2698(7) 0.3210(3) 0.097(4) Uani 1 1 d . . .
C50 C 0.0789(4) 0.3123(7) 0.2948(4) 0.124(5) Uiso 1 1 d . . .
H50A H 0.0605 0.3044 0.2842 0.187 Uiso 1 1 calc R . .
H50B H 0.0944 0.3091 0.2811 0.187 Uiso 1 1 calc R . .
H50C H 0.0786 0.3498 0.3029 0.187 Uiso 1 1 calc R . .
C51 C 0.0608(4) 0.2626(8) 0.3407(4) 0.141(6) Uiso 1 1 d . . .
H51A H 0.0429 0.2555 0.3289 0.212 Uiso 1 1 calc R . .
H51B H 0.0587 0.2961 0.3525 0.212 Uiso 1 1 calc R . .
H51C H 0.0650 0.2313 0.3540 0.212 Uiso 1 1 calc R . .
C52 C 0.1286(3) 0.1615(5) 0.3225(3) 0.082(3) Uiso 1 1 d . . .
H52 H 0.1108 0.1432 0.3292 0.098 Uiso 1 1 calc R B .
C53 C 0.1444(3) 0.1193(6) 0.3053(3) 0.103(4) Uiso 1 1 d . B .
H53A H 0.1341 0.1128 0.2858 0.123 Uiso 1 1 calc R . .
H53B H 0.1639 0.1329 0.3016 0.123 Uiso 1 1 calc R . .
Si3 Si 0.17444(17) 0.0279(3) 0.32068(18) 0.110(2) Uiso 0.60 1 d PD B 1
C54 C 0.2062(3) 0.0623(9) 0.3308(4) 0.167(8) Uiso 0.60 1 d PD B 1
H54A H 0.2175 0.0668 0.3133 0.251 Uiso 0.60 1 calc PR B 1
H54B H 0.2172 0.0408 0.3459 0.251 Uiso 0.60 1 calc PR B 1
H54C H 0.2017 0.0986 0.3388 0.251 Uiso 0.60 1 calc PR B 1
C55 C 0.1746(6) -0.0060(11) 0.2853(5) 0.124(9) Uiso 0.60 1 d PD B 1
H55A H 0.1548 -0.0122 0.2776 0.187 Uiso 0.60 1 calc PR B 1
H55B H 0.1846 -0.0414 0.2876 0.187 Uiso 0.60 1 calc PR B 1
H55C H 0.1846 0.0172 0.2713 0.187 Uiso 0.60 1 calc PR B 1
C56 C 0.1666(5) -0.0343(9) 0.3382(5) 0.233(13) Uiso 0.60 1 d PD B 1
C57 C 0.1359(5) -0.0576(10) 0.3315(6) 0.119(9) Uiso 0.60 1 d PD B 1
H57A H 0.1357 -0.0806 0.3137 0.179 Uiso 0.60 1 calc PR B 1
H57B H 0.1223 -0.0271 0.3284 0.179 Uiso 0.60 1 calc PR B 1
H57C H 0.1303 -0.0799 0.3484 0.179 Uiso 0.60 1 calc PR B 1
C58 C 0.1884(7) -0.0815(13) 0.3377(10) 0.25(3) Uiso 0.60 1 d PD B 1
H58A H 0.1841 -0.1088 0.3528 0.380 Uiso 0.60 1 calc PR B 1
H58B H 0.2078 -0.0669 0.3419 0.380 Uiso 0.60 1 calc PR B 1
H58C H 0.1873 -0.0990 0.3181 0.380 Uiso 0.60 1 calc PR B 1
C59 C 0.1652(10) -0.0210(18) 0.3739(5) 0.27(3) Uiso 0.60 1 d PD B 1
H59A H 0.1635 -0.0557 0.3848 0.408 Uiso 0.60 1 calc PR B 1
H59B H 0.1486 0.0023 0.3771 0.408 Uiso 0.60 1 calc PR B 1
H59C H 0.1828 -0.0019 0.3809 0.408 Uiso 0.60 1 calc PR B 1
Si3A Si 0.1683(2) 0.0378(4) 0.3394(2) 0.096(3) Uiso 0.40 1 d PD B 2
C54A C 0.2062(3) 0.0623(9) 0.3308(4) 0.167(8) Uiso 0.40 1 d PD B 2
H54D H 0.2134 0.0397 0.3148 0.251 Uiso 0.40 1 calc PR B 2
H54E H 0.2190 0.0587 0.3486 0.251 Uiso 0.40 1 calc PR B 2
H54F H 0.2054 0.1010 0.3245 0.251 Uiso 0.40 1 calc PR B 2
C55A C 0.1640(7) 0.0320(16) 0.3783(5) 0.107(10) Uiso 0.40 1 d PD B 2
H55D H 0.1556 0.0661 0.3856 0.161 Uiso 0.40 1 calc PR B 2
H55E H 0.1827 0.0257 0.3886 0.161 Uiso 0.40 1 calc PR B 2
H55F H 0.1512 0.0010 0.3820 0.161 Uiso 0.40 1 calc PR B 2
C56A C 0.1666(5) -0.0343(9) 0.3382(5) 0.233(13) Uiso 0.40 1 d PD B 2
C57A C 0.1408(7) -0.0622(14) 0.3496(10) 0.149(18) Uiso 0.40 1 d PD B 2
H57D H 0.1407 -0.1011 0.3437 0.224 Uiso 0.40 1 calc PR B 2
H57E H 0.1233 -0.0443 0.3412 0.224 Uiso 0.40 1 calc PR B 2
H57F H 0.1414 -0.0595 0.3713 0.224 Uiso 0.40 1 calc PR B 2
C58A C 0.1947(6) -0.0643(13) 0.3515(9) 0.123(13) Uiso 0.40 1 d PD B 2
H58D H 0.2032 -0.0425 0.3680 0.184 Uiso 0.40 1 calc PR B 2
H58E H 0.2085 -0.0681 0.3360 0.184 Uiso 0.40 1 calc PR B 2
H58F H 0.1896 -0.1010 0.3587 0.184 Uiso 0.40 1 calc PR B 2
C59A C 0.1680(11) -0.0510(16) 0.3029(6) 0.19(2) Uiso 0.40 1 d PD B 2
H59D H 0.1615 -0.0891 0.3000 0.284 Uiso 0.40 1 calc PR B 2
H59E H 0.1878 -0.0476 0.2969 0.284 Uiso 0.40 1 calc PR B 2
H59F H 0.1556 -0.0262 0.2908 0.284 Uiso 0.40 1 calc PR B 2
C61 C 0.31158(18) 0.1907(3) 0.36223(17) 0.0418(19) Uani 1 1 d . . .
N61 N 0.31252(15) 0.1941(3) 0.33242(14) 0.0451(16) Uani 1 1 d . . .
H61 H 0.2961 0.1976 0.3221 0.054 Uiso 1 1 calc R . .
O61 O 0.33642(12) 0.1967(2) 0.28960(12) 0.0455(13) Uani 1 1 d . . .
C62 C 0.35962(19) 0.1814(3) 0.36598(18) 0.047(2) Uani 1 1 d . . .
N62 N 0.28629(17) 0.1946(3) 0.37405(17) 0.059(2) Uani 1 1 d . . .
H62A H 0.2852 0.1929 0.3934 0.070 Uiso 1 1 calc R . .
H62B H 0.2706 0.1989 0.3625 0.070 Uiso 1 1 calc R . .
O62 O 0.4099(2) 0.1181(6) 0.4130(2) 0.149(5) Uani 1 1 d . . .
C63 C 0.36235(17) 0.1853(3) 0.33548(17) 0.0434(19) Uani 1 1 d . . .
N63 N 0.33399(17) 0.1843(3) 0.38020(15) 0.0522(18) Uani 1 1 d . . .
O63 O 0.38961(19) 0.1901(3) 0.45859(14) 0.088(3) Uani 1 1 d . . .
C64 C 0.33744(19) 0.1926(3) 0.31660(18) 0.045(2) Uani 1 1 d . . .
N64 N 0.39081(15) 0.1825(3) 0.32897(14) 0.0506(18) Uani 1 1 d . . .
O64 O 0.3680(2) 0.1104(3) 0.46904(17) 0.089(2) Uani 1 1 d . . .
C65 C 0.4046(2) 0.1780(4) 0.3547(2) 0.061(2) Uani 1 1 d . . .
H65 H 0.4249 0.1749 0.3572 0.073 Uiso 1 1 calc R . .
N65 N 0.38618(18) 0.1784(3) 0.37847(16) 0.061(2) Uani 1 1 d . . .
C66 C 0.3972(3) 0.1707(6) 0.4090(2) 0.083(3) Uani 1 1 d . . .
H66 H 0.4124 0.1991 0.4134 0.099 Uiso 1 1 calc R . .
C67 C 0.3759(2) 0.1752(4) 0.43156(19) 0.058(2) Uani 1 1 d . . .
H67 H 0.3591 0.1991 0.4255 0.070 Uiso 1 1 calc R . .
C68 C 0.3677(3) 0.1158(5) 0.4387(2) 0.075(3) Uani 1 1 d . . .
H68 H 0.3483 0.1067 0.4295 0.091 Uiso 1 1 calc R . .
C69 C 0.3766(3) 0.1614(5) 0.4818(2) 0.077(3) Uani 1 1 d . . .
C70 C 0.3495(3) 0.1917(7) 0.4909(4) 0.119(5) Uiso 1 1 d . . .
H70A H 0.3549 0.2274 0.4998 0.178 Uiso 1 1 calc R . .
H70B H 0.3398 0.1695 0.5055 0.178 Uiso 1 1 calc R . .
H70C H 0.3365 0.1976 0.4734 0.178 Uiso 1 1 calc R . .
C71 C 0.3982(3) 0.1537(6) 0.5065(3) 0.107(4) Uiso 1 1 d . . .
H71A H 0.4032 0.1896 0.5153 0.161 Uiso 1 1 calc R . .
H71B H 0.4154 0.1364 0.4991 0.161 Uiso 1 1 calc R . .
H71C H 0.3902 0.1300 0.5216 0.161 Uiso 1 1 calc R . .
C72 C 0.3894(4) 0.0828(8) 0.4259(4) 0.135(6) Uiso 1 1 d . . .
H72 H 0.3992 0.0592 0.4415 0.162 Uiso 1 1 calc R . .
C73 C 0.3844(8) 0.0472(9) 0.3945(10) 0.35(3) Uani 1 1 d . . .
H73A H 0.3939 0.0683 0.3790 0.423 Uiso 1 1 calc R . .
H73B H 0.3953 0.0124 0.3973 0.423 Uiso 1 1 calc R . .
O65 O 0.3646(5) 0.0369(12) 0.3858(4) 0.290(14) Uani 1 1 d D . .
Si4 Si 0.3437(4) 0.0043(5) 0.3625(3) 0.399(13) Uani 1 1 d D . .
C74 C 0.3125(5) 0.0468(11) 0.3479(5) 0.191(9) Uiso 1 1 d D . .
H74A H 0.3190 0.0844 0.3439 0.286 Uiso 1 1 calc R . .
H74B H 0.2978 0.0479 0.3626 0.286 Uiso 1 1 calc R . .
H74C H 0.3043 0.0304 0.3294 0.286 Uiso 1 1 calc R . .
C75 C 0.3268(10) -0.0500(16) 0.3858(10) 0.41(3) Uiso 1 1 d D . .
H75A H 0.3178 -0.0782 0.3729 0.616 Uiso 1 1 calc R . .
H75B H 0.3123 -0.0330 0.3978 0.616 Uiso 1 1 calc R . .
H75C H 0.3416 -0.0672 0.3990 0.616 Uiso 1 1 calc R . .
C76 C 0.3597(7) -0.0137(13) 0.3349(7) 0.33(2) Uiso 1 1 d D . .
C77 C 0.3695(5) 0.0392(9) 0.3147(5) 0.186(9) Uiso 1 1 d D . .
H77A H 0.3902 0.0451 0.3179 0.280 Uiso 1 1 calc R . .
H77B H 0.3592 0.0723 0.3207 0.280 Uiso 1 1 calc R . .
H77C H 0.3648 0.0316 0.2937 0.280 Uiso 1 1 calc R . .
C78 C 0.3855(6) -0.0539(12) 0.3433(7) 0.273(16) Uiso 1 1 d D . .
H78A H 0.4010 -0.0333 0.3539 0.410 Uiso 1 1 calc R . .
H78B H 0.3927 -0.0699 0.3252 0.410 Uiso 1 1 calc R . .
H78C H 0.3789 -0.0834 0.3561 0.410 Uiso 1 1 calc R . .
C79 C 0.3402(8) -0.0461(16) 0.3091(7) 0.42(3) Uiso 1 1 d D . .
H79A H 0.3526 -0.0596 0.2938 0.628 Uiso 1 1 calc R . .
H79B H 0.3259 -0.0207 0.3001 0.628 Uiso 1 1 calc R . .
H79C H 0.3305 -0.0773 0.3180 0.628 Uiso 1 1 calc R . .
Si5 Si 0.35606(9) 0.13127(14) 0.06156(9) 0.0926(11) Uani 1 1 d . . .
C81 C 0.35570(17) 0.3238(3) 0.15802(18) 0.0403(19) Uani 1 1 d . . .
N81 N 0.33968(14) 0.3278(2) 0.18338(14) 0.0378(15) Uani 1 1 d . . .
H81 H 0.3489 0.3232 0.2008 0.045 Uiso 1 1 calc R . .
O81 O 0.29865(10) 0.3397(2) 0.20753(11) 0.0400(12) Uani 1 1 d . . .
C82 C 0.31504(17) 0.3384(3) 0.13143(16) 0.0366(18) Uani 1 1 d . . .
N82 N 0.38325(15) 0.3153(3) 0.16206(16) 0.0501(17) Uani 1 1 d . . .
H82A H 0.3939 0.3120 0.1467 0.060 Uiso 1 1 calc R . .
H82B H 0.3912 0.3127 0.1802 0.060 Uiso 1 1 calc R . .
O82 O 0.31258(14) 0.2852(2) 0.07042(13) 0.0610(16) Uani 1 1 d . . .
C83 C 0.29857(16) 0.3451(3) 0.15466(16) 0.0356(17) Uani 1 1 d . . .
N83 N 0.34394(15) 0.3276(3) 0.13119(15) 0.0489(17) Uani 1 1 d . . .
O83 O 0.3230(2) 0.4212(3) 0.0512(2) 0.113(3) Uani 1 1 d . . .
C84 C 0.31121(16) 0.3383(3) 0.18316(18) 0.0383(18) Uani 1 1 d . . .
N84 N 0.27035(16) 0.3571(3) 0.14453(15) 0.0484(17) Uani 1 1 d . . .
O84 O 0.3378(2) 0.3564(4) 0.01943(17) 0.107(3) Uani 1 1 d . . .
C85 C 0.27148(19) 0.3578(3) 0.11594(18) 0.046(2) Uani 1 1 d . . .
H85 H 0.2553 0.3659 0.1029 0.055 Uiso 1 1 calc R . .
N85 N 0.29780(14) 0.3459(3) 0.10614(14) 0.0422(16) Uani 1 1 d . . .
O85 O 0.34830(17) 0.1907(3) 0.07642(15) 0.0712(19) Uani 1 1 d . . .
C86 C 0.3058(2) 0.3413(4) 0.07561(18) 0.052(2) Uani 1 1 d . . .
H86 H 0.2891 0.3522 0.0621 0.062 Uiso 1 1 calc R . .
C87 C 0.3320(3) 0.3746(4) 0.0678(2) 0.069(3) Uani 1 1 d . . .
H87 H 0.3438 0.3855 0.0860 0.083 Uiso 1 1 calc R . .
C88 C 0.3478(3) 0.3389(5) 0.0492(2) 0.074(3) Uani 1 1 d . . .
H88 H 0.3690 0.3431 0.0527 0.088 Uiso 1 1 calc R . .
C89 C 0.3316(3) 0.4144(5) 0.0227(3) 0.092(4) Uani 1 1 d . . .
C90 C 0.3578(3) 0.4466(7) 0.0182(3) 0.114(5) Uiso 1 1 d . . .
H90A H 0.3637 0.4411 -0.0021 0.171 Uiso 1 1 calc R . .
H90B H 0.3731 0.4344 0.0324 0.171 Uiso 1 1 calc R . .
H90C H 0.3539 0.4858 0.0214 0.171 Uiso 1 1 calc R . .
C91 C 0.3057(4) 0.4262(8) 0.0031(4) 0.138(6) Uiso 1 1 d . . .
H91A H 0.3102 0.4211 -0.0177 0.206 Uiso 1 1 calc R . .
H91B H 0.2995 0.4642 0.0062 0.206 Uiso 1 1 calc R . .
H91C H 0.2902 0.4009 0.0079 0.206 Uiso 1 1 calc R . .
C92 C 0.3379(2) 0.2803(4) 0.0542(2) 0.062(2) Uiso 1 1 d . . .
H92 H 0.3328 0.2626 0.0346 0.074 Uiso 1 1 calc R . .
C93 C 0.3592(2) 0.2450(5) 0.0714(2) 0.074(3) Uiso 1 1 d . . .
H93A H 0.3769 0.2421 0.0603 0.089 Uiso 1 1 calc R . .
H93B H 0.3644 0.2627 0.0907 0.089 Uiso 1 1 calc R . .
C94 C 0.3920(5) 0.1331(10) 0.0504(5) 0.170(8) Uiso 1 1 d . . .
H94A H 0.4049 0.1444 0.0672 0.255 Uiso 1 1 calc R . .
H94B H 0.3935 0.1596 0.0341 0.255 Uiso 1 1 calc R . .
H94C H 0.3976 0.0964 0.0437 0.255 Uiso 1 1 calc R . .
C95 C 0.3546(4) 0.0809(7) 0.0946(4) 0.126(5) Uiso 1 1 d . . .
H95A H 0.3347 0.0772 0.1003 0.189 Uiso 1 1 calc R . .
H95B H 0.3665 0.0952 0.1115 0.189 Uiso 1 1 calc R . .
H95C H 0.3619 0.0448 0.0889 0.189 Uiso 1 1 calc R . .
C96 C 0.3264(4) 0.1103(7) 0.0345(4) 0.120(5) Uiso 1 1 d . . .
C97 C 0.3299(5) 0.0492(9) 0.0253(5) 0.165(7) Uiso 1 1 d . . .
H97A H 0.3267 0.0253 0.0424 0.247 Uiso 1 1 calc R . .
H97B H 0.3493 0.0433 0.0188 0.247 Uiso 1 1 calc R . .
H97C H 0.3159 0.0405 0.0091 0.247 Uiso 1 1 calc R . .
C98 C 0.3321(5) 0.1450(9) 0.0044(5) 0.163(8) Uiso 1 1 d . . .
H98A H 0.3301 0.1845 0.0083 0.244 Uiso 1 1 calc R . .
H98B H 0.3181 0.1339 -0.0114 0.244 Uiso 1 1 calc R . .
H98C H 0.3515 0.1375 -0.0017 0.244 Uiso 1 1 calc R . .
C99 C 0.2997(7) 0.1200(14) 0.0445(7) 0.230(13) Uiso 1 1 d . . .
H99A H 0.2969 0.0976 0.0622 0.345 Uiso 1 1 calc R . .
H99B H 0.2851 0.1103 0.0290 0.345 Uiso 1 1 calc R . .
H99C H 0.2979 0.1592 0.0495 0.345 Uiso 1 1 calc R . .
Si6 Si 0.10550(9) 0.22380(16) 0.18619(11) 0.1077(14) Uani 1 1 d . . .
C101 C 0.21761(15) 0.3825(3) 0.20765(18) 0.0377(18) Uani 1 1 d . . .
N101 N 0.24203(13) 0.3660(3) 0.22479(14) 0.0416(15) Uani 1 1 d . . .
H101 H 0.2578 0.3590 0.2155 0.050 Uiso 1 1 calc R . .
O101 O 0.26576(10) 0.3443(2) 0.26841(11) 0.0387(12) Uani 1 1 d . . .
C102 C 0.19387(16) 0.3823(3) 0.24877(19) 0.0409(19) Uani 1 1 d . . .
N102 N 0.22036(16) 0.3895(3) 0.17897(16) 0.0508(17) Uani 1 1 d . . .
H10D H 0.2054 0.3990 0.1674 0.061 Uiso 1 1 calc R . .
H10E H 0.2372 0.3848 0.1714 0.061 Uiso 1 1 calc R . .
O102 O 0.12979(13) 0.3475(3) 0.24448(17) 0.0679(18) Uani 1 1 d . . .
C103 C 0.21637(15) 0.3699(3) 0.26776(17) 0.0382(18) Uani 1 1 d . . .
N103 N 0.19237(14) 0.3894(3) 0.21968(16) 0.0428(16) Uani 1 1 d . . .
O103 O 0.12206(18) 0.4889(3) 0.2477(2) 0.094(3) Uani 1 1 d . . .
C104 C 0.24303(16) 0.3601(3) 0.25485(18) 0.0382(18) Uani 1 1 d . . .
N104 N 0.20871(14) 0.3666(3) 0.29708(15) 0.0449(16) Uani 1 1 d . . .
O104 O 0.08731(14) 0.4402(3) 0.2226(2) 0.083(2) Uani 1 1 d . . .
C105 C 0.18155(18) 0.3773(3) 0.2953(2) 0.049(2) Uani 1 1 d . . .
H105 H 0.1702 0.3779 0.3121 0.059 Uiso 1 1 calc R . .
N105 N 0.17044(14) 0.3879(3) 0.26676(16) 0.0470(17) Uani 1 1 d . . .
O105 O 0.12971(13) 0.2700(3) 0.19807(19) 0.083(2) Uani 1 1 d . . .
C106 C 0.14037(19) 0.3972(3) 0.2579(2) 0.056(2) Uani 1 1 d . . .
H106 H 0.1295 0.4054 0.2759 0.067 Uiso 1 1 calc R . .
C107 C 0.1356(2) 0.4427(4) 0.2356(2) 0.060(3) Uani 1 1 d . . .
H107 H 0.1537 0.4531 0.2262 0.072 Uiso 1 1 calc R . .
C108 C 0.1132(2) 0.4212(4) 0.2130(3) 0.071(3) Uani 1 1 d . . .
H108 H 0.1167 0.4326 0.1922 0.085 Uiso 1 1 calc R . .
C109 C 0.09359(19) 0.4922(5) 0.2365(3) 0.071(3) Uani 1 1 d . . .
C110 C 0.0738(5) 0.4996(9) 0.2596(5) 0.177(10) Uani 1 1 d . . .
H11D H 0.0542 0.5019 0.2507 0.265 Uiso 1 1 calc R . .
H11E H 0.0784 0.5338 0.2704 0.265 Uiso 1 1 calc R . .
H11F H 0.0752 0.4683 0.2733 0.265 Uiso 1 1 calc R . .
C111 C 0.0910(4) 0.5373(6) 0.2153(4) 0.131(6) Uani 1 1 d . . .
H11G H 0.1050 0.5325 0.2001 0.196 Uiso 1 1 calc R . .
H11H H 0.0945 0.5724 0.2256 0.196 Uiso 1 1 calc R . .
H11I H 0.0716 0.5375 0.2058 0.196 Uiso 1 1 calc R . .
C112 C 0.11318(19) 0.3572(4) 0.2174(2) 0.059(3) Uani 1 1 d . . .
H112 H 0.0932 0.3425 0.2184 0.071 Uiso 1 1 calc R . .
C113 C 0.1290(2) 0.3294(4) 0.1926(3) 0.074(3) Uani 1 1 d . . .
H11J H 0.1190 0.3371 0.1731 0.089 Uiso 1 1 calc R . .
H11K H 0.1488 0.3440 0.1923 0.089 Uiso 1 1 calc R . .
C114 C 0.0753(3) 0.2249(6) 0.2129(4) 0.125(6) Uani 1 1 d . . .
H11L H 0.0656 0.2607 0.2117 0.187 Uiso 1 1 calc R . .
H11M H 0.0833 0.2190 0.2332 0.187 Uiso 1 1 calc R . .
H11N H 0.0616 0.1955 0.2076 0.187 Uiso 1 1 calc R . .
C115 C 0.0910(6) 0.2474(12) 0.1483(5) 0.227(14) Uani 1 1 d . . .
H11O H 0.0828 0.2845 0.1499 0.340 Uiso 1 1 calc R . .
H11P H 0.0760 0.2219 0.1409 0.340 Uiso 1 1 calc R . .
H11Q H 0.1065 0.2482 0.1346 0.340 Uiso 1 1 calc R . .
C116 C 0.1225(3) 0.1547(6) 0.1909(4) 0.101(4) Uani 1 1 d . . .
C117 C 0.1024(4) 0.1095(7) 0.1749(5) 0.152(8) Uani 1 1 d . . .
H11R H 0.0974 0.1210 0.1544 0.229 Uiso 1 1 calc R . .
H11S H 0.0848 0.1055 0.1856 0.229 Uiso 1 1 calc R . .
H11T H 0.1125 0.0741 0.1747 0.229 Uiso 1 1 calc R . .
C118 C 0.1497(4) 0.1526(7) 0.1718(5) 0.164(9) Uani 1 1 d . . .
H11U H 0.1444 0.1638 0.1514 0.245 Uiso 1 1 calc R . .
H11V H 0.1573 0.1149 0.1719 0.245 Uiso 1 1 calc R . .
H11W H 0.1644 0.1777 0.1803 0.245 Uiso 1 1 calc R . .
C119 C 0.1303(3) 0.1394(6) 0.2204(4) 0.114(5) Uani 1 1 d . . .
H11$ H 0.1133 0.1408 0.2323 0.172 Uiso 1 1 calc R . .
H11 H 0.1449 0.1649 0.2288 0.172 Uiso 1 1 calc R . .
H119 H 0.1380 0.1018 0.2207 0.172 Uiso 1 1 calc R . .
C121 C 0.27040(18) 0.3427(3) 0.35634(18) 0.0418(19) Uani 1 1 d . . .
N121 N 0.28542(13) 0.3382(3) 0.33074(14) 0.0391(15) Uani 1 1 d . . .
H121 H 0.2756 0.3419 0.3136 0.047 Uiso 1 1 calc R . .
O121 O 0.32627(11) 0.3233(2) 0.30587(11) 0.0418(12) Uani 1 1 d . . .
C122 C 0.31133(17) 0.3262(3) 0.38198(16) 0.0389(18) Uani 1 1 d . . .
N122 N 0.24303(14) 0.3541(3) 0.35282(15) 0.0491(17) Uani 1 1 d . . .
H12A H 0.2326 0.3571 0.3684 0.059 Uiso 1 1 calc R . .
H12B H 0.2351 0.3587 0.3349 0.059 Uiso 1 1 calc R . .
O122 O 0.30479(14) 0.2644(2) 0.44070(13) 0.0600(16) Uani 1 1 d . . .
C123 C 0.32763(16) 0.3239(3) 0.35845(17) 0.0385(18) Uani 1 1 d . . .
N123 N 0.28268(14) 0.3358(3) 0.38247(15) 0.0430(16) Uani 1 1 d . . .
O123 O 0.31893(15) 0.3932(3) 0.46869(15) 0.0697(19) Uani 1 1 d . . .
C124 C 0.31475(16) 0.3284(3) 0.33008(17) 0.0382(18) Uani 1 1 d . . .
N124 N 0.35570(14) 0.3120(3) 0.36770(14) 0.0443(16) Uani 1 1 d . . .
O124 O 0.28833(18) 0.3409(3) 0.49440(14) 0.081(2) Uani 1 1 d . . .
C125 C 0.35560(17) 0.3080(3) 0.3964(2) 0.045(2) Uani 1 1 d . . .
H125 H 0.3722 0.2994 0.4087 0.055 Uiso 1 1 calc R . .
N125 N 0.32899(15) 0.3174(3) 0.40706(14) 0.0454(16) Uani 1 1 d . . .
O125 O 0.25474(18) 0.2002(3) 0.42963(16) 0.084(2) Uani 1 1 d D . .
C126 C 0.3208(2) 0.3136(4) 0.43767(18) 0.050(2) Uani 1 1 d . . .
H126 H 0.3387 0.3108 0.4508 0.060 Uiso 1 1 calc R . .
C127 C 0.3039(2) 0.3617(4) 0.44740(19) 0.054(2) Uani 1 1 d . . .
H127 H 0.2965 0.3845 0.4302 0.065 Uiso 1 1 calc R . .
C128 C 0.2793(2) 0.3343(4) 0.4638(2) 0.066(3) Uani 1 1 d . . .
H128 H 0.2606 0.3532 0.4590 0.079 Uiso 1 1 calc R . .
C129 C 0.3040(3) 0.3902(4) 0.4962(2) 0.071(3) Uani 1 1 d . . .
C130 C 0.2880(4) 0.4406(6) 0.4989(4) 0.120(6) Uani 1 1 d . . .
H13C H 0.3012 0.4720 0.4996 0.180 Uiso 1 1 calc R . .
H13D H 0.2775 0.4396 0.5171 0.180 Uiso 1 1 calc R . .
H13E H 0.2743 0.4444 0.4817 0.180 Uiso 1 1 calc R . .
C131 C 0.3267(4) 0.3847(6) 0.5228(3) 0.118(5) Uani 1 1 d . . .
H13F H 0.3382 0.4184 0.5245 0.177 Uiso 1 1 calc R . .
H13G H 0.3392 0.3532 0.5194 0.177 Uiso 1 1 calc R . .
H13H H 0.3168 0.3790 0.5412 0.177 Uiso 1 1 calc R . .
C132 C 0.2777(2) 0.2740(4) 0.45581(19) 0.061(2) Uani 1 1 d . . .
H132 H 0.2780 0.2516 0.4744 0.073 Uiso 1 1 calc R . .
Si7 Si 0.23646(9) 0.15153(16) 0.44530(9) 0.1011(13) Uani 1 1 d D . .
C133 C 0.2535(2) 0.2573(4) 0.4366(2) 0.070(3) Uani 1 1 d . . .
H13I H 0.2355 0.2651 0.4464 0.084 Uiso 1 1 calc R . .
H13J H 0.2533 0.2790 0.4180 0.084 Uiso 1 1 calc R . .
C134 C 0.2033(5) 0.1411(13) 0.4182(5) 0.226(12) Uiso 1 1 d D . .
H13W H 0.1920 0.1752 0.4170 0.339 Uiso 1 1 calc R . .
H13$ H 0.1914 0.1111 0.4254 0.339 Uiso 1 1 calc R . .
H13 H 0.2096 0.1317 0.3984 0.339 Uiso 1 1 calc R . .
C135 C 0.2287(8) 0.1676(18) 0.4819(5) 0.32(2) Uiso 1 1 d D . .
H13K H 0.2180 0.2022 0.4822 0.473 Uiso 1 1 calc R . .
H13L H 0.2467 0.1715 0.4941 0.473 Uiso 1 1 calc R . .
H13M H 0.2172 0.1379 0.4900 0.473 Uiso 1 1 calc R . .
C136 C 0.2552(4) 0.0915(6) 0.4423(4) 0.132(6) Uiso 1 1 d D . .
C137 C 0.2525(6) 0.0741(11) 0.4072(4) 0.253(14) Uiso 1 1 d D . .
H13N H 0.2322 0.0723 0.4005 0.380 Uiso 1 1 calc R . .
H13O H 0.2614 0.0379 0.4047 0.380 Uiso 1 1 calc R . .
H13P H 0.2623 0.1016 0.3955 0.380 Uiso 1 1 calc R . .
C138 C 0.2876(4) 0.0918(12) 0.4466(6) 0.258(15) Uiso 1 1 d D . .
H13Q H 0.2953 0.1228 0.4356 0.387 Uiso 1 1 calc R . .
H13R H 0.2953 0.0571 0.4391 0.387 Uiso 1 1 calc R . .
H13S H 0.2932 0.0957 0.4677 0.387 Uiso 1 1 calc R . .
C139 C 0.2432(4) 0.0410(7) 0.4593(4) 0.138(6) Uiso 1 1 d D . .
H13T H 0.2222 0.0425 0.4583 0.208 Uiso 1 1 calc R . .
H13U H 0.2504 0.0421 0.4801 0.208 Uiso 1 1 calc R . .
H13V H 0.2495 0.0067 0.4501 0.208 Uiso 1 1 calc R . .
Si8 Si 0.48979(10) 0.09973(14) 0.33130(9) 0.0975(11) Uani 1 1 d D . .
C141 C 0.41044(15) 0.3103(3) 0.30716(16) 0.0326(17) Uani 1 1 d . . .
N141 N 0.38517(12) 0.3137(3) 0.28931(14) 0.0401(15) Uani 1 1 d . . .
H141 H 0.3690 0.3171 0.2983 0.048 Uiso 1 1 calc R . .
O141 O 0.35932(11) 0.3146(2) 0.24503(11) 0.0412(12) Uani 1 1 d . . .
C142 C 0.43390(14) 0.3034(3) 0.26590(17) 0.0330(17) Uani 1 1 d . . .
N142 N 0.40851(14) 0.3129(3) 0.33594(14) 0.0449(16) Uani 1 1 d . . .
H14A H 0.4241 0.3107 0.3478 0.054 Uiso 1 1 calc R . .
H14B H 0.3916 0.3169 0.3435 0.054 Uiso 1 1 calc R . .
O142 O 0.48986(13) 0.2319(2) 0.26969(14) 0.0569(16) Uani 1 1 d . . .
C143 C 0.41071(16) 0.3069(3) 0.24675(16) 0.0354(17) Uani 1 1 d . . .
N143 N 0.43529(13) 0.3044(3) 0.29559(15) 0.0422(15) Uani 1 1 d . . .
O143 O 0.51920(14) 0.3608(3) 0.27205(17) 0.076(2) Uani 1 1 d . . .
C144 C 0.38331(17) 0.3122(3) 0.25865(16) 0.0354(18) Uani 1 1 d . . .
N144 N 0.41789(15) 0.3034(3) 0.21759(15) 0.0442(16) Uani 1 1 d . . .
O144 O 0.54190(13) 0.2953(3) 0.29937(17) 0.0680(19) Uani 1 1 d . . .
C145 C 0.44533(18) 0.2961(3) 0.21934(18) 0.0422(19) Uani 1 1 d . . .
H145 H 0.4564 0.2916 0.2025 0.051 Uiso 1 1 calc R . .
N145 N 0.45716(13) 0.2952(3) 0.24848(15) 0.0416(16) Uani 1 1 d . . .
O145 O 0.47514(14) 0.1533(3) 0.31471(16) 0.0692(19) Uani 1 1 d D . .
C146 C 0.48686(18) 0.2866(3) 0.25823(19) 0.048(2) Uani 1 1 d . . .
H146 H 0.4991 0.2906 0.2408 0.057 Uiso 1 1 calc R . .
C147 C 0.4980(2) 0.3264(4) 0.2830(2) 0.059(2) Uani 1 1 d . . .
H147 H 0.4821 0.3477 0.2916 0.071 Uiso 1 1 calc R . .
C148 C 0.51331(18) 0.2903(3) 0.3052(2) 0.051(2) Uani 1 1 d . . .
H148 H 0.5097 0.3017 0.3260 0.062 Uiso 1 1 calc R . .
C149 C 0.5454(2) 0.3484(4) 0.2881(3) 0.065(3) Uani 1 1 d . . .
C150 C 0.5509(4) 0.3905(5) 0.3123(3) 0.117(5) Uani 1 1 d . . .
H15A H 0.5533 0.4269 0.3034 0.176 Uiso 1 1 calc R . .
H15B H 0.5684 0.3807 0.3241 0.176 Uiso 1 1 calc R . .
H15C H 0.5346 0.3913 0.3251 0.176 Uiso 1 1 calc R . .
C151 C 0.5680(3) 0.3469(8) 0.2646(5) 0.156(8) Uani 1 1 d . . .
H15D H 0.5702 0.3839 0.2563 0.235 Uiso 1 1 calc R . .
H15E H 0.5618 0.3213 0.2487 0.235 Uiso 1 1 calc R . .
H15F H 0.5864 0.3346 0.2738 0.235 Uiso 1 1 calc R . .
C152 C 0.50304(17) 0.2311(3) 0.2988(2) 0.047(2) Uani 1 1 d . . .
H152 H 0.5202 0.2065 0.2988 0.057 Uiso 1 1 calc R . .
C153 C 0.4829(2) 0.2089(4) 0.3212(2) 0.061(2) Uani 1 1 d . . .
H15G H 0.4924 0.2110 0.3413 0.074 Uiso 1 1 calc R . .
H15H H 0.4654 0.2320 0.3209 0.074 Uiso 1 1 calc R . .
C154 C 0.5287(4) 0.0974(12) 0.3241(6) 0.211(11) Uiso 1 1 d D . .
H15I H 0.5311 0.0992 0.3027 0.316 Uiso 1 1 calc R . .
H15J H 0.5370 0.0629 0.3320 0.316 Uiso 1 1 calc R . .
H15K H 0.5385 0.1288 0.3339 0.316 Uiso 1 1 calc R . .
C155 C 0.4837(5) 0.0944(9) 0.3690(4) 0.166(8) Uiso 1 1 d D . .
H15L H 0.4896 0.1286 0.3791 0.248 Uiso 1 1 calc R . .
H15M H 0.4948 0.0635 0.3776 0.248 Uiso 1 1 calc R . .
H15N H 0.4632 0.0880 0.3714 0.248 Uiso 1 1 calc R . .
C156 C 0.4817(5) 0.0415(11) 0.3093(6) 0.214(11) Uiso 1 1 d D . .
C157 C 0.4490(5) 0.0245(13) 0.3123(7) 0.294(18) Uiso 1 1 d D . .
H15O H 0.4473 0.0025 0.3304 0.441 Uiso 1 1 calc R . .
H15P H 0.4423 0.0027 0.2950 0.441 Uiso 1 1 calc R . .
H15Q H 0.4372 0.0578 0.3135 0.441 Uiso 1 1 calc R . .
C158 C 0.4983(5) -0.0135(8) 0.3205(5) 0.190(9) Uiso 1 1 d D . .
H15R H 0.4955 -0.0192 0.3416 0.284 Uiso 1 1 calc R . .
H15S H 0.5189 -0.0095 0.3175 0.284 Uiso 1 1 calc R . .
H15T H 0.4907 -0.0452 0.3091 0.284 Uiso 1 1 calc R . .
C159 C 0.4866(7) 0.0484(13) 0.2768(5) 0.280(17) Uiso 1 1 d D . .
H15U H 0.5067 0.0580 0.2743 0.420 Uiso 1 1 calc R . .
H15V H 0.4742 0.0779 0.2686 0.420 Uiso 1 1 calc R . .
H15W H 0.4820 0.0138 0.2663 0.420 Uiso 1 1 calc R . .
Ba2 Ba 0.329726(9) 0.53924(2) 0.263448(9) 0.03713(11) Uani 1 1 d . . .
Si9 Si 0.20212(11) 0.70953(15) 0.10549(10) 0.1106(14) Uani 1 1 d . . .
C161 C 0.24353(17) 0.5080(3) 0.18578(16) 0.0405(18) Uani 1 1 d . . .
N161 N 0.26843(13) 0.5005(3) 0.20310(13) 0.0368(14) Uani 1 1 d . . .
H161 H 0.2671 0.5031 0.2224 0.044 Uiso 1 1 calc R . .
O161 O 0.31632(11) 0.4859(2) 0.21109(11) 0.0419(12) Uani 1 1 d . . .
C162 C 0.26899(18) 0.4978(3) 0.14613(16) 0.0400(19) Uani 1 1 d . . .
N162 N 0.21954(14) 0.5166(3) 0.19935(16) 0.0465(16) Uani 1 1 d . . .
H16A H 0.2035 0.5236 0.1889 0.056 Uiso 1 1 calc R . .
H16B H 0.2196 0.5153 0.2188 0.056 Uiso 1 1 calc R . .
O162 O 0.24764(14) 0.5634(2) 0.09258(13) 0.0553(15) Uani 1 1 d . . .
C163 C 0.29465(18) 0.4878(3) 0.16193(17) 0.0401(19) Uani 1 1 d . . .
N163 N 0.24347(13) 0.5099(3) 0.15700(14) 0.0414(15) Uani 1 1 d . . .
O163 O 0.22788(15) 0.4298(3) 0.07035(14) 0.0636(17) Uani 1 1 d . . .
C164 C 0.29509(17) 0.4895(3) 0.1931(2) 0.043(2) Uani 1 1 d . . .
N164 N 0.31635(14) 0.4779(2) 0.14218(15) 0.0408(15) Uani 1 1 d . . .
O164 O 0.20470(17) 0.5026(3) 0.04856(15) 0.075(2) Uani 1 1 d . . .
C165 C 0.30437(18) 0.4837(3) 0.11647(17) 0.0432(19) Uani 1 1 d . . .
H165 H 0.3142 0.4805 0.0987 0.052 Uiso 1 1 calc R . .
N165 N 0.27518(14) 0.4952(3) 0.11710(14) 0.0407(15) Uani 1 1 d . . .
O165 O 0.21654(18) 0.6510(3) 0.11694(16) 0.079(2) Uani 1 1 d . . .
C166 C 0.25558(18) 0.5067(3) 0.09146(18) 0.046(2) Uani 1 1 d . . .
H166 H 0.2654 0.4992 0.0727 0.055 Uiso 1 1 calc R . .
C167 C 0.22813(19) 0.4739(4) 0.09182(19) 0.051(2) Uani 1 1 d . . .
H167 H 0.2241 0.4607 0.1122 0.061 Uiso 1 1 calc R . .
C168 C 0.2051(2) 0.5139(4) 0.07918(19) 0.059(2) Uani 1 1 d . . .
H168 H 0.1860 0.5075 0.0877 0.071 Uiso 1 1 calc R . .
C169 C 0.2102(2) 0.4444(4) 0.0445(2) 0.067(3) Uani 1 1 d . . .
C170 C 0.1822(3) 0.4147(5) 0.0448(3) 0.090(4) Uani 1 1 d . . .
H17A H 0.1731 0.4225 0.0634 0.135 Uiso 1 1 calc R . .
H17B H 0.1856 0.3749 0.0431 0.135 Uiso 1 1 calc R . .
H17C H 0.1696 0.4270 0.0279 0.135 Uiso 1 1 calc R . .
C171 C 0.2246(3) 0.4369(5) 0.0176(3) 0.097(4) Uani 1 1 d . . .
H17D H 0.2281 0.3975 0.0146 0.145 Uiso 1 1 calc R . .
H17E H 0.2429 0.4567 0.0189 0.145 Uiso 1 1 calc R . .
H17F H 0.2126 0.4513 0.0008 0.145 Uiso 1 1 calc R . .
C172 C 0.2167(2) 0.5709(4) 0.0858(2) 0.064(3) Uani 1 1 d . . .
H172 H 0.2137 0.5946 0.0678 0.076 Uiso 1 1 calc R . .
C173 C 0.2047(2) 0.5988(4) 0.1115(2) 0.065(3) Uani 1 1 d . . .
H17G H 0.1837 0.6024 0.1079 0.078 Uiso 1 1 calc R . .
H17H H 0.2083 0.5756 0.1294 0.078 Uiso 1 1 calc R . .
C174 C 0.1788(6) 0.7321(9) 0.1333(6) 0.215(13) Uani 1 1 d . . .
H17I H 0.1896 0.7350 0.1524 0.323 Uiso 1 1 calc R . .
H17J H 0.1631 0.7055 0.1348 0.323 Uiso 1 1 calc R . .
H17K H 0.1707 0.7682 0.1277 0.323 Uiso 1 1 calc R . .
C175 C 0.1821(7) 0.7038(14) 0.0676(6) 0.238(13) Uiso 1 1 d . . .
H17L H 0.1957 0.6948 0.0525 0.357 Uiso 1 1 calc R . .
H17M H 0.1727 0.7390 0.0626 0.357 Uiso 1 1 calc R . .
H17N H 0.1675 0.6747 0.0682 0.357 Uiso 1 1 calc R . .
C176 C 0.2295(6) 0.7485(12) 0.0954(6) 0.194(10) Uiso 1 1 d . . .
C177 C 0.2510(7) 0.7708(15) 0.1178(7) 0.235(12) Uiso 1 1 d . . .
H17O H 0.2413 0.7941 0.1320 0.352 Uiso 1 1 calc R . .
H17P H 0.2652 0.7928 0.1078 0.352 Uiso 1 1 calc R . .
H17Q H 0.2607 0.7403 0.1285 0.352 Uiso 1 1 calc R . .
C178 C 0.2465(6) 0.7206(12) 0.0718(6) 0.202(10) Uiso 1 1 d . . .
H17R H 0.2337 0.7115 0.0546 0.303 Uiso 1 1 calc R . .
H17S H 0.2553 0.6867 0.0800 0.303 Uiso 1 1 calc R . .
H17T H 0.2616 0.7455 0.0657 0.303 Uiso 1 1 calc R . .
C179 C 0.2188(5) 0.8039(10) 0.0753(5) 0.184(9) Uiso 1 1 d . . .
H17U H 0.2095 0.7918 0.0565 0.276 Uiso 1 1 calc R . .
H17V H 0.2355 0.8268 0.0714 0.276 Uiso 1 1 calc R . .
H17W H 0.2052 0.8255 0.0864 0.276 Uiso 1 1 calc R . .
C181 C 0.25377(16) 0.4843(3) 0.34276(17) 0.0366(17) Uani 1 1 d . . .
N181 N 0.27045(13) 0.4872(3) 0.31693(13) 0.0391(15) Uani 1 1 d . . .
H181 H 0.2891 0.4815 0.3195 0.047 Uiso 1 1 calc R . .
O181 O 0.27620(10) 0.4994(2) 0.26792(11) 0.0412(12) Uani 1 1 d . . .
C182 C 0.21587(16) 0.5044(3) 0.31288(17) 0.0382(18) Uani 1 1 d . . .
N182 N 0.26759(15) 0.4720(3) 0.36690(15) 0.0473(17) Uani 1 1 d . . .
H18A H 0.2586 0.4700 0.3835 0.057 Uiso 1 1 calc R . .
H18B H 0.2861 0.4654 0.3670 0.057 Uiso 1 1 calc R . .
O182 O 0.16892(13) 0.5751(2) 0.33966(13) 0.0570(15) Uani 1 1 d . C .
C183 C 0.22954(15) 0.5062(3) 0.28696(16) 0.0342(17) Uani 1 1 d . . .
N183 N 0.22615(13) 0.4948(3) 0.34036(14) 0.0417(15) Uani 1 1 d . . .
O183 O 0.13612(15) 0.4466(3) 0.33924(16) 0.081(2) Uani 1 1 d . . .
C184 C 0.25968(17) 0.4980(3) 0.28875(18) 0.0417(19) Uani 1 1 d . . .
N184 N 0.21156(14) 0.5191(3) 0.26317(14) 0.0419(16) Uani 1 1 d . . .
O184 O 0.12354(14) 0.5082(3) 0.37375(19) 0.084(2) Uani 1 1 d . . .
C185 C 0.18616(18) 0.5247(3) 0.27450(17) 0.0436(19) Uani 1 1 d . . .
H185 H 0.1690 0.5331 0.2631 0.052 Uiso 1 1 calc R . .
N185 N 0.18757(13) 0.5168(3) 0.30488(14) 0.0417(16) Uani 1 1 d . . .
O185 O 0.20046(16) 0.6370(3) 0.38338(15) 0.073(2) Uani 1 1 d . . .
C186 C 0.1648(2) 0.5250(4) 0.3243(2) 0.055(2) Uani 1 1 d . . .
H186 H 0.1466 0.5283 0.3117 0.066 Uiso 1 1 calc R . .
C187 C 0.1608(2) 0.4796(4) 0.3465(2) 0.058(2) Uani 1 1 d . . .
H187 H 0.1785 0.4567 0.3498 0.070 Uiso 1 1 calc R . .
C188 C 0.1532(2) 0.5106(4) 0.3748(2) 0.061(2) Uani 1 1 d . C .
H188 H 0.1620 0.4929 0.3931 0.073 Uiso 1 1 calc R . .
C189 C 0.1149(2) 0.4574(4) 0.3600(2) 0.065(3) Uani 1 1 d . . .
C190 C 0.1129(3) 0.4123(5) 0.3806(3) 0.087(4) Uani 1 1 d . . .
H19A H 0.1069 0.3789 0.3698 0.131 Uiso 1 1 calc R . .
H19B H 0.0989 0.4212 0.3952 0.131 Uiso 1 1 calc R . .
H19C H 0.1317 0.4060 0.3909 0.131 Uiso 1 1 calc R . .
C191 C 0.0875(3) 0.4678(8) 0.3407(5) 0.160(9) Uani 1 1 d . . .
H19D H 0.0812 0.4333 0.3311 0.241 Uiso 1 1 calc R . .
H19E H 0.0913 0.4953 0.3255 0.241 Uiso 1 1 calc R . .
H19F H 0.0724 0.4813 0.3532 0.241 Uiso 1 1 calc R . .
C192 C 0.1643(2) 0.5694(4) 0.37068(19) 0.052(2) Uani 1 1 d . . .
H192 H 0.1493 0.5963 0.3763 0.062 Uiso 1 1 calc R C .
C193 C 0.1918(2) 0.5813(4) 0.3883(2) 0.067(3) Uani 1 1 d . C .
H19G H 0.1890 0.5755 0.4097 0.081 Uiso 1 1 calc R . .
H19H H 0.2069 0.5557 0.3823 0.081 Uiso 1 1 calc R . .
Si10 Si 0.19571(9) 0.68887(14) 0.40646(8) 0.0875(10) Uani 0.50 1 d P C 1
C194 C 0.2347(9) 0.6966(18) 0.4259(9) 0.152(14) Uiso 0.50 1 d P C 1
H19I H 0.2394 0.6635 0.4376 0.228 Uiso 0.50 1 calc PR C 1
H19J H 0.2352 0.7289 0.4390 0.228 Uiso 0.50 1 calc PR C 1
H19K H 0.2487 0.7014 0.4107 0.228 Uiso 0.50 1 calc PR C 1
C195 C 0.1830(8) 0.6712(16) 0.4412(8) 0.140(12) Uiso 0.50 1 d P C 1
H19L H 0.1895 0.6340 0.4466 0.210 Uiso 0.50 1 calc PR C 1
H19M H 0.1619 0.6722 0.4400 0.210 Uiso 0.50 1 calc PR C 1
H19N H 0.1904 0.6975 0.4562 0.210 Uiso 0.50 1 calc PR C 1
C196 C 0.1899(6) 0.7504(10) 0.3869(5) 0.083(6) Uiso 0.50 1 d P C 1
C197 C 0.2117(6) 0.7665(11) 0.3633(6) 0.085(7) Uiso 0.50 1 d P C 1
H19O H 0.2306 0.7731 0.3733 0.128 Uiso 0.50 1 calc PR C 1
H19P H 0.2051 0.8000 0.3530 0.128 Uiso 0.50 1 calc PR C 1
H19Q H 0.2131 0.7364 0.3490 0.128 Uiso 0.50 1 calc PR C 1
C198 C 0.1613(8) 0.7405(15) 0.3677(8) 0.131(11) Uiso 0.50 1 d P C 1
H19R H 0.1463 0.7286 0.3806 0.196 Uiso 0.50 1 calc PR C 1
H19S H 0.1644 0.7118 0.3529 0.196 Uiso 0.50 1 calc PR C 1
H19T H 0.1555 0.7748 0.3577 0.196 Uiso 0.50 1 calc PR C 1
C199 C 0.1861(7) 0.8003(12) 0.4070(6) 0.093(8) Uiso 0.50 1 d P C 1
H19U H 0.1732 0.7906 0.4226 0.140 Uiso 0.50 1 calc PR C 1
H19V H 0.1778 0.8308 0.3951 0.140 Uiso 0.50 1 calc PR C 1
H19W H 0.2048 0.8113 0.4160 0.140 Uiso 0.50 1 calc PR C 1
Si1' Si 0.19571(9) 0.68887(14) 0.40646(8) 0.0875(10) Uani 0.50 1 d P C 2
C19D C 0.2121(6) 0.6801(11) 0.4441(6) 0.093(7) Uiso 0.50 1 d P C 2
H19$ H 0.2048 0.6462 0.4528 0.139 Uiso 0.50 1 calc PR C 2
H19 H 0.2073 0.7117 0.4563 0.139 Uiso 0.50 1 calc PR C 2
H199 H 0.2330 0.6776 0.4431 0.139 Uiso 0.50 1 calc PR C 2
C19E C 0.1550(6) 0.6933(12) 0.4135(6) 0.102(8) Uiso 0.50 1 d P C 2
H19$ H 0.1441 0.6992 0.3946 0.153 Uiso 0.50 1 calc PR C 2
H19 H 0.1517 0.7241 0.4269 0.153 Uiso 0.50 1 calc PR C 2
H199 H 0.1489 0.6589 0.4226 0.153 Uiso 0.50 1 calc PR C 2
C19F C 0.2101(5) 0.7534(8) 0.3892(5) 0.066(5) Uiso 0.50 1 d P C 2
C19G C 0.2038(7) 0.8019(12) 0.4114(6) 0.095(8) Uiso 0.50 1 d P C 2
H19$ H 0.1830 0.8058 0.4128 0.142 Uiso 0.50 1 calc PR C 2
H19 H 0.2117 0.8363 0.4040 0.142 Uiso 0.50 1 calc PR C 2
H199 H 0.2127 0.7935 0.4310 0.142 Uiso 0.50 1 calc PR C 2
C19H C 0.1939(6) 0.7633(11) 0.3564(5) 0.089(7) Uiso 0.50 1 d P C 2
H19$ H 0.1733 0.7685 0.3586 0.133 Uiso 0.50 1 calc PR C 2
H19 H 0.1970 0.7312 0.3438 0.133 Uiso 0.50 1 calc PR C 2
H199 H 0.2019 0.7962 0.3473 0.133 Uiso 0.50 1 calc PR C 2
C19I C 0.2400(6) 0.7463(13) 0.3861(7) 0.108(9) Uiso 0.50 1 d P C 2
H19$ H 0.2431 0.7150 0.3729 0.163 Uiso 0.50 1 calc PR C 2
H19 H 0.2495 0.7391 0.4056 0.163 Uiso 0.50 1 calc PR C 2
H199 H 0.2479 0.7798 0.3776 0.163 Uiso 0.50 1 calc PR C 2
C201 C 0.40399(18) 0.4429(3) 0.33644(16) 0.0395(19) Uani 1 1 d . . .
N201 N 0.37935(13) 0.4543(3) 0.31934(13) 0.0389(15) Uani 1 1 d . . .
H201 H 0.3809 0.4573 0.3001 0.047 Uiso 1 1 calc R . .
O201 O 0.33148(11) 0.4732(2) 0.31232(11) 0.0426(12) Uani 1 1 d . . .
C202 C 0.37751(17) 0.4470(3) 0.37585(16) 0.0384(18) Uani 1 1 d . . .
N202 N 0.42770(14) 0.4360(3) 0.32287(15) 0.0467(17) Uani 1 1 d . . .
H20A H 0.4438 0.4290 0.3332 0.056 Uiso 1 1 calc R . .
H20B H 0.4276 0.4382 0.3034 0.056 Uiso 1 1 calc R . .
O202 O 0.40755(12) 0.4869(3) 0.43416(13) 0.0559(15) Uani 1 1 d . D .
C203 C 0.35224(17) 0.4563(3) 0.36046(16) 0.0375(18) Uani 1 1 d . . .
N203 N 0.40345(15) 0.4397(3) 0.36585(14) 0.0461(17) Uani 1 1 d . . .
O203 O 0.40344(16) 0.3437(3) 0.44438(15) 0.0721(19) Uani 1 1 d . . .
C204 C 0.35216(17) 0.4615(3) 0.33000(17) 0.0399(18) Uani 1 1 d . . .
N204 N 0.32993(14) 0.4610(3) 0.38004(15) 0.0460(16) Uani 1 1 d . . .
O204 O 0.43524(15) 0.3929(3) 0.47427(13) 0.0643(17) Uani 1 1 d . . .
C205 C 0.34241(18) 0.4543(3) 0.40587(18) 0.045(2) Uani 1 1 d . . .
H205 H 0.3324 0.4550 0.4236 0.054 Uiso 1 1 calc R . .
N205 N 0.37174(14) 0.4461(3) 0.40565(13) 0.0430(16) Uani 1 1 d . . .
O205 O 0.45167(16) 0.5555(3) 0.41542(16) 0.076(2) Uani 1 1 d . . .
C206 C 0.3913(2) 0.4399(4) 0.43078(19) 0.053(2) Uani 1 1 d . . .
H206 H 0.3801 0.4347 0.4489 0.064 Uiso 1 1 calc R . .
C207 C 0.4123(2) 0.3908(4) 0.4283(2) 0.056(2) Uani 1 1 d . . .
H207 H 0.4157 0.3817 0.4071 0.067 Uiso 1 1 calc R . .
C208 C 0.4388(2) 0.4115(4) 0.44439(19) 0.055(2) Uani 1 1 d . D .
H208 H 0.4566 0.3967 0.4360 0.065 Uiso 1 1 calc R . .
C209 C 0.4209(2) 0.3415(4) 0.4715(2) 0.065(3) Uani 1 1 d . . .
C210 C 0.4415(3) 0.2941(5) 0.4702(3) 0.094(4) Uani 1 1 d . . .
H21A H 0.4308 0.2595 0.4679 0.142 Uiso 1 1 calc R . .
H21B H 0.4537 0.2929 0.4886 0.142 Uiso 1 1 calc R . .
H21C H 0.4535 0.2990 0.4532 0.142 Uiso 1 1 calc R . .
C211 C 0.4014(3) 0.3366(6) 0.4970(3) 0.103(4) Uani 1 1 d . . .
H21D H 0.3911 0.3014 0.4956 0.154 Uiso 1 1 calc R . .
H21E H 0.3876 0.3670 0.4962 0.154 Uiso 1 1 calc R . .
H21F H 0.4130 0.3380 0.5158 0.154 Uiso 1 1 calc R . .
C212 C 0.4370(2) 0.4747(4) 0.4426(2) 0.064(3) Uani 1 1 d . . .
H212 H 0.4422 0.4909 0.4625 0.076 Uiso 1 1 calc R D .
C213 C 0.4561(2) 0.4987(5) 0.4200(3) 0.078(3) Uani 1 1 d . D .
H21G H 0.4764 0.4924 0.4267 0.093 Uiso 1 1 calc R . .
H21H H 0.4525 0.4791 0.4009 0.093 Uiso 1 1 calc R . .
Si11 Si 0.46435(12) 0.61028(18) 0.43378(10) 0.1183(16) Uani 1 1 d . D 1
C214 C 0.4564(4) 0.6097(7) 0.4735(3) 0.120(5) Uiso 1 1 d . D 1
H21I H 0.4363 0.5992 0.4755 0.180 Uiso 1 1 calc R D 1
H21J H 0.4597 0.6466 0.4819 0.180 Uiso 1 1 calc R D 1
H21K H 0.4689 0.5831 0.4842 0.180 Uiso 1 1 calc R D 1
C215 C 0.4400(4) 0.6709(8) 0.4193(4) 0.144(6) Uiso 1 1 d . D 1
H21L H 0.4198 0.6620 0.4223 0.216 Uiso 1 1 calc R D 1
H21M H 0.4425 0.6765 0.3981 0.216 Uiso 1 1 calc R D 1
H21N H 0.4453 0.7046 0.4302 0.216 Uiso 1 1 calc R D 1
C216 C 0.4977(5) 0.6257(9) 0.4282(5) 0.147(6) Uiso 1 1 d . D 1
C217 C 0.5162(5) 0.5771(10) 0.4427(5) 0.171(8) Uiso 1 1 d . D 1
H21O H 0.5105 0.5422 0.4330 0.257 Uiso 1 1 calc R D 1
H21P H 0.5129 0.5748 0.4639 0.257 Uiso 1 1 calc R D 1
H21Q H 0.5366 0.5840 0.4400 0.257 Uiso 1 1 calc R D 1
C218 C 0.5038(5) 0.6362(10) 0.3949(5) 0.179(9) Uiso 1 1 d . D 1
H21R H 0.4971 0.6045 0.3829 0.268 Uiso 1 1 calc R D 1
H21S H 0.5244 0.6411 0.3930 0.268 Uiso 1 1 calc R D 1
H21T H 0.4936 0.6695 0.3879 0.268 Uiso 1 1 calc R D 1
C219 C 0.5072(6) 0.6842(12) 0.4452(6) 0.204(10) Uiso 1 1 d . D 1
H21U H 0.5048 0.6806 0.4665 0.305 Uiso 1 1 calc R D 1
H21V H 0.4952 0.7143 0.4372 0.305 Uiso 1 1 calc R D 1
H21W H 0.5274 0.6922 0.4419 0.305 Uiso 1 1 calc R D 1
Si12 Si 0.48057(10) 0.62352(18) 0.12840(10) 0.1094(13) Uani 1 1 d . . .
C221 C 0.39133(15) 0.4483(3) 0.18017(17) 0.0368(17) Uani 1 1 d . . .
N221 N 0.37628(14) 0.4569(3) 0.20566(14) 0.0399(15) Uani 1 1 d . . .
H221 H 0.3576 0.4620 0.2031 0.048 Uiso 1 1 calc R . .
O221 O 0.37235(11) 0.4662(2) 0.25553(11) 0.0422(13) Uani 1 1 d . . .
C222 C 0.43103(17) 0.4419(3) 0.20957(18) 0.0414(19) Uani 1 1 d . . .
N222 N 0.37704(15) 0.4465(3) 0.15436(14) 0.0482(17) Uani 1 1 d . . .
H22C H 0.3862 0.4412 0.1381 0.058 Uiso 1 1 calc R . .
H22D H 0.3583 0.4507 0.1533 0.058 Uiso 1 1 calc R . .
O222 O 0.48760(14) 0.4881(3) 0.18615(14) 0.0619(16) Uani 1 1 d . . .
C223 C 0.41728(16) 0.4472(3) 0.23573(17) 0.0365(17) Uani 1 1 d . . .
N223 N 0.41916(14) 0.4421(3) 0.18183(14) 0.0453(16) Uani 1 1 d . . .
O223 O 0.49736(17) 0.3467(3) 0.17753(17) 0.080(2) Uani 1 1 d . . .
C224 C 0.38771(15) 0.4581(3) 0.23404(17) 0.0325(17) Uani 1 1 d . . .
N224 N 0.43678(14) 0.4453(3) 0.25991(15) 0.0462(16) Uani 1 1 d . . .
O224 O 0.5195(2) 0.4028(4) 0.1465(3) 0.117(4) Uani 1 1 d . . .
C225 C 0.46171(17) 0.4389(3) 0.24809(18) 0.0413(19) Uani 1 1 d . . .
H225 H 0.4794 0.4363 0.2595 0.050 Uiso 1 1 calc R . .
N225 N 0.45972(13) 0.4363(3) 0.21830(15) 0.0428(16) Uani 1 1 d . . .
O225 O 0.46732(16) 0.5730(3) 0.14817(18) 0.082(2) Uani 1 1 d . . .
C226 C 0.48362(19) 0.4347(4) 0.1988(2) 0.056(2) Uani 1 1 d . . .
H226 H 0.5014 0.4246 0.2108 0.067 Uiso 1 1 calc R . .
C227 C 0.4792(2) 0.3929(4) 0.1733(2) 0.061(2) Uani 1 1 d . . .
H227 H 0.4586 0.3822 0.1698 0.073 Uiso 1 1 calc R . .
C228 C 0.4906(2) 0.4239(5) 0.1475(2) 0.076(3) Uani 1 1 d . . .
H228 H 0.4790 0.4162 0.1286 0.091 Uiso 1 1 calc R . .
C229 C 0.5204(3) 0.3480(6) 0.1586(4) 0.096(4) Uani 1 1 d . . .
C230 C 0.5127(5) 0.3098(8) 0.1332(4) 0.172(10) Uani 1 1 d . . .
H23A H 0.5127 0.2717 0.1405 0.259 Uiso 1 1 calc R . .
H23B H 0.5268 0.3135 0.1181 0.259 Uiso 1 1 calc R . .
H23C H 0.4936 0.3191 0.1246 0.259 Uiso 1 1 calc R . .
C231 C 0.5461(4) 0.3383(8) 0.1732(6) 0.189(11) Uani 1 1 d . . .
H23D H 0.5466 0.3005 0.1808 0.284 Uiso 1 1 calc R . .
H23E H 0.5489 0.3642 0.1897 0.284 Uiso 1 1 calc R . .
H23F H 0.5615 0.3432 0.1595 0.284 Uiso 1 1 calc R . .
C232 C 0.4904(2) 0.4842(4) 0.1551(2) 0.068(3) Uani 1 1 d . . .
H232 H 0.5091 0.5009 0.1500 0.082 Uiso 1 1 calc R . .
C233 C 0.4658(2) 0.5161(5) 0.1391(3) 0.078(3) Uani 1 1 d . . .
H23G H 0.4673 0.5134 0.1173 0.094 Uiso 1 1 calc R . .
H23H H 0.4471 0.5002 0.1441 0.094 Uiso 1 1 calc R . .
C234 C 0.5167(8) 0.6247(17) 0.1377(8) 0.278(17) Uiso 1 1 d . . .
H23I H 0.5198 0.6240 0.1594 0.417 Uiso 1 1 calc R . .
H23J H 0.5251 0.6584 0.1299 0.417 Uiso 1 1 calc R . .
H23K H 0.5259 0.5925 0.1292 0.417 Uiso 1 1 calc R . .
C235 C 0.4596(5) 0.6257(11) 0.0935(5) 0.193(10) Uiso 1 1 d . . .
H23L H 0.4394 0.6320 0.0973 0.289 Uiso 1 1 calc R . .
H23M H 0.4616 0.5906 0.0831 0.289 Uiso 1 1 calc R . .
H23N H 0.4666 0.6557 0.0813 0.289 Uiso 1 1 calc R . .
C236 C 0.4725(4) 0.6910(7) 0.1496(4) 0.113(5) Uiso 1 1 d . . .
C237 C 0.4867(4) 0.6899(8) 0.1802(4) 0.143(6) Uiso 1 1 d . . .
H23O H 0.4780 0.6609 0.1919 0.215 Uiso 1 1 calc R . .
H23P H 0.4841 0.7256 0.1898 0.215 Uiso 1 1 calc R . .
H23Q H 0.5072 0.6825 0.1789 0.215 Uiso 1 1 calc R . .
C238 C 0.4401(4) 0.6996(9) 0.1490(5) 0.156(7) Uiso 1 1 d . . .
H23R H 0.4314 0.6708 0.1608 0.234 Uiso 1 1 calc R . .
H23S H 0.4321 0.6976 0.1285 0.234 Uiso 1 1 calc R . .
H23T H 0.4359 0.7358 0.1573 0.234 Uiso 1 1 calc R . .
C239 C 0.4867(5) 0.7392(9) 0.1305(5) 0.165(8) Uiso 1 1 d . . .
H23U H 0.4786 0.7379 0.1100 0.248 Uiso 1 1 calc R . .
H23V H 0.5075 0.7338 0.1307 0.248 Uiso 1 1 calc R . .
H23W H 0.4825 0.7751 0.1392 0.248 Uiso 1 1 calc R . .
Si13 Si 0.23417(11) 0.8495(2) 0.24521(17) 0.155(2) Uani 1 1 d D . .
C241 C 0.23913(18) 0.6400(3) 0.30104(19) 0.045(2) Uani 1 1 d . . .
N241 N 0.26518(13) 0.6313(3) 0.28725(15) 0.0408(16) Uani 1 1 d . . .
H241 H 0.2808 0.6256 0.2987 0.049 Uiso 1 1 calc R . .
O241 O 0.29247(11) 0.6213(2) 0.24748(12) 0.0464(13) Uani 1 1 d . . .
C242 C 0.21870(16) 0.6529(3) 0.25580(19) 0.043(2) Uani 1 1 d . . .
N242 N 0.23965(16) 0.6353(3) 0.32943(16) 0.0522(18) Uani 1 1 d . . .
H24A H 0.2239 0.6408 0.3389 0.063 Uiso 1 1 calc R . .
H24B H 0.2557 0.6266 0.3394 0.063 Uiso 1 1 calc R . .
O242 O 0.16529(14) 0.7388(3) 0.23264(16) 0.0710(19) Uani 1 1 d . . .
C243 C 0.24318(17) 0.6428(3) 0.24100(19) 0.045(2) Uani 1 1 d . . .
N243 N 0.21552(15) 0.6529(3) 0.28493(15) 0.0474(17) Uani 1 1 d . . .
O243 O 0.12550(13) 0.6532(3) 0.26023(18) 0.073(2) Uani 1 1 d . . .
C244 C 0.26775(16) 0.6312(3) 0.25758(18) 0.0392(18) Uani 1 1 d . . .
N244 N 0.23699(14) 0.6466(3) 0.21040(16) 0.0489(17) Uani 1 1 d . . .
O244 O 0.12441(14) 0.7304(3) 0.28552(19) 0.079(2) Uani 1 1 d . . .
C245 C 0.2102(2) 0.6581(4) 0.2078(2) 0.056(2) Uani 1 1 d . . .
H245 H 0.2003 0.6633 0.1891 0.067 Uiso 1 1 calc R . .
N245 N 0.19677(16) 0.6626(3) 0.23410(17) 0.0568(19) Uani 1 1 d . . .
O245 O 0.20275(16) 0.8303(4) 0.2541(2) 0.099(3) Uani 1 1 d D . .
C246 C 0.16752(19) 0.6810(4) 0.2355(2) 0.064(3) Uani 1 1 d . . .
H246 H 0.1555 0.6632 0.2191 0.077 Uiso 1 1 calc R . .
C247 C 0.15465(18) 0.6669(4) 0.2658(2) 0.058(2) Uani 1 1 d . . .
H247 H 0.1658 0.6379 0.2772 0.070 Uiso 1 1 calc R . .
C248 C 0.1540(2) 0.7217(4) 0.2818(2) 0.063(3) Uani 1 1 d . . .
H248 H 0.1654 0.7206 0.3013 0.076 Uiso 1 1 calc R . .
C249 C 0.1098(2) 0.6785(4) 0.2813(3) 0.069(3) Uani 1 1 d . . .
C250 C 0.1096(2) 0.6474(6) 0.3101(3) 0.099(4) Uani 1 1 d . . .
H25A H 0.1294 0.6393 0.3172 0.148 Uiso 1 1 calc R . .
H25B H 0.0991 0.6127 0.3069 0.148 Uiso 1 1 calc R . .
H25C H 0.1002 0.6697 0.3248 0.148 Uiso 1 1 calc R . .
C251 C 0.07973(19) 0.6896(5) 0.2687(3) 0.088(4) Uani 1 1 d . . .
H25D H 0.0686 0.7075 0.2838 0.132 Uiso 1 1 calc R . .
H25E H 0.0705 0.6548 0.2627 0.132 Uiso 1 1 calc R . .
H25F H 0.0805 0.7139 0.2513 0.132 Uiso 1 1 calc R . .
C252 C 0.1650(2) 0.7656(4) 0.2612(2) 0.066(3) Uani 1 1 d . . .
H252 H 0.1510 0.7967 0.2599 0.079 Uiso 1 1 calc R . .
C253 C 0.1940(2) 0.7875(4) 0.2724(3) 0.074(3) Uani 1 1 d . . .
H25G H 0.1928 0.8012 0.2930 0.088 Uiso 1 1 calc R . .
H25H H 0.2083 0.7574 0.2727 0.088 Uiso 1 1 calc R . .
C254 C 0.2437(5) 0.8062(9) 0.2115(5) 0.190(9) Uiso 1 1 d D . .
H25I H 0.2282 0.8088 0.1960 0.285 Uiso 1 1 calc R . .
H25J H 0.2463 0.7676 0.2175 0.285 Uiso 1 1 calc R . .
H25K H 0.2616 0.8200 0.2038 0.285 Uiso 1 1 calc R . .
C255 C 0.2282(5) 0.9234(7) 0.2287(4) 0.160(7) Uiso 1 1 d D . .
H25L H 0.2124 0.9226 0.2135 0.240 Uiso 1 1 calc R . .
H25M H 0.2458 0.9358 0.2197 0.240 Uiso 1 1 calc R . .
H25N H 0.2235 0.9489 0.2445 0.240 Uiso 1 1 calc R . .
C256 C 0.2567(5) 0.8470(10) 0.2710(5) 0.198(10) Uiso 1 1 d D . .
C257 C 0.2475(5) 0.8799(10) 0.2990(4) 0.194(10) Uiso 1 1 d D . .
H25O H 0.2299 0.8640 0.3062 0.291 Uiso 1 1 calc R . .
H25P H 0.2441 0.9186 0.2936 0.291 Uiso 1 1 calc R . .
H25Q H 0.2628 0.8777 0.3147 0.291 Uiso 1 1 calc R . .
C258 C 0.2650(7) 0.7862(10) 0.2851(6) 0.285(17) Uiso 1 1 d D . .
H25R H 0.2477 0.7684 0.2918 0.427 Uiso 1 1 calc R . .
H25S H 0.2790 0.7907 0.3020 0.427 Uiso 1 1 calc R . .
H25T H 0.2734 0.7633 0.2699 0.427 Uiso 1 1 calc R . .
C259 C 0.2890(5) 0.8702(18) 0.2653(8) 0.43(3) Uiso 1 1 d D . .
H25U H 0.2979 0.8465 0.2508 0.644 Uiso 1 1 calc R . .
H25V H 0.3006 0.8699 0.2840 0.644 Uiso 1 1 calc R . .
H25W H 0.2876 0.9079 0.2576 0.644 Uiso 1 1 calc R . .
C261 C 0.37404(19) 0.5870(3) 0.37085(18) 0.046(2) Uani 1 1 d . . .
N261 N 0.35919(14) 0.5920(3) 0.34424(13) 0.0422(16) Uani 1 1 d . . .
H261 H 0.3694 0.5905 0.3285 0.051 Uiso 1 1 calc R . .
O261 O 0.31966(12) 0.6012(2) 0.31369(12) 0.0488(14) Uani 1 1 d . . .
C262 C 0.33170(18) 0.5948(3) 0.39234(19) 0.048(2) Uani 1 1 d . . .
N262 N 0.40183(16) 0.5791(3) 0.37199(16) 0.059(2) Uani 1 1 d . . .
H26A H 0.4113 0.5744 0.3892 0.071 Uiso 1 1 calc R . .
H26B H 0.4111 0.5784 0.3555 0.071 Uiso 1 1 calc R . .
O262 O 0.31384(19) 0.6492(3) 0.45802(17) 0.089(2) Uani 1 1 d . . .
C263 C 0.31611(18) 0.6002(4) 0.36653(17) 0.046(2) Uani 1 1 d . . .
N263 N 0.36108(16) 0.5876(3) 0.39707(14) 0.0506(18) Uani 1 1 d . . .
O263 O 0.33920(17) 0.5416(3) 0.48570(13) 0.078(2) Uani 1 1 d . . .
C264 C 0.33116(18) 0.5987(3) 0.33907(18) 0.0422(19) Uani 1 1 d . . .
N264 N 0.28751(16) 0.6031(3) 0.37060(17) 0.0579(19) Uani 1 1 d . . .
O264 O 0.36667(19) 0.6127(3) 0.50212(15) 0.087(2) Uani 1 1 d . . .
C265 C 0.28627(19) 0.6017(4) 0.3994(2) 0.060(2) Uani 1 1 d . . .
H265 H 0.2689 0.6055 0.4092 0.072 Uiso 1 1 calc R . .
N265 N 0.31256(17) 0.5943(3) 0.41434(15) 0.0564(19) Uani 1 1 d . . .
C266 C 0.3161(2) 0.5940(5) 0.4468(2) 0.067(3) Uani 1 1 d . . .
H266 H 0.3003 0.5714 0.4547 0.081 Uiso 1 1 calc R . .
C267 C 0.3434(2) 0.5718(4) 0.45865(19) 0.061(3) Uani 1 1 d . . .
H267 H 0.3536 0.5498 0.4437 0.074 Uiso 1 1 calc R . .
C268 C 0.3610(2) 0.6211(4) 0.4709(2) 0.069(3) Uani 1 1 d . . .
H268 H 0.3792 0.6255 0.4604 0.083 Uiso 1 1 calc R . .
C269 C 0.3606(2) 0.5554(4) 0.5068(2) 0.068(3) Uani 1 1 d . . .
C270 C 0.3873(3) 0.5195(5) 0.5030(3) 0.087(4) Uani 1 1 d . . .
H27A H 0.4023 0.5295 0.5181 0.130 Uiso 1 1 calc R . .
H27B H 0.3944 0.5256 0.4832 0.130 Uiso 1 1 calc R . .
H27C H 0.3823 0.4806 0.5052 0.130 Uiso 1 1 calc R . .
C271 C 0.3497(3) 0.5483(6) 0.5372(2) 0.095(4) Uani 1 1 d . . .
H27D H 0.3650 0.5573 0.5522 0.142 Uiso 1 1 calc R . .
H27E H 0.3436 0.5100 0.5398 0.142 Uiso 1 1 calc R . .
H27F H 0.3333 0.5729 0.5395 0.142 Uiso 1 1 calc R . .
C272 C 0.3418(3) 0.6713(5) 0.4665(3) 0.074(3) Uani 1 1 d . F .
H272 H 0.3409 0.6915 0.4858 0.089 Uiso 1 1 calc R . .
C273 C 0.3514(3) 0.7102(5) 0.4430(3) 0.098(4) Uani 1 1 d . . .
H27G H 0.3526 0.6913 0.4237 0.117 Uiso 1 1 calc R E 1
H27H H 0.3704 0.7266 0.4488 0.117 Uiso 1 1 calc R E 1
O265 O 0.3281(6) 0.7536(10) 0.4417(5) 0.124(8) Uiso 0.40 1 d PD F 1
Si14 Si 0.3332(3) 0.8142(5) 0.4565(3) 0.115(3) Uiso 0.40 1 d PDU F 1
C274 C 0.3597(7) 0.8525(13) 0.4356(7) 0.104(10) Uiso 0.40 1 d PD F 1
H27I H 0.3524 0.8571 0.4150 0.156 Uiso 0.40 1 calc PR F 1
H27J H 0.3778 0.8319 0.4361 0.156 Uiso 0.40 1 calc PR F 1
H27K H 0.3631 0.8887 0.4447 0.156 Uiso 0.40 1 calc PR F 1
C275 C 0.3506(7) 0.8098(14) 0.4943(5) 0.098(10) Uiso 0.40 1 d PD F 1
H27L H 0.3658 0.7819 0.4947 0.147 Uiso 0.40 1 calc PR F 1
H27M H 0.3362 0.7996 0.5084 0.147 Uiso 0.40 1 calc PR F 1
H27N H 0.3589 0.8457 0.4999 0.147 Uiso 0.40 1 calc PR F 1
C276 C 0.2999(6) 0.8483(13) 0.4530(7) 0.128(13) Uiso 0.40 1 d PD F 1
C277 C 0.3020(9) 0.9113(11) 0.4620(11) 0.21(3) Uiso 0.40 1 d PDU F 1
H27O H 0.3175 0.9163 0.4773 0.310 Uiso 0.40 1 calc PR F 1
H27P H 0.2838 0.9233 0.4697 0.310 Uiso 0.40 1 calc PR F 1
H27Q H 0.3061 0.9333 0.4445 0.310 Uiso 0.40 1 calc PR F 1
C278 C 0.2766(6) 0.8245(14) 0.4744(7) 0.105(10) Uiso 0.40 1 d PD F 1
H27R H 0.2839 0.8274 0.4951 0.158 Uiso 0.40 1 calc PR F 1
H27S H 0.2727 0.7857 0.4695 0.158 Uiso 0.40 1 calc PR F 1
H27T H 0.2588 0.8457 0.4716 0.158 Uiso 0.40 1 calc PR F 1
C279 C 0.2841(7) 0.8465(18) 0.4219(6) 0.144(16) Uiso 0.40 1 d PD F 1
H27U H 0.2975 0.8352 0.4071 0.216 Uiso 0.40 1 calc PR F 1
H27V H 0.2765 0.8832 0.4169 0.216 Uiso 0.40 1 calc PR F 1
H27W H 0.2682 0.8200 0.4220 0.216 Uiso 0.40 1 calc PR F 1
O26E O 0.3817(3) 0.7345(5) 0.4528(3) 0.087(4) Uiso 0.40 1 d PD F 2
Si4' Si 0.3884(3) 0.7992(5) 0.4605(3) 0.180(4) Uiso 0.40 1 d PDU F 2
C27D C 0.3542(9) 0.835(2) 0.4615(17) 0.33(4) Uiso 0.40 1 d PD F 2
H27$ H 0.3412 0.8220 0.4452 0.490 Uiso 0.40 1 calc PR F 2
H27 H 0.3573 0.8748 0.4594 0.490 Uiso 0.40 1 calc PR F 2
H279 H 0.3457 0.8277 0.4805 0.490 Uiso 0.40 1 calc PR F 2
C27E C 0.4031(16) 0.793(3) 0.5004(7) 0.55(8) Uiso 0.40 1 d PD F 2
H27$ H 0.4172 0.7628 0.5019 0.832 Uiso 0.40 1 calc PR F 2
H27 H 0.3874 0.7848 0.5133 0.832 Uiso 0.40 1 calc PR F 2
H279 H 0.4124 0.8275 0.5066 0.832 Uiso 0.40 1 calc PR F 2
C27F C 0.4162(7) 0.8236(15) 0.4351(7) 0.24(2) Uiso 0.40 1 d PD F 2
C27G C 0.4467(6) 0.808(4) 0.4515(14) 0.40(4) Uiso 0.40 1 d PDU F 2
H27$ H 0.4486 0.7676 0.4526 0.598 Uiso 0.40 1 calc PR F 2
H27 H 0.4478 0.8232 0.4717 0.598 Uiso 0.40 1 calc PR F 2
H279 H 0.4623 0.8231 0.4403 0.598 Uiso 0.40 1 calc PR F 2
C27H C 0.4156(12) 0.798(2) 0.4057(8) 0.21(3) Uiso 0.40 1 d PD F 2
H27$ H 0.4100 0.7597 0.4072 0.320 Uiso 0.40 1 calc PR F 2
H27 H 0.4347 0.8009 0.3978 0.320 Uiso 0.40 1 calc PR F 2
H279 H 0.4017 0.8179 0.3924 0.320 Uiso 0.40 1 calc PR F 2
C27I C 0.4175(16) 0.8879(16) 0.4346(16) 0.36(4) Uiso 0.40 1 d PDU F 2
H27$ H 0.4180 0.9020 0.4549 0.539 Uiso 0.40 1 calc PR F 2
H27 H 0.4005 0.9023 0.4234 0.539 Uiso 0.40 1 calc PR F 2
H279 H 0.4349 0.8997 0.4250 0.539 Uiso 0.40 1 calc PR F 2
Si4" Si 0.3884(3) 0.7992(5) 0.4605(3) 0.180(4) Uiso 0.20 1 d PDU F 3
O26O O 0.3817(3) 0.7345(5) 0.4528(3) 0.087(4) Uiso 0.20 1 d PD F 3
C27N C 0.3557(10) 0.837(2) 0.4519(18) 0.33(4) Uiso 0.20 1 d PD F 3
H27$ H 0.3464 0.8234 0.4334 0.490 Uiso 0.20 1 calc PR F 3
H27 H 0.3603 0.8765 0.4496 0.490 Uiso 0.20 1 calc PR F 3
H279 H 0.3427 0.8329 0.4681 0.490 Uiso 0.20 1 calc PR F 3
C27O C 0.4162(7) 0.8236(15) 0.4351(7) 0.24(2) Uiso 0.20 1 d PD F 3
H27$ H 0.4103 0.8141 0.4146 0.358 Uiso 0.20 1 calc PR F 3
H27 H 0.4346 0.8059 0.4406 0.358 Uiso 0.20 1 calc PR F 3
H279 H 0.4183 0.8637 0.4369 0.358 Uiso 0.20 1 calc PR F 3
C27P C 0.4056(9) 0.8032(17) 0.4985(7) 0.55(8) Uiso 0.20 1 d PD F 3
C27Q C 0.4177(9) 0.8630(14) 0.5031(8) 0.057(11) Uiso 0.20 1 d PD F 3
H27$ H 0.4018 0.8893 0.5029 0.085 Uiso 0.20 1 calc PR F 3
H27 H 0.4303 0.8719 0.4870 0.085 Uiso 0.20 1 calc PR F 3
H279 H 0.4288 0.8652 0.5221 0.085 Uiso 0.20 1 calc PR F 3
C27R C 0.4308(10) 0.7616(19) 0.4999(11) 0.11(2) Uiso 0.20 1 d PD F 3
H27$ H 0.4232 0.7241 0.4973 0.158 Uiso 0.20 1 calc PR F 3
H27 H 0.4413 0.7646 0.5193 0.158 Uiso 0.20 1 calc PR F 3
H279 H 0.4437 0.7698 0.4841 0.158 Uiso 0.20 1 calc PR F 3
C27S C 0.3846(12) 0.792(3) 0.5225(8) 0.18(3) Uiso 0.20 1 d PDU F 3
H27$ H 0.3687 0.8181 0.5205 0.268 Uiso 0.20 1 calc PR F 3
H27 H 0.3945 0.7960 0.5421 0.268 Uiso 0.20 1 calc PR F 3
H279 H 0.3772 0.7542 0.5203 0.268 Uiso 0.20 1 calc PR F 3
Si15 Si 0.47509(11) 0.7748(2) 0.28595(13) 0.1360(19) Uani 1 1 d . . .
C281 C 0.43367(18) 0.5821(3) 0.23074(18) 0.044(2) Uani 1 1 d . . .
N281 N 0.40720(13) 0.5864(3) 0.24396(15) 0.0435(16) Uani 1 1 d . . .
H281 H 0.3916 0.5905 0.2322 0.052 Uiso 1 1 calc R . .
O281 O 0.37985(12) 0.5868(2) 0.28388(12) 0.0480(13) Uani 1 1 d . . .
C282 C 0.45521(15) 0.5762(3) 0.27535(18) 0.0403(19) Uani 1 1 d . . .
N282 N 0.43275(15) 0.5820(3) 0.20141(15) 0.0509(18) Uani 1 1 d . . .
H28A H 0.4487 0.5796 0.1920 0.061 Uiso 1 1 calc R . .
H28B H 0.4161 0.5844 0.1913 0.061 Uiso 1 1 calc R . .
O282 O 0.52088(13) 0.6192(3) 0.30236(15) 0.0705(19) Uani 1 1 d . . .
C283 C 0.43009(17) 0.5780(3) 0.29020(18) 0.0431(19) Uani 1 1 d . . .
N283 N 0.45759(14) 0.5787(3) 0.24630(17) 0.0475(17) Uani 1 1 d . . .
O283 O 0.54259(13) 0.5143(3) 0.27072(17) 0.0720(19) Uani 1 1 d . . .
C284 C 0.40406(18) 0.5845(3) 0.27411(18) 0.0436(19) Uani 1 1 d . . .
N284 N 0.43597(14) 0.5735(3) 0.32073(15) 0.0503(18) Uani 1 1 d . . .
O284 O 0.56025(13) 0.5902(2) 0.24851(17) 0.0692(19) Uani 1 1 d . . .
C285 C 0.4634(2) 0.5685(4) 0.3236(2) 0.061(2) Uani 1 1 d . . .
H285 H 0.4736 0.5645 0.3423 0.073 Uiso 1 1 calc R . .
N285 N 0.47649(15) 0.5695(3) 0.29712(16) 0.0531(18) Uani 1 1 d . . .
O285 O 0.5002(2) 0.7274(4) 0.2876(2) 0.116(3) Uani 1 1 d . . .
C286 C 0.50733(17) 0.5671(4) 0.2960(2) 0.056(2) Uani 1 1 d . . .
H286 H 0.5148 0.5399 0.3112 0.067 Uiso 1 1 calc R . .
C287 C 0.51741(18) 0.5492(3) 0.2660(2) 0.054(2) Uani 1 1 d . . .
H287 H 0.5019 0.5319 0.2530 0.065 Uiso 1 1 calc R . .
C288 C 0.53066(18) 0.6023(3) 0.2519(2) 0.054(2) Uani 1 1 d . . .
H288 H 0.5206 0.6117 0.2325 0.065 Uiso 1 1 calc R . .
C289 C 0.56320(19) 0.5304(4) 0.2493(3) 0.067(3) Uani 1 1 d . . .
C290 C 0.5576(4) 0.5086(7) 0.2174(3) 0.119(5) Uani 1 1 d . . .
H29A H 0.5599 0.4684 0.2173 0.178 Uiso 1 1 calc R . .
H29B H 0.5714 0.5253 0.2044 0.178 Uiso 1 1 calc R . .
H29C H 0.5381 0.5182 0.2102 0.178 Uiso 1 1 calc R . .
C291 C 0.5930(2) 0.5176(5) 0.2637(3) 0.082(3) Uani 1 1 d . . .
H29D H 0.5961 0.4776 0.2636 0.123 Uiso 1 1 calc R . .
H29E H 0.5942 0.5312 0.2841 0.123 Uiso 1 1 calc R . .
H29F H 0.6077 0.5357 0.2524 0.123 Uiso 1 1 calc R . .
C292 C 0.5269(2) 0.6480(4) 0.2750(2) 0.059(2) Uani 1 1 d . . .
H292 H 0.5455 0.6684 0.2781 0.071 Uiso 1 1 calc R . .
C293 C 0.5043(2) 0.6872(4) 0.2653(2) 0.067(3) Uani 1 1 d . . .
H29G H 0.5096 0.7058 0.2468 0.081 Uiso 1 1 calc R . .
H29H H 0.4861 0.6671 0.2609 0.081 Uiso 1 1 calc R . .
C294 C 0.4570(10) 0.780(2) 0.2496(10) 0.35(2) Uiso 1 1 d . . .
H29I H 0.4712 0.7795 0.2344 0.525 Uiso 1 1 calc R . .
H29J H 0.4463 0.8151 0.2482 0.525 Uiso 1 1 calc R . .
H29K H 0.4437 0.7494 0.2465 0.525 Uiso 1 1 calc R . .
C295 C 0.4946(6) 0.8445(12) 0.2880(6) 0.217(12) Uiso 1 1 d . . .
H29L H 0.5063 0.8485 0.2707 0.326 Uiso 1 1 calc R . .
H29M H 0.5070 0.8461 0.3062 0.326 Uiso 1 1 calc R . .
H29N H 0.4805 0.8743 0.2881 0.326 Uiso 1 1 calc R . .
C296 C 0.4567(4) 0.7760(8) 0.3201(6) 0.169(9) Uani 1 1 d . . .
C297 C 0.4440(7) 0.7200(15) 0.3200(7) 0.248(14) Uiso 1 1 d . . .
H29O H 0.4592 0.6925 0.3184 0.371 Uiso 1 1 calc R . .
H29P H 0.4300 0.7164 0.3031 0.371 Uiso 1 1 calc R . .
H29Q H 0.4344 0.7141 0.3385 0.371 Uiso 1 1 calc R . .
C298 C 0.4776(5) 0.7804(10) 0.3460(5) 0.163(7) Uiso 1 1 d . . .
H29R H 0.4926 0.7525 0.3445 0.245 Uiso 1 1 calc R . .
H29S H 0.4676 0.7745 0.3644 0.245 Uiso 1 1 calc R . .
H29T H 0.4863 0.8172 0.3464 0.245 Uiso 1 1 calc R . .
C299 C 0.4328(4) 0.8213(9) 0.3175(6) 0.201(12) Uani 1 1 d . . .
H29U H 0.4417 0.8578 0.3197 0.302 Uiso 1 1 calc R . .
H29V H 0.4194 0.8159 0.3332 0.302 Uiso 1 1 calc R . .
H29W H 0.4225 0.8187 0.2981 0.302 Uiso 1 1 calc R . .
C301 C 0.29725(18) 0.6237(3) 0.15926(18) 0.044(2) Uani 1 1 d . . .
N301 N 0.31188(14) 0.6199(3) 0.18723(14) 0.0423(16) Uani 1 1 d . . .
H301 H 0.3023 0.6281 0.2029 0.051 Uiso 1 1 calc R . .
O301 O 0.35137(12) 0.5982(2) 0.21762(12) 0.0482(14) Uani 1 1 d . . .
C302 C 0.33839(18) 0.6020(3) 0.13878(17) 0.0419(19) Uani 1 1 d . . .
N302 N 0.27101(18) 0.6374(3) 0.15861(17) 0.060(2) Uani 1 1 d . . .
H30D H 0.2614 0.6424 0.1415 0.072 Uiso 1 1 calc R . .
H30E H 0.2624 0.6419 0.1753 0.072 Uiso 1 1 calc R . .
O302 O 0.37153(17) 0.6230(3) 0.07118(16) 0.083(2) Uani 1 1 d . G .
C303 C 0.35486(18) 0.5965(3) 0.16443(18) 0.046(2) Uani 1 1 d . . .
N303 N 0.31086(17) 0.6165(3) 0.13421(14) 0.0509(18) Uani 1 1 d . . .
O303 O 0.31945(18) 0.5654(3) 0.04521(14) 0.077(2) Uani 1 1 d . . .
C304 C 0.33983(17) 0.6043(3) 0.19189(17) 0.0399(18) Uani 1 1 d . . .
N304 N 0.38218(15) 0.5817(3) 0.16082(16) 0.0497(17) Uani 1 1 d . . .
O304 O 0.3150(2) 0.6522(3) 0.0308(2) 0.116(4) Uani 1 1 d . . .
C305 C 0.3829(2) 0.5771(4) 0.1317(2) 0.053(2) Uani 1 1 d . . .
H305 H 0.3997 0.5666 0.1220 0.064 Uiso 1 1 calc R . .
N305 N 0.35739(16) 0.5889(3) 0.11674(15) 0.0515(18) Uani 1 1 d . . .
O305 O 0.3478(3) 0.7638(3) 0.0821(2) 0.154(5) Uani 1 1 d D . .
C306 C 0.3537(2) 0.5847(4) 0.0843(2) 0.062(3) Uani 1 1 d . . .
H306 H 0.3596 0.5469 0.0782 0.074 Uiso 1 1 calc R . .
C307 C 0.3232(2) 0.5948(4) 0.0724(2) 0.058(2) Uani 1 1 d . . .
H307 H 0.3082 0.5876 0.0870 0.070 Uiso 1 1 calc R . .
C308 C 0.3241(3) 0.6545(4) 0.0608(3) 0.082(4) Uani 1 1 d . G .
H308 H 0.3114 0.6791 0.0720 0.099 Uiso 1 1 calc R . .
C309 C 0.3060(3) 0.5993(4) 0.0228(2) 0.075(3) Uani 1 1 d . . .
C310 C 0.2744(3) 0.5970(6) 0.0240(3) 0.104(4) Uani 1 1 d . . .
H31D H 0.2655 0.6194 0.0079 0.155 Uiso 1 1 calc R . .
H31E H 0.2687 0.6113 0.0431 0.155 Uiso 1 1 calc R . .
H31F H 0.2679 0.5587 0.0217 0.155 Uiso 1 1 calc R . .
C311 C 0.3168(4) 0.5895(7) -0.0057(3) 0.125(6) Uani 1 1 d . . .
H31G H 0.3068 0.6133 -0.0205 0.187 Uiso 1 1 calc R . .
H31H H 0.3137 0.5508 -0.0113 0.187 Uiso 1 1 calc R . .
H31I H 0.3374 0.5977 -0.0051 0.187 Uiso 1 1 calc R . .
C312 C 0.3545(3) 0.6711(6) 0.0655(3) 0.088(4) Uani 1 1 d . . .
H312 H 0.3607 0.6879 0.0466 0.106 Uiso 1 1 calc R G .
C313 C 0.3600(4) 0.7134(6) 0.0901(3) 0.113(5) Uani 1 1 d . G .
H31J H 0.3518 0.7000 0.1085 0.136 Uiso 1 1 calc R . .
H31K H 0.3810 0.7180 0.0941 0.136 Uiso 1 1 calc R . .
Si16 Si 0.3506(2) 0.8215(4) 0.1016(2) 0.129(3) Uiso 0.60 1 d PD G 1
C314 C 0.3898(4) 0.8316(10) 0.1068(5) 0.188(9) Uiso 0.60 1 d PD G 1
H31L H 0.3982 0.8333 0.0874 0.282 Uiso 0.60 1 calc PR G 1
H31M H 0.3982 0.8007 0.1183 0.282 Uiso 0.60 1 calc PR G 1
H31N H 0.3937 0.8661 0.1176 0.282 Uiso 0.60 1 calc PR G 1
C315 C 0.3309(9) 0.822(2) 0.1312(9) 0.26(3) Uiso 0.60 1 d PD G 1
H31O H 0.3380 0.7943 0.1454 0.387 Uiso 0.60 1 calc PR G 1
H31P H 0.3108 0.8145 0.1252 0.387 Uiso 0.60 1 calc PR G 1
H31Q H 0.3322 0.8588 0.1406 0.387 Uiso 0.60 1 calc PR G 1
C316 C 0.3355(5) 0.8732(9) 0.0784(5) 0.103(8) Uiso 0.60 1 d PD G 1
C317 C 0.3390(6) 0.9330(8) 0.0913(6) 0.148(11) Uiso 0.60 1 d PD G 1
H31R H 0.3300 0.9350 0.1104 0.222 Uiso 0.60 1 calc PR G 1
H31S H 0.3297 0.9593 0.0774 0.222 Uiso 0.60 1 calc PR G 1
H31T H 0.3594 0.9419 0.0941 0.222 Uiso 0.60 1 calc PR G 1
C318 C 0.3510(7) 0.8768(14) 0.0477(5) 0.186(16) Uiso 0.60 1 d PD G 1
H31U H 0.3497 0.8410 0.0376 0.279 Uiso 0.60 1 calc PR G 1
H31V H 0.3712 0.8866 0.0516 0.279 Uiso 0.60 1 calc PR G 1
H31W H 0.3415 0.9050 0.0351 0.279 Uiso 0.60 1 calc PR G 1
C319 C 0.3032(4) 0.8646(10) 0.0687(5) 0.106(7) Uiso 0.60 1 d PD G 1
H31$ H 0.3004 0.8273 0.0606 0.159 Uiso 0.60 1 calc PR G 1
H31 H 0.2974 0.8917 0.0534 0.159 Uiso 0.60 1 calc PR G 1
H319 H 0.2915 0.8693 0.0859 0.159 Uiso 0.60 1 calc PR G 1
Si6' Si 0.3654(3) 0.8209(6) 0.0749(3) 0.141(4) Uiso 0.40 1 d PDU G 2
C31D C 0.3898(4) 0.8316(10) 0.1068(5) 0.188(9) Uiso 0.40 1 d P G 2
H31$ H 0.3848 0.8065 0.1228 0.282 Uiso 0.40 1 calc PR G 2
H31 H 0.3883 0.8698 0.1136 0.282 Uiso 0.40 1 calc PR G 2
H319 H 0.4094 0.8242 0.1014 0.282 Uiso 0.40 1 calc PR G 2
C31E C 0.3410(14) 0.8750(17) 0.069(2) 0.34(7) Uiso 0.40 1 d PD G 2
H31$ H 0.3260 0.8639 0.0540 0.506 Uiso 0.40 1 calc PR G 2
H31 H 0.3510 0.9075 0.0620 0.506 Uiso 0.40 1 calc PR G 2
H319 H 0.3321 0.8837 0.0876 0.506 Uiso 0.40 1 calc PR G 2
C31F C 0.3664(9) 0.8361(18) 0.0362(7) 0.150(17) Uiso 0.40 1 d PD G 2
C31G C 0.3912(18) 0.804(4) 0.0212(12) 0.49(11) Uiso 0.40 1 d PD G 2
H31$ H 0.4098 0.8172 0.0298 0.737 Uiso 0.40 1 calc PR G 2
H31 H 0.3901 0.8116 -0.0002 0.737 Uiso 0.40 1 calc PR G 2
H319 H 0.3893 0.7648 0.0248 0.737 Uiso 0.40 1 calc PR G 2
C31H C 0.3382(15) 0.826(4) 0.0175(11) 0.35(4) Uiso 0.40 1 d PDU G 2
H31$ H 0.3218 0.8347 0.0295 0.521 Uiso 0.40 1 calc PR G 2
H31 H 0.3372 0.7874 0.0114 0.521 Uiso 0.40 1 calc PR G 2
H319 H 0.3377 0.8498 -0.0001 0.521 Uiso 0.40 1 calc PR G 2
C31I C 0.373(2) 0.900(2) 0.0314(14) 0.36(5) Uiso 0.40 1 d PDU G 2
H31$ H 0.3593 0.9228 0.0414 0.538 Uiso 0.40 1 calc PR G 2
H31 H 0.3721 0.9087 0.0101 0.538 Uiso 0.40 1 calc PR G 2
H319 H 0.3926 0.9085 0.0397 0.538 Uiso 0.40 1 calc PR G 2
C321 C 0.4830(2) 0.3620(4) 0.3757(2) 0.060(3) Uani 1 1 d . . .
O321 O 0.46412(15) 0.3587(3) 0.35583(16) 0.0696(18) Uani 1 1 d . . .
C322 C 0.5031(2) 0.4101(6) 0.3783(3) 0.088(4) Uani 1 1 d . . .
N322 N 0.5014(2) 0.4530(4) 0.3581(2) 0.075(2) Uiso 1 1 d . . .
O322 O 0.49039(18) 0.4473(4) 0.33413(18) 0.099(3) Uani 1 1 d . . .
C323 C 0.5229(3) 0.4187(7) 0.4026(3) 0.105(5) Uani 1 1 d . . .
H323 H 0.5337 0.4518 0.4042 0.126 Uiso 1 1 calc R . .
O323 O 0.5128(2) 0.4983(5) 0.3650(2) 0.119(3) Uani 1 1 d . . .
C324 C 0.5263(3) 0.3783(6) 0.4242(3) 0.099(4) Uani 1 1 d . . .
O324 O 0.5458(3) 0.3798(5) 0.4470(3) 0.144(5) Uani 1 1 d . . .
C325 C 0.5105(4) 0.3300(7) 0.4214(4) 0.150(8) Uani 1 1 d . . .
H325 H 0.5140 0.3007 0.4351 0.179 Uiso 1 1 calc R . .
O325 O 0.4829(3) 0.2291(4) 0.4046(3) 0.163(5) Uani 1 1 d . . .
C326 C 0.4887(3) 0.3246(7) 0.3979(3) 0.091(4) Uani 1 1 d . . .
N326 N 0.4714(3) 0.2736(5) 0.3977(2) 0.098(4) Uani 1 1 d . . .
O326 O 0.4459(3) 0.2768(4) 0.3911(2) 0.113(3) Uani 1 1 d . . .
C327 C 0.5602(4) 0.4308(9) 0.4524(5) 0.154(8) Uani 1 1 d . . .
H32A H 0.5718 0.4396 0.4355 0.231 Uiso 1 1 calc R . .
H32B H 0.5727 0.4278 0.4705 0.231 Uiso 1 1 calc R . .
H32C H 0.5460 0.4600 0.4548 0.231 Uiso 1 1 calc R . .
C331 C 0.21244(18) 0.4241(4) 0.4231(2) 0.050(2) Uani 1 1 d . . .
O331 O 0.23121(15) 0.4120(3) 0.40605(15) 0.0708(19) Uani 1 1 d . . .
C332 C 0.2134(2) 0.4704(4) 0.4431(2) 0.064(3) Uani 1 1 d . . .
N332 N 0.2368(2) 0.5066(4) 0.44351(19) 0.070(2) Uani 1 1 d . . .
O332 O 0.2597(2) 0.4936(4) 0.43206(19) 0.111(3) Uani 1 1 d . . .
C333 C 0.1907(3) 0.4822(5) 0.4623(3) 0.085(4) Uani 1 1 d . . .
H333 H 0.1923 0.5137 0.4748 0.102 Uiso 1 1 calc R . .
O333 O 0.2353(2) 0.5518(4) 0.4566(3) 0.122(3) Uani 1 1 d . . .
C334 C 0.1673(3) 0.4498(5) 0.4632(3) 0.087(4) Uani 1 1 d . . .
O334 O 0.1450(2) 0.4571(4) 0.4806(3) 0.136(5) Uani 1 1 d . . .
C335 C 0.1663(3) 0.4021(4) 0.4460(3) 0.078(3) Uani 1 1 d . . .
H335 H 0.1508 0.3772 0.4475 0.094 Uiso 1 1 calc R . .
O335 O 0.1764(2) 0.2995(4) 0.4194(2) 0.116(3) Uani 1 1 d . . .
C336 C 0.1871(2) 0.3904(4) 0.4270(2) 0.062(3) Uani 1 1 d . . .
N336 N 0.18330(19) 0.3433(4) 0.4075(2) 0.072(2) Uani 1 1 d . . .
O336 O 0.18533(17) 0.3488(3) 0.38125(19) 0.082(2) Uani 1 1 d . . .
C337 C 0.1475(4) 0.5068(8) 0.4992(4) 0.136(6) Uiso 1 1 d . . .
H33C H 0.1658 0.5061 0.5109 0.204 Uiso 1 1 calc R . .
H33D H 0.1317 0.5078 0.5126 0.204 Uiso 1 1 calc R . .
H33E H 0.1467 0.5396 0.4865 0.204 Uiso 1 1 calc R . .
C341 C 0.15232(14) 0.4776(3) 0.14416(17) 0.070(3) Uani 1 1 d GD . .
C342 C 0.13595(18) 0.5249(3) 0.14715(19) 0.082(3) Uani 1 1 d GD . .
C343 C 0.10921(19) 0.5293(4) 0.1322(3) 0.154(8) Uani 1 1 d GD . .
H343 H 0.0980 0.5617 0.1342 0.184 Uiso 1 1 calc R . .
C344 C 0.09885(17) 0.4864(5) 0.1142(3) 0.160(7) Uiso 1 1 d GDU . .
C345 C 0.1152(2) 0.4391(4) 0.1112(2) 0.133(6) Uiso 1 1 d GD . .
H345 H 0.1081 0.4097 0.0990 0.160 Uiso 1 1 calc R . .
C346 C 0.14196(19) 0.4347(3) 0.12621(19) 0.080(3) Uiso 1 1 d GD . .
O341 O 0.17536(16) 0.4710(3) 0.15918(17) 0.076(2) Uani 1 1 d . . .
N342 N 0.1468(3) 0.5718(4) 0.1654(3) 0.116(5) Uani 1 1 d . . .
O342 O 0.1629(2) 0.5655(4) 0.1856(3) 0.133(5) Uani 1 1 d . . .
O343 O 0.1335(5) 0.6165(9) 0.1604(4) 0.223(7) Uiso 1 1 d . . .
O344 O 0.0685(4) 0.4847(12) 0.1055(8) 0.44(2) Uiso 1 1 d DU . .
O345 O 0.1420(3) 0.3434(5) 0.1157(3) 0.135(4) Uiso 1 1 d . . .
N346 N 0.1561(3) 0.3863(4) 0.1214(2) 0.085(3) Uiso 1 1 d . . .
O346 O 0.1818(2) 0.3845(3) 0.1235(2) 0.096(3) Uani 1 1 d . . .
C347 C 0.0548(7) 0.521(2) 0.0912(13) 0.48(4) Uiso 1 1 d D . .
H34D H 0.0574 0.5568 0.1015 0.713 Uiso 1 1 calc R . .
H34E H 0.0344 0.5118 0.0897 0.713 Uiso 1 1 calc R . .
H34F H 0.0619 0.5242 0.0712 0.713 Uiso 1 1 calc R . .
C351 C 0.4246(2) 0.3668(4) 0.09287(17) 0.085(3) Uiso 0.69 1 d PG H 1
C352 C 0.4247(2) 0.4090(3) 0.0720(2) 0.094(4) Uiso 0.69 1 d PG H 1
C353 C 0.4338(3) 0.3985(5) 0.0437(2) 0.105(6) Uiso 0.69 1 d PG H 1
H353 H 0.4339 0.4274 0.0295 0.126 Uiso 0.69 1 calc PR H 1
C354 C 0.4427(3) 0.3459(5) 0.0363(2) 0.123(7) Uiso 0.69 1 d PG H 1
C355 C 0.4426(3) 0.3037(4) 0.0571(3) 0.111(6) Uiso 0.69 1 d PG H 1
H355 H 0.4487 0.2678 0.0520 0.133 Uiso 0.69 1 calc PR H 1
C356 C 0.4335(2) 0.3141(3) 0.0854(2) 0.112(5) Uiso 0.69 1 d PG H 1
O354 O 0.4499(5) 0.3371(11) 0.0033(5) 0.182(8) Uiso 0.69 1 d PD H 1
C357 C 0.4575(11) 0.2771(18) -0.0015(11) 0.25(2) Uiso 0.69 1 d PD H 1
H35G H 0.4625 0.2717 -0.0222 0.380 Uiso 0.69 1 calc PR H 1
H35H H 0.4411 0.2537 0.0027 0.380 Uiso 0.69 1 calc PR H 1
H35I H 0.4740 0.2670 0.0118 0.380 Uiso 0.69 1 calc PR H 1
C35K C 0.4246(2) 0.3668(4) 0.09287(17) 0.085(3) Uiso 0.31 1 d P H 2
C35L C 0.4247(2) 0.4090(3) 0.0720(2) 0.094(4) Uiso 0.31 1 d P H 2
C35M C 0.4538(10) 0.426(2) 0.0587(10) 0.105(6) Uiso 0.31 1 d P H 2
H35N H 0.4610 0.4625 0.0562 0.126 Uiso 0.31 1 calc PR H 2
C35N C 0.4664(8) 0.3773(15) 0.0516(8) 0.073(9) Uiso 0.31 1 d P H 2
C35O C 0.4651(10) 0.323(2) 0.0720(10) 0.100(13) Uiso 0.31 1 d P H 2
H35O H 0.4810 0.2990 0.0759 0.120 Uiso 0.31 1 calc PR H 2
C35P C 0.4335(2) 0.3141(3) 0.0854(2) 0.112(5) Uiso 0.31 1 d P H 2
O35N O 0.4767(9) 0.3618(18) 0.0202(9) 0.146(13) Uiso 0.31 1 d PD H 2
C35Q C 0.4967(12) 0.380(3) 0.0402(12) 0.134(19) Uiso 0.31 1 d PD H 2
H35J H 0.5155 0.3791 0.0316 0.201 Uiso 0.31 1 calc PR H 2
H35K H 0.4971 0.3556 0.0577 0.201 Uiso 0.31 1 calc PR H 2
H35L H 0.4922 0.4174 0.0461 0.201 Uiso 0.31 1 calc PR H 2
O351 O 0.41044(19) 0.3718(3) 0.11675(17) 0.089(2) Uani 1 1 d . . .
O352 O 0.3907(3) 0.4648(4) 0.0910(2) 0.105(3) Uani 1 1 d . H .
N352 N 0.4137(3) 0.4653(5) 0.0785(3) 0.096(3) Uani 1 1 d . . .
O353 O 0.4228(3) 0.5057(6) 0.0681(3) 0.168(6) Uani 1 1 d . H .
O355 O 0.4387(3) 0.2251(6) 0.0937(3) 0.145(4) Uiso 1 1 d . H .
O356 O 0.4357(2) 0.2755(4) 0.1307(2) 0.117(3) Uani 1 1 d . H .
N356 N 0.4369(2) 0.2719(5) 0.1045(3) 0.102(4) Uani 1 1 d . . .
C27X C 0.2676(6) 0.8428(12) 0.4649(6) 0.097(8) Uiso 0.50 1 d P I 2
H27X H 0.2469 0.8418 0.4694 0.116 Uiso 0.50 1 calc PR I 2
Cl7X Cl 0.28208(17) 0.7715(4) 0.4619(2) 0.119(2) Uani 0.50 1 d P I 2
Cl7Y Cl 0.2717(3) 0.8748(4) 0.4348(2) 0.158(4) Uani 0.50 1 d P I 2
Cl7Z Cl 0.28807(18) 0.8743(6) 0.4943(3) 0.170(5) Uani 0.50 1 d P I 2
N361 N 0.5000 0.4831(13) 0.5000 0.166(9) Uiso 1 2 d S . .
C361 C 0.5000 0.4385(16) 0.5000 0.157(10) Uiso 1 2 d S . .
C362 C 0.5000 0.3787(13) 0.5000 0.158(10) Uiso 1 2 d S . .
H36A H 0.4819 0.3652 0.5072 0.238 Uiso 0.50 1 calc PR . .
H36B H 0.5160 0.3652 0.5130 0.238 Uiso 0.50 1 calc PR . .
H36C H 0.5021 0.3652 0.4798 0.238 Uiso 0.50 1 calc PR . .
N363 N 0.5857(6) 0.5377(14) 0.4082(7) 0.259(12) Uiso 1 1 d . J .
C363 C 0.5793(7) 0.5604(14) 0.3820(8) 0.212(11) Uiso 1 1 d . . .
C364 C 0.5745(7) 0.5456(17) 0.3479(7) 0.120(10) Uiso 0.50 1 d P J 1
H36D H 0.5841 0.5107 0.3438 0.180 Uiso 0.50 1 calc PR J 1
H36E H 0.5824 0.5749 0.3359 0.180 Uiso 0.50 1 calc PR J 1
H36F H 0.5539 0.5420 0.3428 0.180 Uiso 0.50 1 calc PR J 1
C365 C 0.5675(9) 0.5802(19) 0.3553(9) 0.144(13) Uiso 0.50 1 d P J 2
H36G H 0.5567 0.5508 0.3449 0.216 Uiso 0.50 1 calc PR J 2
H36H H 0.5829 0.5928 0.3430 0.216 Uiso 0.50 1 calc PR J 2
H36I H 0.5547 0.6110 0.3591 0.216 Uiso 0.50 1 calc PR J 2
N370 N 0.1117(10) 0.3122(16) 0.0510(10) 0.212(18) Uiso 0.50 1 d PD . .
C370 C 0.1268(8) 0.2639(15) 0.0529(7) 0.126(10) Uiso 0.50 1 d PD . .
C371 C 0.1333(10) 0.2177(16) 0.0307(10) 0.173(16) Uiso 0.50 1 d PD . .
H37G H 0.1211 0.2223 0.0125 0.260 Uiso 0.50 1 calc PR . .
H37H H 0.1295 0.1818 0.0397 0.260 Uiso 0.50 1 calc PR . .
H37I H 0.1535 0.2197 0.0260 0.260 Uiso 0.50 1 calc PR . .
N372 N 0.3714(8) 0.3405(14) -0.0501(8) 0.162(12) Uiso 0.50 1 d PD . .
C372 C 0.3814(10) 0.3069(18) -0.0280(10) 0.172(16) Uiso 0.50 1 d PD . .
C373 C 0.3835(8) 0.2566(14) -0.0111(8) 0.140(12) Uiso 0.50 1 d PD . .
H37J H 0.3642 0.2420 -0.0085 0.210 Uiso 0.50 1 calc PR . .
H37K H 0.3930 0.2641 0.0084 0.210 Uiso 0.50 1 calc PR . .
H37L H 0.3947 0.2295 -0.0216 0.210 Uiso 0.50 1 calc PR . .
N374 N 0.4737(5) 0.1434(9) 0.4579(5) 0.094(6) Uiso 0.50 1 d P . .
C374 C 0.4943(11) 0.177(2) 0.4662(10) 0.162(15) Uiso 0.50 1 d P . .
C375 C 0.5043(9) 0.218(2) 0.4740(9) 0.157(14) Uiso 0.50 1 d P . .
H37M H 0.4891 0.2429 0.4804 0.236 Uiso 0.50 1 calc PR . .
H37N H 0.5141 0.2354 0.4577 0.236 Uiso 0.50 1 calc PR . .
H37O H 0.5182 0.2116 0.4907 0.236 Uiso 0.50 1 calc PR . .
N376 N 0.1330(9) 0.5574(17) 0.0597(9) 0.169(13) Uiso 0.50 1 d PD K 1
C376 C 0.1216(11) 0.523(2) 0.0422(11) 0.182(18) Uiso 0.50 1 d PD K 1
C377 C 0.1052(18) 0.483(3) 0.0279(18) 0.32(4) Uiso 0.50 1 d PD K 1
H37P H 0.1013 0.4536 0.0419 0.479 Uiso 0.50 1 calc PR K 1
H37Q H 0.1157 0.4680 0.0115 0.479 Uiso 0.50 1 calc PR K 1
H37R H 0.0871 0.4992 0.0201 0.479 Uiso 0.50 1 calc PR K 1
O376 O 0.1029(19) 0.441(4) 0.0035(19) 0.23(3) Uiso 0.25 1 d P L 2
N378 N 0.1228(8) 0.1916(17) 0.4245(8) 0.158(12) Uiso 0.50 1 d P M 2
C378 C 0.1104(9) 0.231(2) 0.4217(9) 0.144(13) Uiso 0.50 1 d P M 2
C379 C 0.1028(9) 0.280(2) 0.4239(9) 0.158(14) Uiso 0.50 1 d P M 2
H37S H 0.1077 0.2933 0.4440 0.237 Uiso 0.50 1 calc PR M 2
H37T H 0.0821 0.2830 0.4196 0.237 Uiso 0.50 1 calc PR M 2
H37U H 0.1129 0.3024 0.4096 0.237 Uiso 0.50 1 calc PR M 2
C381 C 0.2640(4) 0.0960(9) 0.2435(4) 0.142(6) Uiso 0.65 1 d P N 1
H381 H 0.2699 0.1353 0.2463 0.170 Uiso 0.65 1 calc PR N 1
Cl1 Cl 0.2874(4) 0.0697(7) 0.2207(5) 0.232(8) Uani 0.65 1 d P N 1
Cl2 Cl 0.2280(2) 0.0984(3) 0.2320(3) 0.196(5) Uani 0.65 1 d P N 1
Cl3 Cl 0.2726(5) 0.0650(6) 0.2761(4) 0.254(8) Uani 0.65 1 d P N 1
C38K C 0.2640(4) 0.0960(9) 0.2435(4) 0.142(6) Uiso 0.35 1 d P O 2
H38K H 0.2624 0.1371 0.2438 0.170 Uiso 0.35 1 calc PR O 2
Cl1A Cl 0.2530(7) 0.0726(15) 0.2737(8) 0.226(14) Uiso 0.35 1 d P O 2
Cl2A Cl 0.3042(14) 0.075(3) 0.2585(14) 0.43(3) Uiso 0.35 1 d P O 2
Cl3A Cl 0.2778(5) 0.0763(9) 0.2097(4) 0.122(5) Uiso 0.35 1 d P O 2
C382 C 0.3534(7) 0.7315(16) 0.2307(6) 0.170(16) Uiso 0.38 1 d PD P 1
H38G H 0.3386 0.7538 0.2196 0.204 Uiso 0.38 1 calc PR P 1
H38H H 0.3449 0.6950 0.2346 0.204 Uiso 0.38 1 calc PR P 1
Cl4 Cl 0.3838(3) 0.7226(4) 0.2080(3) 0.126(4) Uani 0.38 1 d PD P 1
Cl5 Cl 0.3625(5) 0.7637(14) 0.2643(6) 0.277(15) Uani 0.38 1 d PD P 1
C38' C 0.3534(7) 0.7315(16) 0.2307(6) 0.170(16) Uiso 0.13 1 d PD Q 2
H38I H 0.3355 0.7294 0.2178 0.204 Uiso 0.13 1 calc PR Q 2
H38J H 0.3686 0.7099 0.2216 0.204 Uiso 0.13 1 calc PR Q 2
Cl4' Cl 0.3639(10) 0.7990(15) 0.2369(11) 0.144(13) Uiso 0.13 1 d PD Q 2
Cl5' Cl 0.3479(11) 0.710(2) 0.2659(9) 0.162(15) Uiso 0.13 1 d PD Q 2
O383 O 0.3172(7) 0.779(2) 0.3732(10) 0.29(3) Uani 0.50 1 d P R 1
C383 C 0.3497(8) 0.7512(15) 0.3438(19) 0.24(4) Uani 0.50 1 d P S 2
H383 H 0.3524 0.7311 0.3248 0.286 Uiso 0.50 1 calc PR S 2
Cl13 Cl 0.3665(3) 0.7302(4) 0.3615(3) 0.149(4) Uani 0.50 1 d P S 2
Cl14 Cl 0.3062(4) 0.7373(5) 0.3528(8) 0.325(16) Uani 0.50 1 d P S 2
Cl15 Cl 0.3434(7) 0.8174(8) 0.3335(8) 0.387(19) Uani 0.50 1 d P S 2
C384 C 0.3412(10) 0.761(3) 0.1837(11) 0.13(2) Uiso 0.25 1 d PD T 3
H38L H 0.3422 0.8010 0.1794 0.152 Uiso 0.25 1 calc PR T 3
H38M H 0.3310 0.7428 0.1665 0.152 Uiso 0.25 1 calc PR T 3
Cl16 Cl 0.3761(7) 0.7337(15) 0.1892(8) 0.193(13) Uiso 0.25 1 d PD T 3
Cl17 Cl 0.3236(3) 0.7509(5) 0.2138(4) 0.116(5) Uani 0.25 1 d PD T 3
C385 C 0.1508(6) 0.8952(10) 0.2099(6) 0.175(9) Uiso 1 1 d . . .
H385 H 0.1649 0.8832 0.2262 0.210 Uiso 1 1 calc R . .
Cl7 Cl 0.12098(14) 0.8825(3) 0.21870(18) 0.191(3) Uani 1 1 d . . .
Cl8 Cl 0.1544(2) 0.9718(3) 0.2040(2) 0.244(4) Uani 1 1 d . . .
Cl9 Cl 0.1618(2) 0.8689(3) 0.1752(2) 0.239(4) Uani 1 1 d . . .
C386 C 0.5636(13) 0.215(2) 0.3940(13) 0.20(2) Uiso 0.50 1 d P U 1
H386 H 0.5435 0.2062 0.3990 0.242 Uiso 0.50 1 calc PR U 1
Cl10 Cl 0.5608(3) 0.2436(6) 0.3667(2) 0.182(5) Uani 0.50 1 d P U 1
Cl11 Cl 0.5797(5) 0.2517(9) 0.4275(3) 0.264(10) Uani 0.50 1 d P U 1
Cl12 Cl 0.5848(4) 0.1438(11) 0.3961(4) 0.269(10) Uani 0.50 1 d P U 1
O386 O 0.1038(17) 0.579(3) 0.4292(16) 0.20(3) Uiso 0.25 1 d P . 1
O387 O 0.3657(11) 0.067(2) 0.5587(11) 0.135(15) Uiso 0.25 1 d P . 1
O388 O 0.0874(12) 0.527(2) 0.4389(12) 0.154(18) Uiso 0.25 1 d P V 1
N390 N 0.1115(6) 0.7350(12) 0.1794(7) 0.127(9) Uiso 0.50 1 d PD W 1
C390 C 0.1045(10) 0.7389(19) 0.1527(9) 0.171(16) Uiso 0.50 1 d PD W 1
C391 C 0.1031(15) 0.768(3) 0.1266(10) 0.27(3) Uiso 0.50 1 d PD W 1
H39G H 0.1099 0.7452 0.1106 0.398 Uiso 0.50 1 calc PR W 1
H39H H 0.1151 0.8012 0.1289 0.398 Uiso 0.50 1 calc PR W 1
H39I H 0.0831 0.7792 0.1218 0.398 Uiso 0.50 1 calc PR W 1
O390 O 0.1183(11) 0.802(2) 0.1944(11) 0.27(2) Uiso 0.50 1 d P X 2
N392 N 0.4684(13) 0.932(3) 0.1212(17) 0.34(4) Uiso 0.50 1 d PD . .
C392 C 0.4516(9) 0.9709(18) 0.1145(10) 0.161(15) Uiso 0.50 1 d PD . .
C393 C 0.4268(8) 0.9922(16) 0.1048(8) 0.137(12) Uiso 0.50 1 d PD . .
H39J H 0.4173 0.9669 0.0905 0.205 Uiso 0.50 1 calc PR . .
H39K H 0.4302 1.0276 0.0952 0.205 Uiso 0.50 1 calc PR . .
H39L H 0.4146 0.9977 0.1216 0.205 Uiso 0.50 1 calc PR . .
N394 N 0.0049(5) 0.4436(11) 0.2275(6) 0.096(7) Uiso 0.50 1 d PD Y 1
C394 C -0.0044(8) 0.4294(16) 0.2029(7) 0.128(11) Uiso 0.50 1 d PD Y 1
C395 C 0.003(2) 0.412(6) 0.1746(12) 0.45(7) Uiso 0.50 1 d PD Y 1
H39M H 0.0170 0.4386 0.1669 0.668 Uiso 0.50 1 calc PR Y 1
H39N H -0.0139 0.4109 0.1611 0.668 Uiso 0.50 1 calc PR Y 1
H39O H 0.0120 0.3757 0.1760 0.668 Uiso 0.50 1 calc PR Y 1
C396 C 0.0245(11) 0.407(2) 0.1983(11) 0.079(12) Uiso 0.13 1 d P Z 2
H39P H 0.0436 0.4074 0.2092 0.095 Uiso 0.13 1 calc PR Z 2
H39Q H 0.0279 0.4236 0.1787 0.095 Uiso 0.13 1 calc PR Z 2
Cl96 Cl 0.0090(5) 0.4521(11) 0.2134(7) 0.149(8) Uiso 0.13 1 d P Z 2
Cl97 Cl 0.0200(7) 0.3384(13) 0.1897(8) 0.107(8) Uiso 0.13 1 d P Z 2
C39F C 0.0245(11) 0.407(2) 0.1983(11) 0.079(12) Uiso 0.13 1 d P A 3
H39R H 0.0445 0.4202 0.1972 0.095 Uiso 0.13 1 calc PR A 3
H39S H 0.0163 0.4063 0.1776 0.095 Uiso 0.13 1 calc PR A 3
Cl9F Cl 0.0090(5) 0.4521(11) 0.2134(7) 0.149(8) Uiso 0.13 1 d P A 3
Cl9H Cl 0.0271(6) 0.3395(12) 0.2092(7) 0.095(7) Uiso 0.13 1 d P A 3
N400 N 0.0507(11) 0.3723(16) 0.1598(12) 0.119(16) Uiso 0.25 1 d PD B 4
C400 C 0.0464(8) 0.4205(15) 0.1587(9) 0.066(10) Uiso 0.25 1 d PD B 4
C401 C 0.0303(13) 0.4670(19) 0.1637(14) 0.111(18) Uiso 0.25 1 d PD B 4
H40A H 0.0328 0.4774 0.1847 0.167 Uiso 0.25 1 calc PR B 4
H40B H 0.0100 0.4593 0.1586 0.167 Uiso 0.25 1 calc PR B 4
H40C H 0.0368 0.4973 0.1513 0.167 Uiso 0.25 1 calc PR B 4
N402 N 0.4453(14) 0.990(3) 0.4319(14) 0.15(2) Uiso 0.25 1 d PD . .
C402 C 0.4561(15) 0.959(3) 0.4146(15) 0.13(2) Uiso 0.25 1 d PD . .
C403 C 0.4614(15) 0.914(3) 0.3978(14) 0.12(2) Uiso 0.25 1 d PD . .
H40D H 0.4780 0.9218 0.3859 0.181 Uiso 0.25 1 calc PR . .
H40E H 0.4446 0.9064 0.3845 0.181 Uiso 0.25 1 calc PR . .
H40F H 0.4656 0.8824 0.4106 0.181 Uiso 0.25 1 calc PR . .
N404 N 0.1316(13) 0.095(3) 0.0865(14) 0.14(2) Uiso 0.25 1 d PD C 1
C404 C 0.1111(14) 0.126(3) 0.0844(17) 0.14(2) Uiso 0.25 1 d PD C 1
C405 C 0.0826(14) 0.135(4) 0.074(2) 0.17(3) Uiso 0.25 1 d PD C 1
H40G H 0.0800 0.1229 0.0535 0.251 Uiso 0.25 1 calc PR C 1
H40H H 0.0781 0.1746 0.0754 0.251 Uiso 0.25 1 calc PR C 1
H40I H 0.0698 0.1144 0.0865 0.251 Uiso 0.25 1 calc PR C 1
O404 O 0.0527(12) 0.173(2) 0.0598(12) 0.159(18) Uiso 0.25 1 d P D 2
N406 N 0.0269(9) 0.4234(18) 0.3978(9) 0.240(17) Uiso 0.65 1 d PD E 1
C406 C 0.0293(10) 0.3732(19) 0.3991(9) 0.202(16) Uiso 0.65 1 d PD E 1
C407 C 0.0285(11) 0.3243(18) 0.4149(11) 0.24(2) Uiso 0.65 1 d PD E 1
H40J H 0.0372 0.3299 0.4349 0.353 Uiso 0.65 1 calc PR E 1
H40K H 0.0391 0.2958 0.4047 0.353 Uiso 0.65 1 calc PR E 1
H40L H 0.0085 0.3126 0.4161 0.353 Uiso 0.65 1 calc PR E 1
O406 O 0.0398(18) 0.510(4) 0.4170(18) 0.31(4) Uiso 0.35 1 d P F 2
N408 N 0.4814(13) 0.117(2) 0.0870(13) 0.136(19) Uiso 0.25 1 d PD . .
C408 C 0.493(3) 0.152(4) 0.0725(18) 0.24(5) Uiso 0.25 1 d PD . .
C409 C 0.5086(11) 0.200(2) 0.0728(11) 0.089(14) Uiso 0.25 1 d PD . .
H40M H 0.5060 0.2197 0.0915 0.134 Uiso 0.25 1 calc PR . .
H40N H 0.5017 0.2234 0.0562 0.134 Uiso 0.25 1 calc PR . .
H40O H 0.5290 0.1920 0.0711 0.134 Uiso 0.25 1 calc PR . .
N410 N 0.5743(13) 0.497(2) 0.1271(13) 0.139(19) Uiso 0.25 1 d PD . .
C410 C 0.5902(12) 0.460(2) 0.1362(11) 0.101(16) Uiso 0.25 1 d PD . .
C411 C 0.609(2) 0.421(4) 0.125(2) 0.21(4) Uiso 0.25 1 d PD . .
H41A H 0.5983 0.3862 0.1212 0.308 Uiso 0.25 1 calc PR . .
H41B H 0.6249 0.4148 0.1389 0.308 Uiso 0.25 1 calc PR . .
H41C H 0.6156 0.4345 0.1059 0.308 Uiso 0.25 1 calc PR . .
O501 O 0.6099(12) 0.338(2) 0.4148(12) 0.148(17) Uiso 0.25 1 d P . .
O502 O 0.6232(13) 0.382(3) 0.4290(13) 0.162(19) Uiso 0.25 1 d P . .
O503 O 0.6007(9) 0.2858(17) 0.3507(9) 0.111(12) Uiso 0.25 1 d P . .
O504 O 0.1259(14) 0.019(3) 0.0570(14) 0.18(2) Uiso 0.25 1 d P . .
O505 O 0.0375(15) 0.338(3) 0.0822(15) 0.19(2) Uiso 0.25 1 d P . .
O506 O 0.4132(6) 0.5963(12) 0.0178(6) 0.158(9) Uiso 0.50 1 d P . .
O507 O 0.4222(9) 0.528(2) -0.0053(9) 0.238(16) Uiso 0.50 1 d P . .
O508 O 0.535(3) 0.739(5) 0.008(3) 0.32(5) Uiso 0.25 1 d P . .
O509 O 0.5216(12) 0.463(2) 0.0777(11) 0.148(17) Uiso 0.25 1 d P . .
O510 O 0.426(3) 0.973(6) 0.033(3) 0.34(6) Uiso 0.25 1 d P . .
O511 O 0.0613(15) 0.535(3) 0.4839(15) 0.18(2) Uiso 0.25 1 d P . .
O512 O 0.041(3) 0.528(5) 0.500(3) 0.30(5) Uiso 0.25 1 d P . .

loop_
_atom_site_aniso_label
_atom_site_aniso_U_11
_atom_site_aniso_U_22
_atom_site_aniso_U_33
_atom_site_aniso_U_23
_atom_site_aniso_U_13
_atom_site_aniso_U_12
Ba1 0.0330(2) 0.0392(2) 0.0408(2) 0.0015(2) 0.00395(17) 0.0027(2)
Si1 0.158(5) 0.084(3) 0.167(5) -0.021(3) 0.022(4) -0.023(3)
C1 0.037(5) 0.030(4) 0.052(5) -0.003(3) 0.006(4) 0.009(3)
N1 0.054(5) 0.031(4) 0.048(4) -0.001(3) 0.019(3) 0.004(3)
O1 0.049(4) 0.053(4) 0.046(3) -0.009(3) 0.010(3) 0.014(3)
C2 0.046(5) 0.045(5) 0.034(4) -0.002(3) 0.008(4) 0.005(4)
N2 0.051(4) 0.061(5) 0.048(4) 0.000(3) 0.001(4) 0.013(4)
O2 0.090(6) 0.097(6) 0.094(5) -0.044(5) 0.011(4) 0.029(5)
C3 0.056(6) 0.029(4) 0.052(5) -0.004(4) 0.002(4) 0.000(4)
N3 0.034(4) 0.036(4) 0.053(4) 0.000(3) 0.008(3) 0.007(3)
O3 0.068(5) 0.108(7) 0.118(7) 0.029(5) 0.029(5) 0.029(5)
C4 0.028(4) 0.024(4) 0.042(4) -0.002(3) 0.005(3) 0.009(3)
N4 0.052(5) 0.044(4) 0.054(4) -0.008(3) -0.002(4) 0.004(3)
O4 0.073(6) 0.118(8) 0.185(10) -0.006(7) 0.026(6) 0.049(6)
C5 0.067(7) 0.062(6) 0.049(5) 0.001(4) 0.005(5) -0.003(5)
N5 0.050(5) 0.060(5) 0.046(4) 0.000(3) 0.013(4) 0.012(4)
O5 0.158(10) 0.099(7) 0.135(8) -0.036(6) 0.037(7) -0.039(7)
C6 0.074(7) 0.061(6) 0.069(6) -0.001(5) 0.022(5) 0.007(5)
C7 0.064(6) 0.051(6) 0.072(6) 0.013(5) 0.010(5) 0.020(5)
C8 0.066(7) 0.089(8) 0.097(8) 0.019(7) 0.008(6) 0.015(6)
C9 0.081(10) 0.108(11) 0.143(13) 0.028(10) 0.036(9) 0.023(8)
C21 0.050(6) 0.037(5) 0.051(5) 0.000(4) -0.012(4) -0.007(4)
N21 0.053(4) 0.040(4) 0.027(3) -0.004(3) 0.000(3) 0.002(3)
O21 0.050(3) 0.054(3) 0.037(3) 0.004(2) -0.008(2) -0.006(3)
C22 0.052(6) 0.028(4) 0.050(5) 0.001(3) -0.009(4) -0.002(4)
N22 0.057(5) 0.068(5) 0.041(4) -0.002(3) -0.002(3) 0.011(4)
O22 0.068(5) 0.096(6) 0.080(5) -0.020(4) -0.017(4) 0.005(4)
C23 0.045(5) 0.042(5) 0.056(5) 0.004(4) -0.005(4) 0.003(4)
N23 0.063(5) 0.044(4) 0.051(4) 0.003(3) -0.006(4) 0.001(4)
O23 0.140(7) 0.041(4) 0.045(4) 0.000(3) -0.034(4) 0.007(4)
C24 0.054(5) 0.027(4) 0.058(6) 0.003(4) -0.007(4) -0.005(4)
N24 0.049(4) 0.043(4) 0.058(5) -0.008(3) -0.003(4) -0.006(3)
O24 0.138(7) 0.038(4) 0.053(4) 0.002(3) -0.018(4) -0.002(4)
C25 0.053(5) 0.048(5) 0.064(6) 0.000(5) -0.010(5) -0.010(4)
N25 0.061(5) 0.036(4) 0.051(4) -0.005(3) -0.016(4) -0.001(3)
O25 0.213(12) 0.048(5) 0.096(6) 0.004(4) -0.030(7) -0.006(5)
C26 0.072(6) 0.045(5) 0.065(6) -0.009(4) -0.029(5) 0.000(5)
C27 0.085(7) 0.044(5) 0.048(5) 0.002(4) -0.022(5) -0.008(5)
C28 0.081(7) 0.047(5) 0.052(5) -0.006(4) -0.016(5) 0.014(5)
C29 0.143(11) 0.044(6) 0.039(5) -0.004(4) -0.027(6) 0.001(6)
C41 0.041(5) 0.032(4) 0.073(6) -0.007(4) 0.014(5) -0.015(4)
N41 0.033(4) 0.040(4) 0.057(4) -0.005(3) 0.006(3) 0.006(3)
O41 0.035(3) 0.054(3) 0.054(3) 0.001(3) 0.010(3) -0.001(3)
C42 0.045(5) 0.044(5) 0.051(5) -0.003(4) 0.028(4) -0.009(4)
N42 0.044(4) 0.054(4) 0.070(5) 0.008(4) 0.000(4) 0.003(3)
O42 0.074(5) 0.085(5) 0.088(5) 0.000(4) 0.032(4) -0.012(4)
C43 0.044(5) 0.039(5) 0.060(6) -0.003(4) 0.012(4) 0.008(4)
N43 0.034(4) 0.040(4) 0.072(5) 0.003(3) 0.014(4) -0.004(3)
O43 0.042(4) 0.091(6) 0.140(7) -0.054(5) 0.029(4) 0.004(4)
C44 0.038(5) 0.024(4) 0.077(6) -0.003(4) 0.021(5) 0.001(3)
N44 0.044(4) 0.049(4) 0.074(5) -0.003(4) 0.013(4) -0.006(3)
O44 0.051(5) 0.087(6) 0.183(9) -0.050(6) 0.021(5) -0.021(4)
C45 0.057(6) 0.055(5) 0.055(5) -0.002(4) 0.015(5) -0.011(4)
N45 0.042(4) 0.061(5) 0.083(6) -0.019(4) 0.011(4) -0.003(4)
O45 0.133(8) 0.063(5) 0.155(9) 0.012(5) 0.038(7) 0.023(5)
C46 0.042(5) 0.061(6) 0.083(7) -0.013(5) 0.027(5) -0.015(4)
C47 0.047(6) 0.054(6) 0.095(7) -0.023(5) 0.023(5) -0.017(4)
C48 0.057(7) 0.075(7) 0.096(8) -0.025(6) 0.014(6) -0.020(5)
C49 0.026(5) 0.135(11) 0.135(10) -0.046(10) 0.036(6) -0.022(6)
C61 0.047(5) 0.040(5) 0.038(5) 0.003(3) 0.000(4) 0.006(4)
N61 0.051(4) 0.040(4) 0.044(4) 0.001(3) 0.000(3) 0.011(3)
O61 0.043(3) 0.050(3) 0.044(3) 0.010(2) 0.006(2) 0.014(3)
C62 0.050(6) 0.046(5) 0.045(5) 0.011(4) -0.009(4) 0.005(4)
N62 0.054(5) 0.066(5) 0.056(4) 0.012(4) 0.017(4) 0.011(4)
O62 0.117(8) 0.247(14) 0.083(6) 0.032(7) 0.008(6) 0.111(10)
C63 0.040(5) 0.053(5) 0.037(4) -0.001(4) 0.008(4) 0.003(4)
N63 0.066(5) 0.052(4) 0.040(4) 0.008(3) 0.015(4) 0.002(4)
O63 0.134(7) 0.079(5) 0.047(4) 0.011(3) -0.015(4) -0.045(5)
C64 0.058(6) 0.039(5) 0.037(5) 0.004(3) 0.000(4) 0.013(4)
N64 0.051(5) 0.063(5) 0.037(4) 0.009(3) -0.001(3) 0.007(4)
O64 0.124(7) 0.075(5) 0.070(5) 0.016(4) 0.015(4) 0.004(5)
C65 0.058(6) 0.072(7) 0.053(6) -0.006(5) -0.001(5) -0.002(5)
N65 0.065(5) 0.071(5) 0.046(4) 0.012(4) 0.002(4) 0.002(4)
C66 0.073(8) 0.121(10) 0.052(6) 0.010(6) -0.016(5) -0.009(7)
C67 0.065(6) 0.067(6) 0.042(5) 0.005(4) -0.004(4) 0.000(5)
C68 0.095(8) 0.067(7) 0.063(7) 0.003(5) -0.008(6) 0.002(6)
C69 0.095(9) 0.085(8) 0.049(6) 0.007(5) -0.006(5) -0.005(6)
C73 0.38(5) 0.097(16) 0.61(7) -0.21(3) 0.30(5) -0.13(2)
O65 0.24(2) 0.43(4) 0.177(15) -0.03(2) -0.144(17) 0.01(2)
Si4 0.75(4) 0.195(10) 0.222(11) -0.033(9) -0.202(18) 0.038(16)
Si5 0.108(3) 0.060(2) 0.109(3) -0.0196(18) 0.000(2) 0.0174(18)
C81 0.039(5) 0.028(4) 0.054(5) 0.002(3) 0.003(4) -0.005(3)
N81 0.043(4) 0.031(3) 0.039(3) 0.000(3) -0.001(3) 0.003(3)
O81 0.028(3) 0.048(3) 0.044(3) 0.003(2) 0.007(2) -0.003(2)
C82 0.048(5) 0.021(4) 0.040(4) 0.004(3) 0.002(4) -0.005(3)
N82 0.048(5) 0.054(4) 0.049(4) 0.006(3) 0.010(3) 0.001(3)
O82 0.075(4) 0.053(4) 0.054(3) -0.008(3) 0.000(3) 0.002(3)
C83 0.038(5) 0.029(4) 0.040(4) -0.007(3) -0.003(4) 0.003(3)
N83 0.051(5) 0.052(4) 0.043(4) -0.002(3) 0.000(3) -0.001(3)
O83 0.170(10) 0.071(6) 0.103(7) 0.041(5) 0.058(6) 0.034(6)
C84 0.037(5) 0.016(4) 0.062(5) 0.003(3) 0.004(4) 0.002(3)
N84 0.065(5) 0.031(4) 0.050(4) -0.004(3) 0.007(3) -0.007(3)
O84 0.181(10) 0.087(6) 0.055(4) 0.017(4) 0.017(5) 0.020(6)
C85 0.053(6) 0.035(4) 0.049(5) -0.004(4) -0.006(4) 0.006(4)
N85 0.041(4) 0.037(4) 0.049(4) -0.002(3) -0.003(3) -0.002(3)
O85 0.102(6) 0.043(4) 0.070(4) 0.003(3) 0.024(4) 0.013(3)
C86 0.068(6) 0.045(5) 0.041(5) 0.000(4) -0.001(4) 0.000(4)
C87 0.111(9) 0.043(5) 0.054(6) 0.016(4) 0.002(6) 0.008(6)
C88 0.071(7) 0.072(7) 0.078(7) 0.001(6) 0.015(6) 0.012(6)
C89 0.120(11) 0.076(8) 0.076(8) 0.014(6) -0.015(7) 0.016(7)
Si6 0.080(2) 0.071(2) 0.167(4) -0.014(2) -0.038(2) -0.0136(18)
C101 0.025(4) 0.032(4) 0.055(5) -0.002(4) 0.002(4) 0.008(3)
N101 0.032(4) 0.050(4) 0.043(4) 0.002(3) -0.003(3) -0.003(3)
O101 0.025(3) 0.041(3) 0.050(3) -0.003(2) 0.005(2) 0.004(2)
C102 0.034(4) 0.029(4) 0.060(6) -0.013(4) 0.003(4) 0.001(3)
N102 0.046(4) 0.048(4) 0.057(5) 0.007(3) -0.008(3) 0.008(3)
O102 0.047(4) 0.046(4) 0.108(5) 0.007(3) -0.014(4) -0.007(3)
C103 0.025(4) 0.039(4) 0.051(5) 0.003(4) 0.001(4) 0.004(3)
N103 0.039(4) 0.028(3) 0.060(5) 0.002(3) -0.003(3) -0.002(3)
O103 0.090(6) 0.061(5) 0.127(7) -0.029(4) -0.030(5) 0.033(4)
C104 0.029(4) 0.023(4) 0.062(5) 0.004(3) -0.005(4) 0.000(3)
N104 0.037(4) 0.038(4) 0.059(4) -0.001(3) -0.002(3) 0.007(3)
O104 0.043(4) 0.070(5) 0.134(7) -0.017(4) -0.014(4) 0.019(3)
C105 0.043(5) 0.044(5) 0.060(6) -0.014(4) 0.010(4) -0.004(4)
N105 0.040(4) 0.041(4) 0.060(5) 0.003(3) 0.007(3) 0.003(3)
O105 0.049(4) 0.043(4) 0.155(7) -0.030(4) -0.013(4) 0.007(3)
C106 0.041(5) 0.041(5) 0.086(7) -0.005(5) 0.001(5) 0.013(4)
C107 0.047(6) 0.041(5) 0.092(7) -0.005(5) -0.002(5) 0.014(4)
C108 0.056(6) 0.065(6) 0.092(8) -0.006(6) -0.002(5) 0.013(5)
C109 0.028(5) 0.078(7) 0.105(8) -0.012(6) -0.012(5) 0.016(5)
C110 0.169(18) 0.162(18) 0.21(2) -0.045(16) 0.127(17) -0.003(14)
C111 0.164(15) 0.076(9) 0.145(13) 0.014(10) -0.060(11) 0.013(10)
C112 0.030(5) 0.049(5) 0.098(7) -0.005(5) -0.011(5) 0.004(4)
C113 0.050(6) 0.066(7) 0.105(8) -0.010(6) 0.003(6) 0.001(5)
C114 0.054(8) 0.096(10) 0.224(19) 0.015(11) 0.006(9) -0.020(7)
C115 0.23(3) 0.25(3) 0.19(2) -0.027(19) -0.079(19) -0.13(2)
C116 0.081(9) 0.082(9) 0.140(13) -0.005(8) -0.001(9) -0.033(7)
C117 0.150(16) 0.091(11) 0.22(2) -0.050(12) 0.036(14) -0.070(11)
C118 0.164(18) 0.094(12) 0.24(2) -0.050(13) 0.061(17) -0.045(12)
C119 0.115(12) 0.082(10) 0.148(15) -0.004(9) 0.028(11) -0.015(8)
C121 0.050(5) 0.031(4) 0.045(5) -0.004(3) 0.005(4) 0.004(4)
N121 0.039(4) 0.041(4) 0.038(3) -0.006(3) 0.006(3) -0.001(3)
O121 0.034(3) 0.056(3) 0.036(3) 0.003(2) 0.010(2) 0.007(2)
C122 0.048(5) 0.028(4) 0.041(4) -0.006(3) 0.001(4) 0.002(3)
N122 0.035(4) 0.070(5) 0.042(4) 0.001(3) 0.011(3) 0.015(3)
O122 0.075(4) 0.044(4) 0.063(4) 0.006(3) 0.022(3) 0.003(3)
C123 0.036(5) 0.037(4) 0.043(5) 0.001(3) 0.002(4) -0.002(3)
N123 0.040(4) 0.039(4) 0.051(4) -0.005(3) 0.011(3) 0.002(3)
O123 0.069(4) 0.079(5) 0.064(4) -0.015(3) 0.027(4) -0.014(4)
C124 0.039(5) 0.026(4) 0.050(5) 0.007(3) 0.007(4) -0.001(3)
N124 0.046(4) 0.048(4) 0.039(4) -0.003(3) 0.003(3) 0.000(3)
O124 0.117(6) 0.080(5) 0.050(4) -0.009(3) 0.032(4) -0.011(5)
C125 0.028(4) 0.045(5) 0.064(6) 0.002(4) 0.006(4) 0.007(4)
N125 0.048(4) 0.054(4) 0.034(4) 0.000(3) 0.002(3) 0.005(3)
O125 0.107(6) 0.073(5) 0.075(5) -0.002(4) 0.035(4) -0.038(4)
C126 0.062(6) 0.048(5) 0.040(5) -0.001(4) 0.008(4) 0.005(4)
C127 0.064(6) 0.050(5) 0.048(5) -0.007(4) 0.006(4) -0.011(4)
C128 0.067(6) 0.068(7) 0.064(6) 0.001(5) 0.030(5) 0.006(5)
C129 0.102(9) 0.069(7) 0.046(5) -0.008(5) 0.034(6) -0.010(7)
C130 0.151(14) 0.075(9) 0.141(13) -0.041(8) 0.070(11) -0.004(9)
C131 0.157(15) 0.089(10) 0.105(11) 0.006(8) -0.016(10) -0.020(10)
C132 0.080(7) 0.054(5) 0.052(5) -0.003(5) 0.022(5) 0.006(5)
Si7 0.114(3) 0.088(2) 0.107(3) 0.020(2) 0.057(2) -0.026(2)
C133 0.074(7) 0.077(8) 0.062(6) -0.001(5) 0.020(5) -0.019(5)
Si8 0.120(3) 0.060(2) 0.112(3) 0.0222(18) -0.002(2) 0.0070(19)
C141 0.033(4) 0.022(4) 0.043(5) 0.000(3) 0.008(3) 0.001(3)
N141 0.019(3) 0.049(4) 0.053(4) -0.003(3) 0.007(3) 0.000(3)
O141 0.026(3) 0.055(3) 0.043(3) -0.005(2) 0.001(2) 0.000(2)
C142 0.020(4) 0.028(4) 0.051(5) 0.001(3) 0.011(3) -0.001(3)
N142 0.037(4) 0.053(4) 0.044(4) -0.003(3) -0.005(3) 0.003(3)
O142 0.054(4) 0.040(3) 0.076(4) 0.000(3) 0.003(3) 0.003(3)
C143 0.035(4) 0.026(4) 0.045(4) 0.003(3) 0.009(4) 0.005(3)
N143 0.031(4) 0.044(4) 0.051(4) -0.001(3) -0.002(3) 0.002(3)
O143 0.055(4) 0.075(5) 0.096(5) 0.031(4) -0.018(4) -0.022(4)
C144 0.049(5) 0.016(4) 0.041(4) 0.003(3) 0.000(4) -0.005(3)
N144 0.047(5) 0.034(4) 0.051(4) 0.005(3) 0.001(3) -0.003(3)
O144 0.039(4) 0.045(4) 0.119(6) 0.012(3) -0.003(3) -0.001(3)
C145 0.046(5) 0.036(4) 0.045(5) 0.003(3) 0.008(4) 0.002(4)
N145 0.033(4) 0.038(4) 0.054(4) 0.004(3) 0.008(3) -0.002(3)
O145 0.057(4) 0.047(4) 0.102(5) 0.027(3) -0.003(4) -0.007(3)
C146 0.042(5) 0.041(5) 0.061(5) 0.007(4) 0.008(4) 0.009(4)
C147 0.041(5) 0.046(5) 0.089(7) 0.018(5) -0.008(5) -0.013(4)
C148 0.037(5) 0.046(5) 0.072(6) 0.001(4) 0.004(4) 0.005(4)
C149 0.039(5) 0.054(6) 0.103(8) -0.002(5) 0.013(5) 0.001(4)
C150 0.147(14) 0.057(7) 0.142(12) 0.009(8) -0.054(10) -0.022(8)
C151 0.054(8) 0.155(15) 0.27(2) 0.044(15) 0.093(12) 0.007(9)
C152 0.029(4) 0.036(5) 0.077(6) 0.001(4) -0.006(4) 0.006(3)
C153 0.066(6) 0.048(6) 0.071(6) 0.011(5) 0.008(5) 0.003(5)
Ba2 0.0313(2) 0.0392(2) 0.0409(2) 0.0005(2) 0.00306(17) 0.0029(2)
Si9 0.138(4) 0.063(2) 0.127(3) 0.003(2) -0.029(3) 0.037(2)
C161 0.040(5) 0.046(5) 0.035(4) -0.006(3) -0.007(4) -0.002(4)
N161 0.035(4) 0.049(4) 0.026(3) 0.004(3) 0.003(3) 0.004(3)
O161 0.035(3) 0.045(3) 0.045(3) 0.000(2) -0.004(3) 0.010(2)
C162 0.055(5) 0.023(4) 0.040(4) 0.010(3) -0.014(4) -0.007(3)
N162 0.035(4) 0.048(4) 0.056(4) 0.002(3) 0.002(3) 0.005(3)
O162 0.064(4) 0.039(3) 0.062(4) 0.003(3) -0.008(3) 0.003(3)
C163 0.060(5) 0.019(4) 0.041(5) 0.001(3) -0.001(4) 0.002(3)
N163 0.030(4) 0.049(4) 0.045(4) 0.002(3) 0.004(3) -0.007(3)
O163 0.076(4) 0.050(4) 0.062(4) -0.008(3) -0.028(3) 0.001(3)
C164 0.040(5) 0.017(4) 0.073(6) -0.003(4) 0.005(4) 0.004(3)
N164 0.040(4) 0.030(3) 0.051(4) -0.003(3) -0.005(3) 0.005(3)
O164 0.103(6) 0.049(4) 0.070(4) 0.000(3) -0.027(4) 0.016(4)
C165 0.052(5) 0.046(5) 0.032(4) -0.002(3) 0.010(4) -0.007(4)
N165 0.040(4) 0.040(4) 0.043(4) -0.004(3) 0.006(3) 0.001(3)
O165 0.110(6) 0.043(4) 0.083(5) -0.011(3) -0.019(4) 0.023(4)
C166 0.050(5) 0.037(5) 0.048(5) 0.008(4) -0.008(4) 0.002(4)
C167 0.055(5) 0.054(5) 0.043(5) 0.006(4) -0.006(4) 0.016(4)
C168 0.070(6) 0.059(6) 0.045(5) 0.002(4) -0.021(4) 0.007(5)
C169 0.085(8) 0.051(6) 0.063(6) -0.007(5) -0.022(5) 0.016(5)
C170 0.090(9) 0.078(8) 0.095(9) -0.014(6) -0.046(7) 0.016(7)
C171 0.146(12) 0.063(7) 0.080(8) -0.016(6) 0.006(8) -0.011(7)
C172 0.068(7) 0.058(6) 0.062(6) 0.000(5) -0.020(5) 0.006(5)
C173 0.072(7) 0.063(7) 0.060(6) -0.010(5) -0.007(5) 0.023(5)
C174 0.25(3) 0.134(17) 0.27(3) 0.065(17) 0.12(2) 0.122(19)
C181 0.031(4) 0.035(4) 0.044(5) 0.006(3) 0.004(4) -0.004(3)
N181 0.022(3) 0.056(4) 0.040(4) 0.002(3) 0.005(3) -0.003(3)
O181 0.025(3) 0.051(3) 0.048(3) -0.002(2) 0.009(2) -0.001(2)
C182 0.036(5) 0.029(4) 0.050(5) -0.006(3) 0.005(4) 0.003(3)
N182 0.044(4) 0.045(4) 0.054(4) 0.006(3) 0.018(4) 0.002(3)
O182 0.063(4) 0.042(3) 0.067(4) -0.011(3) 0.009(3) 0.009(3)
C183 0.032(4) 0.024(4) 0.047(4) -0.006(3) 0.001(4) 0.002(3)
N183 0.033(4) 0.048(4) 0.044(4) -0.001(3) 0.005(3) 0.005(3)
O183 0.065(5) 0.095(5) 0.085(5) -0.026(4) 0.029(4) -0.033(4)
C184 0.049(5) 0.025(4) 0.052(5) 0.002(3) 0.016(4) 0.002(3)
N184 0.039(4) 0.036(4) 0.050(4) -0.001(3) 0.002(3) 0.004(3)
O184 0.041(4) 0.091(5) 0.125(6) -0.004(5) 0.045(4) -0.004(4)
C185 0.041(5) 0.046(5) 0.043(5) -0.003(3) -0.006(4) 0.005(4)
N185 0.036(4) 0.035(4) 0.054(4) -0.005(3) 0.001(3) 0.002(3)
O185 0.091(5) 0.053(4) 0.078(4) -0.014(3) 0.035(4) -0.012(4)
C186 0.049(5) 0.051(6) 0.066(6) 0.000(4) 0.012(4) 0.005(4)
C187 0.052(6) 0.054(6) 0.070(6) -0.004(5) 0.016(5) -0.004(4)
C188 0.057(6) 0.062(6) 0.065(6) -0.011(5) 0.013(5) -0.009(5)
C189 0.053(6) 0.064(7) 0.081(7) -0.009(5) 0.031(5) -0.006(5)
C190 0.064(7) 0.080(8) 0.122(10) -0.001(7) 0.041(7) -0.008(6)
C191 0.046(8) 0.148(15) 0.28(2) 0.085(15) -0.048(11) -0.032(8)
C192 0.059(6) 0.044(5) 0.055(5) -0.007(4) 0.025(4) 0.009(4)
C193 0.084(8) 0.056(6) 0.064(6) -0.002(5) 0.021(5) -0.003(5)
Si10 0.123(3) 0.0643(19) 0.077(2) -0.0164(16) 0.0256(19) 0.0006(19)
Si1' 0.123(3) 0.0643(19) 0.077(2) -0.0164(16) 0.0256(19) 0.0006(19)
C201 0.050(5) 0.029(4) 0.039(5) 0.002(3) -0.005(4) -0.004(4)
N201 0.036(4) 0.046(4) 0.034(3) 0.007(3) -0.004(3) 0.018(3)
O201 0.036(3) 0.050(3) 0.041(3) 0.005(2) -0.001(3) 0.006(2)
C202 0.040(5) 0.035(4) 0.039(4) 0.004(3) -0.011(4) -0.003(3)
N202 0.039(4) 0.060(5) 0.041(4) 0.003(3) 0.005(3) 0.009(3)
O202 0.044(3) 0.068(4) 0.055(4) -0.009(3) -0.003(3) 0.010(3)
C203 0.043(5) 0.027(4) 0.043(5) -0.004(3) 0.008(4) 0.003(3)
N203 0.051(5) 0.045(4) 0.041(4) 0.003(3) -0.008(3) 0.010(3)
O203 0.089(5) 0.052(4) 0.072(4) 0.012(3) -0.024(4) -0.012(4)
C204 0.038(5) 0.034(4) 0.048(5) -0.003(3) 0.005(4) 0.003(3)
N204 0.042(4) 0.048(4) 0.047(4) 0.006(3) -0.010(3) -0.001(3)
O204 0.079(5) 0.063(4) 0.049(4) 0.006(3) -0.019(3) 0.002(4)
C205 0.047(5) 0.044(5) 0.043(5) 0.002(4) 0.008(4) 0.012(4)
N205 0.038(4) 0.054(4) 0.036(4) 0.005(3) -0.006(3) 0.007(3)
O205 0.076(5) 0.062(5) 0.087(5) 0.015(3) -0.021(4) -0.006(3)
C206 0.057(6) 0.058(6) 0.045(5) -0.001(4) 0.006(4) -0.009(5)
C207 0.055(6) 0.043(5) 0.068(6) 0.010(4) -0.008(5) 0.002(4)
C208 0.060(6) 0.051(5) 0.052(5) -0.003(4) -0.005(4) 0.006(4)
C209 0.085(7) 0.055(6) 0.052(6) 0.004(4) -0.031(5) -0.011(5)
C210 0.099(9) 0.075(8) 0.104(9) 0.010(6) -0.049(7) 0.009(7)
C211 0.134(12) 0.100(10) 0.073(8) 0.011(7) -0.003(8) -0.039(9)
C212 0.055(6) 0.062(6) 0.072(6) 0.007(5) -0.014(5) 0.002(5)
C213 0.071(7) 0.077(8) 0.084(7) 0.014(6) -0.010(6) 0.002(6)
Si11 0.163(4) 0.086(3) 0.101(3) 0.010(2) -0.040(3) -0.030(3)
Si12 0.121(3) 0.096(3) 0.115(3) 0.029(2) 0.044(3) -0.015(2)
C221 0.028(4) 0.034(4) 0.049(4) -0.003(3) 0.011(3) 0.001(3)
N221 0.035(4) 0.040(4) 0.045(4) 0.002(3) 0.007(3) 0.009(3)
O221 0.046(3) 0.039(3) 0.042(3) 0.000(2) 0.011(3) 0.016(2)
C222 0.042(5) 0.025(4) 0.058(5) -0.002(3) 0.001(4) 0.003(3)
N222 0.041(4) 0.059(4) 0.045(4) 0.000(3) 0.007(3) 0.007(3)
O222 0.065(4) 0.057(4) 0.066(4) 0.004(3) 0.021(3) -0.004(3)
C223 0.035(4) 0.031(4) 0.044(4) 0.001(3) 0.005(4) 0.000(3)
N223 0.037(4) 0.055(4) 0.044(4) -0.008(3) 0.009(3) 0.008(3)
O223 0.093(6) 0.064(4) 0.085(5) 0.004(4) 0.020(4) 0.032(4)
C224 0.024(4) 0.025(4) 0.050(5) 0.004(3) 0.012(4) -0.001(3)
N224 0.039(4) 0.050(4) 0.050(4) -0.001(3) 0.007(3) 0.007(3)
O224 0.089(6) 0.092(7) 0.177(9) 0.009(6) 0.085(7) 0.015(5)
C225 0.038(5) 0.038(4) 0.048(5) 0.004(4) 0.001(4) -0.011(3)
N225 0.033(4) 0.036(4) 0.060(5) -0.002(3) 0.007(3) 0.003(3)
O225 0.073(5) 0.078(5) 0.098(5) 0.033(4) 0.021(4) 0.003(4)
C226 0.035(5) 0.068(6) 0.065(6) 0.008(5) 0.009(4) 0.009(4)
C227 0.046(5) 0.068(6) 0.070(6) -0.002(5) 0.020(5) 0.020(5)
C228 0.077(8) 0.084(8) 0.069(7) 0.011(6) 0.019(6) 0.011(6)
C229 0.069(8) 0.076(9) 0.144(12) -0.019(8) 0.029(8) 0.006(7)
C230 0.25(2) 0.138(15) 0.145(15) 0.005(13) 0.125(17) 0.065(16)
C231 0.089(13) 0.124(15) 0.36(3) -0.023(18) 0.018(16) 0.057(11)
C232 0.056(6) 0.070(7) 0.082(7) 0.012(5) 0.030(5) -0.005(5)
C233 0.070(7) 0.075(8) 0.091(8) 0.019(6) 0.010(6) 0.008(6)
Si13 0.092(3) 0.124(4) 0.252(7) 0.002(4) 0.047(4) -0.035(3)
C241 0.046(5) 0.034(4) 0.055(6) 0.001(4) 0.010(4) 0.004(4)
N241 0.021(3) 0.044(4) 0.059(4) 0.002(3) 0.008(3) 0.009(3)
O241 0.034(3) 0.046(3) 0.060(3) 0.015(3) 0.007(3) 0.011(2)
C242 0.032(5) 0.031(4) 0.064(6) 0.000(4) -0.012(4) 0.007(3)
N242 0.047(4) 0.060(5) 0.050(5) 0.002(3) 0.012(3) 0.013(3)
O242 0.055(4) 0.067(5) 0.090(5) 0.017(4) 0.000(4) 0.015(3)
C243 0.034(5) 0.039(5) 0.063(6) -0.003(4) 0.009(4) 0.009(4)
N243 0.043(4) 0.045(4) 0.054(5) -0.003(3) 0.007(3) 0.015(3)
O243 0.035(4) 0.054(4) 0.132(6) -0.013(4) 0.013(4) -0.001(3)
C244 0.034(5) 0.031(4) 0.052(5) -0.005(3) 0.000(4) 0.006(3)
N244 0.033(4) 0.054(4) 0.060(5) 0.002(3) 0.006(3) 0.015(3)
O244 0.048(4) 0.046(4) 0.145(7) -0.012(4) 0.028(4) 0.006(3)
C245 0.055(6) 0.056(6) 0.056(6) 0.004(4) -0.006(5) 0.008(4)
N245 0.056(5) 0.049(4) 0.065(5) 0.004(4) -0.002(4) 0.010(4)
O245 0.055(5) 0.116(7) 0.127(7) 0.008(6) 0.015(4) -0.028(4)
C246 0.038(5) 0.054(6) 0.100(8) -0.004(5) -0.005(5) 0.021(4)
C247 0.029(5) 0.056(6) 0.090(7) 0.002(5) 0.012(4) 0.003(4)
C248 0.042(5) 0.053(6) 0.094(7) -0.006(5) 0.003(5) -0.009(4)
C249 0.056(6) 0.049(6) 0.103(8) -0.012(6) 0.019(6) 0.012(5)
C250 0.050(7) 0.099(9) 0.147(12) 0.021(9) -0.006(7) -0.002(6)
C251 0.021(5) 0.074(7) 0.170(12) 0.011(7) 0.012(6) 0.004(5)
C252 0.049(6) 0.055(6) 0.095(7) -0.001(6) 0.018(5) 0.009(5)
C253 0.061(7) 0.056(6) 0.104(8) 0.009(6) 0.002(6) -0.009(5)
C261 0.052(6) 0.040(5) 0.048(5) -0.006(4) 0.007(4) 0.009(4)
N261 0.038(4) 0.057(4) 0.032(3) -0.004(3) -0.003(3) 0.010(3)
O261 0.044(3) 0.053(4) 0.049(4) 0.000(3) 0.007(3) 0.012(3)
C262 0.037(5) 0.048(5) 0.057(5) -0.003(4) 0.002(4) 0.006(4)
N262 0.049(5) 0.088(6) 0.040(4) -0.007(4) 0.001(3) 0.015(4)
O262 0.105(7) 0.086(5) 0.078(5) -0.026(4) 0.010(4) 0.038(5)
C263 0.042(5) 0.054(5) 0.042(5) 0.007(4) -0.002(4) 0.007(4)
N263 0.062(5) 0.050(4) 0.040(4) 0.000(3) 0.005(3) 0.002(4)
O263 0.104(5) 0.082(5) 0.046(3) 0.010(4) -0.015(3) -0.019(5)
C264 0.051(5) 0.035(4) 0.040(5) 0.000(3) 0.006(4) 0.014(4)
N264 0.053(5) 0.065(5) 0.055(5) -0.001(4) 0.007(4) 0.004(4)
O264 0.117(7) 0.088(6) 0.056(4) -0.010(4) -0.008(4) 0.003(5)
C265 0.040(5) 0.087(7) 0.056(6) 0.013(5) 0.013(4) 0.002(5)
N265 0.059(5) 0.065(5) 0.046(4) -0.006(3) 0.014(4) 0.003(4)
C266 0.049(6) 0.090(8) 0.064(6) 0.007(5) 0.008(5) 0.006(5)
C267 0.074(7) 0.065(6) 0.043(5) -0.004(4) -0.010(5) -0.014(5)
C268 0.075(7) 0.060(6) 0.074(7) 0.015(5) 0.020(5) 0.017(5)
C269 0.084(8) 0.064(7) 0.057(6) -0.008(5) 0.014(5) 0.001(5)
C270 0.095(9) 0.086(8) 0.081(7) -0.005(6) 0.016(6) 0.032(7)
C271 0.116(10) 0.120(11) 0.049(6) 0.008(6) 0.009(6) 0.011(8)
C272 0.076(8) 0.068(7) 0.081(7) -0.022(6) 0.018(6) 0.012(6)
C273 0.119(11) 0.085(9) 0.091(9) 0.016(7) 0.026(8) 0.022(8)
Si15 0.120(4) 0.113(3) 0.172(5) -0.038(3) -0.023(3) 0.063(3)
C281 0.045(5) 0.044(5) 0.044(5) 0.000(4) 0.007(4) -0.003(4)
N281 0.026(4) 0.044(4) 0.060(4) 0.002(3) -0.001(3) 0.000(3)
O281 0.032(3) 0.058(4) 0.055(3) -0.002(3) 0.007(3) 0.001(3)
C282 0.015(4) 0.050(5) 0.055(5) -0.010(4) -0.006(4) 0.002(3)
N282 0.034(4) 0.065(5) 0.054(5) 0.005(3) 0.000(3) -0.007(3)
O282 0.045(4) 0.089(5) 0.078(5) -0.011(4) 0.005(3) -0.013(3)
C283 0.036(5) 0.045(5) 0.049(5) -0.002(4) 0.007(4) -0.003(4)
N283 0.028(4) 0.049(4) 0.065(5) 0.000(3) -0.002(3) 0.004(3)
O283 0.040(4) 0.069(4) 0.109(5) 0.016(4) 0.022(4) 0.004(3)
C284 0.039(5) 0.037(4) 0.054(5) -0.002(4) -0.003(4) 0.000(4)
N284 0.030(4) 0.071(5) 0.051(4) -0.012(4) 0.004(3) 0.003(3)
O284 0.044(4) 0.039(3) 0.127(6) 0.004(4) 0.025(4) -0.007(3)
C285 0.051(6) 0.071(6) 0.061(6) 0.001(5) 0.006(5) 0.000(5)
N285 0.035(4) 0.062(5) 0.063(5) -0.001(4) 0.005(4) 0.002(3)
O285 0.089(6) 0.109(7) 0.149(8) -0.053(6) -0.010(6) 0.040(5)
C286 0.024(4) 0.057(5) 0.086(7) 0.009(5) 0.010(4) -0.003(4)
C287 0.033(5) 0.040(5) 0.089(7) 0.006(4) 0.001(4) 0.006(4)
C288 0.039(5) 0.040(5) 0.084(6) 0.004(4) 0.006(4) 0.001(4)
C289 0.042(5) 0.044(6) 0.117(8) 0.004(5) 0.019(5) 0.000(4)
C290 0.128(13) 0.115(11) 0.115(11) -0.039(9) 0.028(9) 0.001(10)
C291 0.036(6) 0.080(8) 0.129(10) 0.004(7) 0.006(6) -0.006(5)
C292 0.046(5) 0.052(6) 0.079(7) -0.005(5) 0.006(5) -0.012(4)
C293 0.058(6) 0.059(6) 0.085(7) -0.008(5) 0.003(5) 0.010(5)
C296 0.128(15) 0.089(12) 0.29(3) -0.034(15) 0.002(16) 0.018(11)
C299 0.132(16) 0.140(17) 0.34(3) 0.049(19) 0.104(19) 0.082(14)
C301 0.043(5) 0.041(5) 0.049(5) 0.009(4) -0.001(4) -0.002(4)
N301 0.046(4) 0.039(4) 0.042(4) -0.001(3) -0.003(3) 0.003(3)
O301 0.050(3) 0.055(4) 0.040(3) 0.004(3) 0.002(3) -0.001(3)
C302 0.049(5) 0.039(4) 0.037(4) 0.008(3) 0.002(4) -0.003(4)
N302 0.060(6) 0.059(5) 0.057(5) 0.011(4) -0.014(4) -0.002(4)
O302 0.086(5) 0.092(6) 0.072(5) 0.030(4) 0.015(4) -0.007(5)
C303 0.045(5) 0.045(5) 0.050(5) -0.004(4) 0.003(4) 0.003(4)
N303 0.075(6) 0.046(4) 0.031(4) 0.009(3) 0.000(3) 0.007(4)
O303 0.124(6) 0.051(4) 0.052(4) 0.003(3) -0.019(4) 0.005(4)
C304 0.041(5) 0.035(4) 0.044(5) 0.004(3) 0.003(4) -0.001(3)
N304 0.047(5) 0.049(4) 0.054(5) 0.006(3) 0.010(3) -0.010(3)
O304 0.178(10) 0.066(5) 0.098(6) 0.043(5) -0.058(6) -0.028(6)
C305 0.055(6) 0.047(5) 0.059(6) 0.005(4) 0.018(5) -0.006(4)
N305 0.061(5) 0.046(4) 0.048(4) 0.006(3) 0.011(4) 0.003(4)
O305 0.268(15) 0.041(5) 0.145(9) 0.023(5) -0.067(9) -0.029(7)
C306 0.082(7) 0.047(5) 0.058(6) 0.008(4) 0.026(5) 0.004(5)
C307 0.084(7) 0.040(5) 0.050(5) 0.008(4) 0.007(5) 0.000(5)
C308 0.127(11) 0.032(5) 0.086(8) 0.009(5) -0.017(7) 0.017(6)
C309 0.121(10) 0.052(6) 0.049(6) 0.025(5) -0.019(6) 0.011(6)
C310 0.112(12) 0.098(10) 0.100(10) 0.040(8) -0.009(8) -0.001(8)
C311 0.169(16) 0.127(13) 0.077(9) 0.036(8) 0.004(9) 0.043(11)
C312 0.098(10) 0.099(10) 0.068(7) 0.018(7) 0.006(6) -0.018(8)
C313 0.137(13) 0.086(10) 0.114(11) 0.023(8) -0.014(9) -0.039(9)
C321 0.053(6) 0.084(7) 0.041(5) 0.003(5) -0.007(5) 0.018(5)
O321 0.056(4) 0.072(5) 0.078(5) 0.009(4) -0.023(4) 0.004(3)
C322 0.036(5) 0.150(12) 0.077(7) -0.019(8) -0.020(5) 0.000(7)
O322 0.078(5) 0.134(8) 0.081(5) 0.020(5) -0.020(4) -0.030(5)
C323 0.092(10) 0.138(13) 0.080(8) 0.008(8) -0.037(7) -0.021(9)
O323 0.119(8) 0.125(8) 0.111(7) 0.006(6) -0.024(6) -0.041(6)
C324 0.096(10) 0.103(10) 0.092(9) 0.000(8) -0.045(8) -0.006(8)
O324 0.150(10) 0.125(8) 0.146(9) 0.046(7) -0.086(8) -0.060(7)
C325 0.191(18) 0.117(12) 0.129(13) 0.053(10) -0.102(13) -0.059(12)
O325 0.246(15) 0.072(6) 0.165(11) 0.030(7) -0.044(10) 0.043(8)
C326 0.073(8) 0.140(13) 0.059(7) 0.009(7) -0.017(6) -0.006(8)
N326 0.142(11) 0.087(8) 0.061(6) 0.000(6) -0.038(6) 0.034(8)
O326 0.140(9) 0.103(7) 0.091(6) 0.028(5) -0.039(6) -0.045(7)
C327 0.122(14) 0.156(17) 0.176(18) 0.025(14) -0.060(13) -0.033(13)
C331 0.043(5) 0.045(5) 0.064(6) 0.002(4) 0.018(4) 0.010(4)
O331 0.062(4) 0.082(5) 0.071(4) -0.008(4) 0.029(4) -0.010(4)
C332 0.082(7) 0.049(5) 0.064(6) -0.011(5) 0.035(5) -0.006(5)
N332 0.085(7) 0.066(6) 0.062(5) -0.002(4) 0.018(5) -0.015(5)
O332 0.124(8) 0.130(8) 0.084(6) -0.032(5) 0.048(6) -0.057(6)
C333 0.122(10) 0.060(7) 0.079(7) -0.016(5) 0.048(7) -0.011(7)
O333 0.145(9) 0.065(6) 0.156(9) -0.025(6) 0.015(7) -0.023(5)
C334 0.096(9) 0.080(8) 0.090(8) -0.001(7) 0.050(7) -0.005(7)
O334 0.133(8) 0.122(8) 0.165(9) -0.082(7) 0.109(8) -0.033(6)
C335 0.066(7) 0.058(6) 0.116(9) -0.002(6) 0.046(7) 0.005(5)
O335 0.165(10) 0.056(5) 0.127(8) -0.023(5) 0.023(7) -0.024(6)
C336 0.073(7) 0.052(6) 0.065(6) -0.007(5) 0.043(5) 0.004(5)
N336 0.066(6) 0.048(5) 0.106(8) -0.007(5) 0.036(5) 0.003(4)
O336 0.092(6) 0.078(5) 0.081(5) -0.020(4) 0.041(4) -0.010(4)
C341 0.054(6) 0.084(8) 0.071(7) 0.006(6) -0.002(5) 0.008(6)
C342 0.072(8) 0.079(9) 0.094(8) -0.003(6) -0.001(6) 0.028(6)
C343 0.113(13) 0.137(15) 0.206(19) -0.032(14) -0.037(12) 0.077(12)
O341 0.070(5) 0.060(4) 0.096(5) -0.011(4) -0.027(4) 0.018(4)
N342 0.137(12) 0.060(7) 0.153(11) 0.016(7) 0.037(9) 0.075(8)
O342 0.075(6) 0.079(6) 0.236(13) -0.056(7) -0.057(7) 0.027(5)
O346 0.093(6) 0.080(5) 0.113(7) -0.007(5) -0.008(5) 0.026(5)
O351 0.125(7) 0.064(5) 0.083(5) 0.006(4) 0.052(5) 0.026(4)
O352 0.134(9) 0.089(6) 0.092(6) 0.021(5) 0.017(6) 0.014(6)
N352 0.119(10) 0.073(7) 0.094(8) 0.015(6) 0.000(7) 0.008(7)
O353 0.186(13) 0.112(9) 0.207(14) 0.048(9) 0.030(10) -0.047(9)
O356 0.156(9) 0.105(7) 0.095(6) 0.020(6) 0.059(6) 0.059(7)
N356 0.111(8) 0.088(7) 0.113(9) 0.019(7) 0.045(7) 0.057(7)
Cl7X 0.099(5) 0.106(5) 0.152(7) 0.004(5) -0.006(4) -0.015(5)
Cl7Y 0.217(12) 0.110(7) 0.148(8) 0.013(6) 0.030(8) -0.018(7)
Cl7Z 0.085(5) 0.248(13) 0.178(9) -0.124(9) 0.028(6) -0.018(7)
Cl1 0.196(15) 0.188(12) 0.32(2) -0.010(13) 0.064(15) 0.050(10)
Cl2 0.158(7) 0.073(4) 0.358(14) -0.067(6) 0.037(8) -0.026(4)
Cl3 0.32(2) 0.197(12) 0.236(14) 0.106(10) -0.061(15) -0.022(13)
Cl4 0.142(10) 0.074(6) 0.160(11) -0.005(7) -0.004(8) -0.040(6)
Cl5 0.24(2) 0.34(3) 0.24(2) -0.19(3) -0.067(18) 0.03(2)
O383 0.16(3) 0.45(7) 0.26(4) 0.27(5) -0.11(3) -0.09(4)
C383 0.08(3) 0.06(2) 0.56(12) -0.05(4) -0.05(4) -0.005(17)
Cl13 0.206(12) 0.081(6) 0.167(9) -0.011(5) 0.081(8) -0.023(7)
Cl14 0.205(16) 0.083(7) 0.70(5) 0.045(14) 0.15(2) 0.029(8)
Cl15 0.45(4) 0.143(13) 0.55(4) 0.16(2) -0.13(3) -0.084(18)
Cl17 0.101(10) 0.046(6) 0.203(16) -0.052(8) 0.024(10) 0.006(6)
Cl7 0.150(5) 0.174(5) 0.258(7) 0.035(5) 0.077(5) 0.033(4)
Cl8 0.319(11) 0.140(5) 0.278(10) -0.014(6) 0.053(8) -0.003(6)
Cl9 0.265(9) 0.175(6) 0.289(10) -0.043(6) 0.114(8) -0.003(6)
Cl10 0.183(11) 0.246(14) 0.113(7) 0.035(8) -0.034(7) 0.042(10)
Cl11 0.36(2) 0.28(2) 0.143(10) -0.001(11) -0.074(13) 0.068(18)
Cl12 0.184(14) 0.40(3) 0.226(16) 0.102(18) -0.002(12) 0.017(16)

loop_
_atom_type_symbol
_atom_type_description
_atom_type_scat_dispersion_real
_atom_type_scat_dispersion_imag
_atom_type_scat_source
C C 0.0033 0.0016 'International Tables Vol C Tables 4.2.6.8 and 6.1.1.4'
H H 0.0000 0.0000 'International Tables Vol C Tables 4.2.6.8 and 6.1.1.4'
N N 0.0061 0.0033 'International Tables Vol C Tables 4.2.6.8 and 6.1.1.4'
O O 0.0106 0.0060 'International Tables Vol C Tables 4.2.6.8 and 6.1.1.4'
Si Si 0.0817 0.0704 'International Tables Vol C Tables 4.2.6.8 and 6.1.1.4'
Ba Ba -0.3244 2.2819 'International Tables Vol C Tables 4.2.6.8 and 6.1.1.4'
Cl Cl 0.1484 0.1585 'International Tables Vol C Tables 4.2.6.8 and 6.1.1.4'

loop_
_geom_angle_atom_site_label_1
_geom_angle_atom_site_label_2
_geom_angle_atom_site_label_3
_geom_angle
_geom_angle_site_symmetry_1
O141 Ba1 O81 74.85(15) .
O141 Ba1 O121 73.57(15) .
O81 Ba1 O121 115.19(16) .
O141 Ba1 O101 117.31(16) .
O81 Ba1 O101 73.03(15) .
O121 Ba1 O101 73.80(15) .
O141 Ba1 O61 86.08(12) .
O81 Ba1 O61 155.68(11) .
O121 Ba1 O61 72.20(12) .
O101 Ba1 O61 130.27(11) .
O141 Ba1 O21 131.18(12) .
O81 Ba1 O21 73.31(11) .
O121 Ba1 O21 154.60(12) .
O101 Ba1 O21 87.10(12) .
O61 Ba1 O21 110.50(17) .
O141 Ba1 O41 154.96(12) .
O81 Ba1 O41 129.23(12) .
O121 Ba1 O41 87.66(12) .
O101 Ba1 O41 71.17(12) .
O61 Ba1 O41 72.24(17) .
O21 Ba1 O41 70.11(16) .
O141 Ba1 O1 72.22(13) .
O81 Ba1 O1 89.39(12) .
O121 Ba1 O1 130.05(12) .
O101 Ba1 O1 155.61(12) .
O61 Ba1 O1 70.19(16) .
O21 Ba1 O1 71.43(17) .
O41 Ba1 O1 110.31(17) .
C16 Si1 O5 101.1(9) .
C16 Si1 C14 109.6(10) .
O5 Si1 C14 113.8(8) .
C16 Si1 C15 117.1(12) .
O5 Si1 C15 107.2(10) .
C14 Si1 C15 108.0(12) .
N2 C1 N3 121.8(7) .
N2 C1 N1 116.5(7) .
N3 C1 N1 121.7(7) .
C4 N1 C1 125.7(6) .
C4 N1 H1 117.1 .
C1 N1 H1 117.1 .
C4 O1 Ba1 129.5(5) .
N3 C2 C3 130.3(7) .
N3 C2 N5 125.3(7) .
C3 C2 N5 104.5(7) .
C1 N2 H2A 120.0 .
C1 N2 H2B 120.0 .
H2A N2 H2B 120.0 .
C12 O2 C6 107.7(8) .
C2 C3 N4 113.9(7) .
C2 C3 C4 117.4(7) .
N4 C3 C4 128.7(8) .
C1 N3 C2 113.1(7) .
C9 O3 C7 108.7(9) .
O1 C4 N1 121.0(6) .
O1 C4 C3 127.2(7) .
N1 C4 C3 111.8(7) .
C5 N4 C3 103.1(7) .
C9 O4 C8 107.7(9) .
N4 C5 N5 112.5(8) .
N4 C5 H5 123.8 .
N5 C5 H5 123.8 .
C5 N5 C2 106.1(7) .
C5 N5 C6 122.6(8) .
C2 N5 C6 130.9(8) .
C13 O5 Si1 123.8(9) .
O2 C6 N5 109.7(8) .
O2 C6 C7 106.3(8) .
N5 C6 C7 114.0(8) .
O2 C6 H6 108.9 .
N5 C6 H6 108.9 .
C7 C6 H6 108.9 .
O3 C7 C8 102.3(8) .
O3 C7 C6 105.7(8) .
C8 C7 C6 108.1(9) .
O3 C7 H7 113.3 .
C8 C7 H7 113.3 .
C6 C7 H7 113.3 .
O4 C8 C7 105.7(10) .
O4 C8 C12 106.6(11) .
C7 C8 C12 105.6(10) .
O4 C8 H8 112.8 .
C7 C8 H8 112.8 .
C12 C8 H8 112.8 .
O4 C9 O3 102.4(12) .
O4 C9 C11 112.8(14) .
O3 C9 C11 110.0(14) .
O4 C9 C10 106.8(13) .
O3 C9 C10 112.0(13) .
C11 C9 C10 112.3(15) .
C9 C10 H10A 109.5 .
C9 C10 H10B 109.5 .
H10A C10 H10B 109.5 .
C9 C10 H10C 109.5 .
H10A C10 H10C 109.5 .
H10B C10 H10C 109.5 .
C9 C11 H11A 109.5 .
C9 C11 H11B 109.5 .
H11A C11 H11B 109.5 .
C9 C11 H11C 109.5 .
H11A C11 H11C 109.5 .
H11B C11 H11C 109.5 .
O2 C12 C8 109.0(10) .
O2 C12 C13 110.2(10) .
C8 C12 C13 110.3(10) .
O2 C12 H12 109.1 .
C8 C12 H12 109.1 .
C13 C12 H12 109.1 .
O5 C13 C12 108.4(11) .
O5 C13 H13A 110.0 .
C12 C13 H13A 110.0 .
O5 C13 H13B 110.0 .
C12 C13 H13B 110.0 .
H13A C13 H13B 108.4 .
Si1 C14 H14A 109.5 .
Si1 C14 H14B 109.5 .
H14A C14 H14B 109.5 .
Si1 C14 H14C 109.5 .
H14A C14 H14C 109.5 .
H14B C14 H14C 109.5 .
Si1 C15 H15A 109.5 .
Si1 C15 H15B 109.5 .
H15A C15 H15B 109.5 .
Si1 C15 H15C 109.5 .
H15A C15 H15C 109.5 .
H15B C15 H15C 109.5 .
Si1 C16 C18 124.0(16) .
Si1 C16 C17 121.6(14) .
C18 C16 C17 103.9(18) .
Si1 C16 C19 110.2(15) .
C18 C16 C19 99.5(18) .
C17 C16 C19 90.3(15) .
C16 C17 H17A 109.5 .
C16 C17 H17B 109.5 .
H17A C17 H17B 109.5 .
C16 C17 H17C 109.5 .
H17A C17 H17C 109.5 .
H17B C17 H17C 109.5 .
C16 C18 H18A 109.5 .
C16 C18 H18B 109.5 .
H18A C18 H18B 109.5 .
C16 C18 H18C 109.5 .
H18A C18 H18C 109.5 .
H18B C18 H18C 109.5 .
C16 C19 H19A 109.5 .
C16 C19 H19B 109.5 .
H19A C19 H19B 109.5 .
C16 C19 H19C 109.5 .
H19A C19 H19C 109.5 .
H19B C19 H19C 109.5 .
N23 C21 N22 120.1(8) .
N23 C21 N21 121.3(8) .
N22 C21 N21 118.6(7) .
C24 N21 C21 124.8(7) .
C24 N21 H21 117.6 .
C21 N21 H21 117.6 .
C24 O21 Ba1 126.8(5) .
N23 C22 C23 127.1(8) .
N23 C22 N25 128.0(8) .
C23 C22 N25 104.9(8) .
C21 N22 H22A 120.0 .
C21 N22 H22B 120.0 .
H22A N22 H22B 120.0 .
C26 O22 C32 109.1(8) .
C22 C23 N24 111.7(7) .
C22 C23 C24 117.2(8) .
N24 C23 C24 131.0(8) .
C21 N23 C22 115.2(7) .
C27 O23 C29 107.5(7) .
O21 C24 N21 121.2(7) .
O21 C24 C23 124.5(8) .
N21 C24 C23 114.2(8) .
C25 N24 C23 102.8(7) .
C28 O24 C29 111.8(7) .
N24 C25 N25 114.3(8) .
N24 C25 H25 122.8 .
N25 C25 H25 122.8 .
C25 N25 C22 106.3(7) .
C25 N25 C26 122.0(8) .
C22 N25 C26 131.6(8) .
C33 O25 Si2 138.2(8) .
C33 O25 Si2A 102.6(10) .
Si2 O25 Si2A 36.6(8) .
O22 C26 N25 108.7(8) .
O22 C26 C27 105.3(7) .
N25 C26 C27 113.8(8) .
O22 C26 H26 109.6 .
N25 C26 H26 109.6 .
C27 C26 H26 109.6 .
O23 C27 C26 105.9(8) .
O23 C27 C28 102.1(7) .
C26 C27 C28 106.1(8) .
O23 C27 H27 113.9 .
C26 C27 H27 113.9 .
C28 C27 H27 113.9 .
O24 C28 C32 111.3(9) .
O24 C28 C27 104.9(7) .
C32 C28 C27 104.0(8) .
O24 C28 H28 112.1 .
C32 C28 H28 112.1 .
C27 C28 H28 112.1 .
O24 C29 O23 100.5(8) .
O24 C29 C30 111.4(10) .
O23 C29 C30 112.3(9) .
O24 C29 C31 108.1(10) .
O23 C29 C31 106.3(10) .
C30 C29 C31 116.9(10) .
C29 C30 H30A 109.5 .
C29 C30 H30B 109.5 .
H30A C30 H30B 109.5 .
C29 C30 H30C 109.5 .
H30A C30 H30C 109.5 .
H30B C30 H30C 109.5 .
C29 C31 H31A 109.5 .
C29 C31 H31B 109.5 .
H31A C31 H31B 109.5 .
C29 C31 H31C 109.5 .
H31A C31 H31C 109.5 .
H31B C31 H31C 109.5 .
O22 C32 C28 107.0(9) .
O22 C32 C33 107.5(9) .
C28 C32 C33 116.1(10) .
O22 C32 H32 108.7 .
C28 C32 H32 108.7 .
C33 C32 H32 108.7 .
O25 C33 C32 105.8(9) .
O25 C33 H33A 110.6 .
C32 C33 H33A 110.6 .
O25 C33 H33B 110.6 .
C32 C33 H33B 110.6 .
H33A C33 H33B 108.7 .
O25 Si2 C36 121.2(12) .
O25 Si2 C35 105(2) .
C36 Si2 C35 94(3) .
O25 Si2 C34 110.6(8) .
C36 Si2 C34 115.7(13) .
C35 Si2 C34 107(2) .
Si2 C34 H34A 109.5 .
Si2 C34 H34B 109.5 .
H34A C34 H34B 109.5 .
Si2 C34 H34C 109.5 .
H34A C34 H34C 109.5 .
H34B C34 H34C 109.5 .
Si2 C35 H35A 109.5 .
Si2 C35 H35B 109.5 .
H35A C35 H35B 109.5 .
Si2 C35 H35C 109.5 .
H35A C35 H35C 109.5 .
H35B C35 H35C 109.5 .
C37 C36 C39 109(2) .
C37 C36 C38 108(2) .
C39 C36 C38 104.0(19) .
C37 C36 Si2 110.7(19) .
C39 C36 Si2 113.4(19) .
C38 C36 Si2 111.3(18) .
C36 C37 H37A 109.5 .
C36 C37 H37B 109.5 .
H37A C37 H37B 109.5 .
C36 C37 H37C 109.5 .
H37A C37 H37C 109.5 .
H37B C37 H37C 109.5 .
C36 C38 H38A 109.5 .
C36 C38 H38B 109.5 .
H38A C38 H38B 109.5 .
C36 C38 H38C 109.5 .
H38A C38 H38C 109.5 .
H38B C38 H38C 109.5 .
C36 C39 H39A 109.5 .
C36 C39 H39B 109.5 .
H39A C39 H39B 109.5 .
C36 C39 H39C 109.5 .
H39A C39 H39C 109.5 .
H39B C39 H39C 109.5 .
C36A Si2A O25 115.4(15) .
C36A Si2A C34A 126.4(18) .
O25 Si2A C34A 103.8(15) .
C36A Si2A C35A 104(2) .
O25 Si2A C35A 97(2) .
C34A Si2A C35A 105(2) .
Si2A C34A H34D 109.5 .
Si2A C34A H34E 109.5 .
H34D C34A H34E 109.5 .
Si2A C34A H34F 109.5 .
H34D C34A H34F 109.5 .
H34E C34A H34F 109.5 .
Si2A C35A H35D 109.5 .
Si2A C35A H35E 109.5 .
H35D C35A H35E 109.5 .
Si2A C35A H35F 109.5 .
H35D C35A H35F 109.5 .
H35E C35A H35F 109.5 .
C37A C36A C38A 104(2) .
C37A C36A C39A 102(2) .
C38A C36A C39A 101(2) .
C37A C36A Si2A 119(2) .
C38A C36A Si2A 116.7(19) .
C39A C36A Si2A 113(2) .
C36A C37A H37D 109.5 .
C36A C37A H37E 109.5 .
H37D C37A H37E 109.5 .
C36A C37A H37F 109.5 .
H37D C37A H37F 109.5 .
H37E C37A H37F 109.5 .
C36A C38A H38D 109.5 .
C36A C38A H38E 109.5 .
H38D C38A H38E 109.5 .
C36A C38A H38F 109.5 .
H38D C38A H38F 109.5 .
H38E C38A H38F 109.5 .
C36A C39A H39D 109.5 .
C36A C39A H39E 109.5 .
H39D C39A H39E 109.5 .
C36A C39A H39F 109.5 .
H39D C39A H39F 109.5 .
H39E C39A H39F 109.5 .
N42 C41 N43 121.2(8) .
N42 C41 N41 118.6(8) .
N43 C41 N41 120.1(9) .
C41 N41 C44 127.5(7) .
C41 N41 H41 116.2 .
C44 N41 H41 116.2 .
C44 O41 Ba1 129.9(5) .
N43 C42 N45 126.5(8) .
N43 C42 C43 128.2(7) .
N45 C42 C43 105.3(8) .
C41 N42 H42A 120.0 .
C41 N42 H42B 120.0 .
H42A N42 H42B 120.0 .
C52 O42 C46 110.7(9) .
C42 C43 C44 119.6(8) .
C42 C43 N44 111.9(7) .
C44 C43 N44 128.3(8) .
C41 N43 C42 114.0(7) .
C49 O43 C47 107.0(8) .
O41 C44 C43 130.3(9) .
O41 C44 N41 119.5(7) .
C43 C44 N41 110.1(7) .
C45 N44 C43 102.6(7) .
C49 O44 C48 110.6(8) .
N44 C45 N45 113.2(8) .
N44 C45 H45 123.4 .
N45 C45 H45 123.4 .
C45 N45 C42 107.0(7) .
C45 N45 C46 121.3(8) .
C42 N45 C46 131.1(8) .
C53 O45 Si3A 138.0(11) .
C53 O45 Si3 121.9(9) .
Si3A O45 Si3 34.1(4) .
O42 C46 N45 110.9(8) .
O42 C46 C47 104.9(8) .
N45 C46 C47 112.4(8) .
O42 C46 H46 109.5 .
N45 C46 H46 109.5 .
C47 C46 H46 109.5 .
O43 C47 C46 105.3(8) .
O43 C47 C48 102.8(7) .
C46 C47 C48 104.8(9) .
O43 C47 H47 114.2 .
C46 C47 H47 114.2 .
C48 C47 H47 114.2 .
O44 C48 C52 112.8(10) .
O44 C48 C47 105.0(8) .
C52 C48 C47 105.4(10) .
O44 C48 H48 111.1 .
C52 C48 H48 111.1 .
C47 C48 H48 111.1 .
O44 C49 O43 106.4(9) .
O44 C49 C51 110.5(13) .
O43 C49 C51 111.4(12) .
O44 C49 C50 102.3(11) .
O43 C49 C50 109.0(11) .
C51 C49 C50 116.5(13) .
C49 C50 H50A 109.5 .
C49 C50 H50B 109.5 .
H50A C50 H50B 109.5 .
C49 C50 H50C 109.5 .
H50A C50 H50C 109.5 .
H50B C50 H50C 109.5 .
C49 C51 H51A 109.5 .
C49 C51 H51B 109.5 .
H51A C51 H51B 109.5 .
C49 C51 H51C 109.5 .
H51A C51 H51C 109.5 .
H51B C51 H51C 109.5 .
O42 C52 C48 108.2(10) .
O42 C52 C53 113.4(11) .
C48 C52 C53 113.9(11) .
O42 C52 H52 106.9 .
C48 C52 H52 106.9 .
C53 C52 H52 106.9 .
O45 C53 C52 109.1(11) .
O45 C53 H53A 109.9 .
C52 C53 H53A 109.9 .
O45 C53 H53B 109.9 .
C52 C53 H53B 109.9 .
H53A C53 H53B 108.3 .
O45 Si3 C54 111.5(9) .
O45 Si3 C56 109.0(9) .
C54 Si3 C56 119.4(11) .
O45 Si3 C55 110.2(10) .
C54 Si3 C55 114.0(11) .
C56 Si3 C55 91.0(12) .
Si3 C54 H54A 109.5 .
Si3 C54 H54B 109.5 .
H54A C54 H54B 109.5 .
Si3 C54 H54C 109.5 .
H54A C54 H54C 109.5 .
H54B C54 H54C 109.5 .
Si3 C55 H55A 109.5 .
Si3 C55 H55B 109.5 .
H55A C55 H55B 109.5 .
Si3 C55 H55C 109.5 .
H55A C55 H55C 109.5 .
H55B C55 H55C 109.5 .
C58 C56 C57 109.3(19) .
C58 C56 C59 102.7(19) .
C57 C56 C59 100.0(18) .
C58 C56 Si3 118.8(19) .
C57 C56 Si3 116.2(15) .
C59 C56 Si3 107.0(17) .
C56 C57 H57A 109.5 .
C56 C57 H57B 109.5 .
H57A C57 H57B 109.5 .
C56 C57 H57C 109.5 .
H57A C57 H57C 109.5 .
H57B C57 H57C 109.5 .
C56 C58 H58A 109.5 .
C56 C58 H58B 109.5 .
H58A C58 H58B 109.5 .
C56 C58 H58C 109.5 .
H58A C58 H58C 109.5 .
H58B C58 H58C 109.5 .
C56 C59 H59A 109.5 .
C56 C59 H59B 109.5 .
H59A C59 H59B 109.5 .
C56 C59 H59C 109.5 .
H59A C59 H59C 109.5 .
H59B C59 H59C 109.5 .
O45 Si3A C55A 117.2(13) .
Si3A C55A H55D 109.5 .
Si3A C55A H55E 109.5 .
H55D C55A H55E 109.5 .
Si3A C55A H55F 109.5 .
H55D C55A H55F 109.5 .
H55E C55A H55F 109.5 .
H57D C57A H57E 109.5 .
H57D C57A H57F 109.5 .
H57E C57A H57F 109.5 .
H58D C58A H58E 109.5 .
H58D C58A H58F 109.5 .
H58E C58A H58F 109.5 .
H59D C59A H59E 109.5 .
H59D C59A H59F 109.5 .
H59E C59A H59F 109.5 .
N63 C61 N62 117.5(7) .
N63 C61 N61 124.1(8) .
N62 C61 N61 118.3(8) .
C61 N61 C64 125.5(7) .
C61 N61 H61 117.3 .
C64 N61 H61 117.3 .
C64 O61 Ba1 128.2(5) .
N65 C62 N63 127.7(8) .
N65 C62 C63 106.7(8) .
N63 C62 C63 125.5(8) .
C61 N62 H62A 120.0 .
C61 N62 H62B 120.0 .
H62A N62 H62B 120.0 .
C66 O62 C72 108.0(12) .
N64 C63 C62 110.4(7) .
N64 C63 C64 130.4(7) .
C62 C63 C64 119.2(7) .
C61 N63 C62 113.7(7) .
C67 O63 C69 108.9(8) .
O61 C64 N61 121.3(7) .
O61 C64 C63 126.7(8) .
N61 C64 C63 112.0(7) .
C65 N64 C63 104.5(7) .
C68 O64 C69 107.9(8) .
N64 C65 N65 112.6(9) .
N64 C65 H65 123.7 .
N65 C65 H65 123.7 .
C62 N65 C65 105.7(7) .
C62 N65 C66 132.7(8) .
C65 N65 C66 121.2(9) .
O62 C66 N65 111.2(10) .
O62 C66 C67 105.8(10) .
N65 C66 C67 115.4(9) .
O62 C66 H66 108.0 .
N65 C66 H66 108.0 .
C67 C66 H66 108.0 .
O63 C67 C66 109.3(9) .
O63 C67 C68 99.6(7) .
C66 C67 C68 105.3(9) .
O63 C67 H67 113.8 .
C66 C67 H67 113.8 .
C68 C67 H67 113.8 .
O64 C68 C72 112.2(12) .
O64 C68 C67 108.2(8) .
C72 C68 C67 104.4(12) .
O64 C68 H68 110.6 .
C72 C68 H68 110.6 .
C67 C68 H68 110.6 .
O64 C69 O63 104.7(8) .
O64 C69 C71 111.4(11) .
O63 C69 C71 108.6(11) .
O64 C69 C70 107.9(11) .
O63 C69 C70 110.7(11) .
C71 C69 C70 113.1(11) .
C69 C70 H70A 109.5 .
C69 C70 H70B 109.5 .
H70A C70 H70B 109.5 .
C69 C70 H70C 109.5 .
H70A C70 H70C 109.5 .
H70B C70 H70C 109.5 .
C69 C71 H71A 109.5 .
C69 C71 H71B 109.5 .
H71A C71 H71B 109.5 .
C69 C71 H71C 109.5 .
H71A C71 H71C 109.5 .
H71B C71 H71C 109.5 .
C68 C72 O62 109.3(15) .
C68 C72 C73 124(2) .
O62 C72 C73 91.7(15) .
C68 C72 H72 109.9 .
O62 C72 H72 109.9 .
C73 C72 H72 109.9 .
O65 C73 C72 123(3) .
O65 C73 H73A 106.7 .
C72 C73 H73A 106.7 .
O65 C73 H73B 106.7 .
C72 C73 H73B 106.7 .
H73A C73 H73B 106.6 .
C73 O65 Si4 152(3) .
C76 Si4 O65 111(2) .
C76 Si4 C74 105.8(15) .
O65 Si4 C74 113.1(14) .
C76 Si4 C75 119(2) .
O65 Si4 C75 103.6(16) .
C74 Si4 C75 104.0(18) .
Si4 C74 H74A 109.5 .
Si4 C74 H74B 109.5 .
H74A C74 H74B 109.5 .
Si4 C74 H74C 109.5 .
H74A C74 H74C 109.5 .
H74B C74 H74C 109.5 .
Si4 C75 H75A 109.5 .
Si4 C75 H75B 109.5 .
H75A C75 H75B 109.5 .
Si4 C75 H75C 109.5 .
H75A C75 H75C 109.5 .
H75B C75 H75C 109.5 .
Si4 C76 C78 112(2) .
Si4 C76 C79 116(2) .
C78 C76 C79 105(2) .
Si4 C76 C77 113(2) .
C78 C76 C77 113(2) .
C79 C76 C77 98.2(19) .
C76 C77 H77A 109.5 .
C76 C77 H77B 109.5 .
H77A C77 H77B 109.5 .
C76 C77 H77C 109.5 .
H77A C77 H77C 109.5 .
H77B C77 H77C 109.5 .
C76 C78 H78A 109.5 .
C76 C78 H78B 109.5 .
H78A C78 H78B 109.5 .
C76 C78 H78C 109.5 .
H78A C78 H78C 109.5 .
H78B C78 H78C 109.5 .
C76 C79 H79A 109.5 .
C76 C79 H79B 109.5 .
H79A C79 H79B 109.5 .
C76 C79 H79C 109.5 .
H79A C79 H79C 109.5 .
H79B C79 H79C 109.5 .
O85 Si5 C94 109.1(8) .
O85 Si5 C96 109.6(6) .
C94 Si5 C96 120.0(9) .
O85 Si5 C95 102.9(6) .
C94 Si5 C95 108.0(9) .
C96 Si5 C95 106.0(8) .
N83 C81 N82 120.1(8) .
N83 C81 N81 122.4(7) .
N82 C81 N81 117.5(7) .
C84 N81 C81 125.0(7) .
C84 N81 H81 117.5 .
C81 N81 H81 117.5 .
C84 O81 Ba1 127.5(4) .
C83 C82 N85 107.4(7) .
C83 C82 N83 129.2(7) .
N85 C82 N83 123.4(7) .
C81 N82 H82A 120.0 .
C81 N82 H82B 120.0 .
H82A N82 H82B 120.0 .
C86 O82 C92 111.3(7) .
C82 C83 C84 118.3(7) .
C82 C83 N84 109.8(7) .
C84 C83 N84 131.9(7) .
C81 N83 C82 111.7(7) .
C89 O83 C87 107.9(9) .
O81 C84 N81 119.8(7) .
O81 C84 C83 126.9(7) .
N81 C84 C83 113.2(7) .
C85 N84 C83 103.8(7) .
C89 O84 C88 104.1(8) .
N84 C85 N85 114.1(7) .
N84 C85 H85 123.0 .
N85 C85 H85 123.0 .
C85 N85 C82 104.9(6) .
C85 N85 C86 127.5(7) .
C82 N85 C86 127.6(7) .
C93 O85 Si5 130.8(7) .
O82 C86 N85 107.6(6) .
O82 C86 C87 106.3(7) .
N85 C86 C87 115.5(7) .
O82 C86 H86 109.1 .
N85 C86 H86 109.1 .
C87 C86 H86 109.1 .
O83 C87 C88 108.8(8) .
O83 C87 C86 109.3(10) .
C88 C87 C86 105.0(9) .
O83 C87 H87 111.2 .
C88 C87 H87 111.2 .
C86 C87 H87 111.2 .
C87 C88 O84 102.3(9) .
C87 C88 C92 108.0(9) .
O84 C88 C92 108.9(9) .
C87 C88 H88 112.4 .
O84 C88 H88 112.4 .
C92 C88 H88 112.4 .
O83 C89 O84 106.3(9) .
O83 C89 C90 110.6(12) .
O84 C89 C90 109.5(13) .
O83 C89 C91 105.2(13) .
O84 C89 C91 106.5(13) .
C90 C89 C91 118.1(13) .
C89 C90 H90A 109.5 .
C89 C90 H90B 109.5 .
H90A C90 H90B 109.5 .
C89 C90 H90C 109.5 .
H90A C90 H90C 109.5 .
H90B C90 H90C 109.5 .
C89 C91 H91A 109.5 .
C89 C91 H91B 109.5 .
H91A C91 H91B 109.5 .
C89 C91 H91C 109.5 .
H91A C91 H91C 109.5 .
H91B C91 H91C 109.5 .
O82 C92 C93 109.3(8) .
O82 C92 C88 105.4(8) .
C93 C92 C88 114.5(9) .
O82 C92 H92 109.2 .
C93 C92 H92 109.2 .
C88 C92 H92 109.2 .
O85 C93 C92 112.1(9) .
O85 C93 H93A 109.2 .
C92 C93 H93A 109.2 .
O85 C93 H93B 109.2 .
C92 C93 H93B 109.2 .
H93A C93 H93B 107.9 .
Si5 C94 H94A 109.5 .
Si5 C94 H94B 109.5 .
H94A C94 H94B 109.5 .
Si5 C94 H94C 109.5 .
H94A C94 H94C 109.5 .
H94B C94 H94C 109.5 .
Si5 C95 H95A 109.5 .
Si5 C95 H95B 109.5 .
H95A C95 H95B 109.5 .
Si5 C95 H95C 109.5 .
H95A C95 H95C 109.5 .
H95B C95 H95C 109.5 .
C99 C96 C97 111(2) .
C99 C96 C98 112(2) .
C97 C96 C98 104.3(15) .
C99 C96 Si5 113.2(17) .
C97 C96 Si5 110.6(13) .
C98 C96 Si5 104.8(12) .
C96 C97 H97A 109.5 .
C96 C97 H97B 109.5 .
H97A C97 H97B 109.5 .
C96 C97 H97C 109.5 .
H97A C97 H97C 109.5 .
H97B C97 H97C 109.5 .
C96 C98 H98A 109.5 .
C96 C98 H98B 109.5 .
H98A C98 H98B 109.5 .
C96 C98 H98C 109.5 .
H98A C98 H98C 109.5 .
H98B C98 H98C 109.5 .
C96 C99 H99A 109.5 .
C96 C99 H99B 109.5 .
H99A C99 H99B 109.5 .
C96 C99 H99C 109.5 .
H99A C99 H99C 109.5 .
H99B C99 H99C 109.5 .
O105 Si6 C116 107.0(5) .
O105 Si6 C115 106.9(7) .
C116 Si6 C115 120.4(11) .
O105 Si6 C114 107.5(6) .
C116 Si6 C114 105.4(7) .
C115 Si6 C114 109.1(11) .
N102 C101 N103 121.3(7) .
N102 C101 N101 117.3(7) .
N103 C101 N101 121.4(7) .
C104 N101 C101 124.2(7) .
C104 N101 H101 117.9 .
C101 N101 H101 117.9 .
C104 O101 Ba1 133.4(5) .
N103 C102 C103 130.9(7) .
N103 C102 N105 124.1(7) .
C103 C102 N105 105.0(7) .
C101 N102 H10D 120.0 .
C101 N102 H10E 120.0 .
H10D N102 H10E 120.0 .
C106 O102 C112 112.6(7) .
C102 C103 N104 112.6(7) .
C102 C103 C104 116.4(7) .
N104 C103 C104 131.0(7) .
C102 N103 C101 112.8(7) .
C109 O103 C107 109.9(8) .
O101 C104 N101 120.0(7) .
O101 C104 C103 125.9(7) .
N101 C104 C103 114.0(7) .
C105 N104 C103 103.3(7) .
C108 O104 C109 105.7(8) .
N104 C105 N105 114.3(7) .
N104 C105 H105 122.8 .
N105 C105 H105 122.8 .
C105 N105 C102 104.8(7) .
C105 N105 C106 126.1(7) .
C102 N105 C106 128.9(8) .
C113 O105 Si6 127.0(7) .
O102 C106 N105 106.9(6) .
O102 C106 C107 107.4(8) .
N105 C106 C107 113.8(8) .
O102 C106 H106 109.5 .
N105 C106 H106 109.5 .
C107 C106 H106 109.5 .
O103 C107 C106 112.0(9) .
O103 C107 C108 103.2(7) .
C106 C107 C108 105.8(8) .
O103 C107 H107 111.8 .
C106 C107 H107 111.8 .
C108 C107 H107 111.8 .
O104 C108 C107 104.8(9) .
O104 C108 C112 106.4(9) .
C107 C108 C112 105.0(8) .
O104 C108 H108 113.3 .
C107 C108 H108 113.3 .
C112 C108 H108 113.3 .
O103 C109 O104 106.0(7) .
O103 C109 C110 112.4(14) .
O104 C109 C110 107.6(12) .
O103 C109 C111 109.0(11) .
O104 C109 C111 111.5(10) .
C110 C109 C111 110.2(14) .
C109 C110 H11D 109.5 .
C109 C110 H11E 109.5 .
H11D C110 H11E 109.5 .
C109 C110 H11F 109.5 .
H11D C110 H11F 109.5 .
H11E C110 H11F 109.5 .
C109 C111 H11G 109.5 .
C109 C111 H11H 109.5 .
H11G C111 H11H 109.5 .
C109 C111 H11I 109.5 .
H11G C111 H11I 109.5 .
H11H C111 H11I 109.5 .
O102 C112 C113 107.0(8) .
O102 C112 C108 105.6(7) .
C113 C112 C108 109.9(9) .
O102 C112 H112 111.4 .
C113 C112 H112 111.4 .
C108 C112 H112 111.4 .
O105 C113 C112 108.6(9) .
O105 C113 H11J 110.0 .
C112 C113 H11J 110.0 .
O105 C113 H11K 110.0 .
C112 C113 H11K 110.0 .
H11J C113 H11K 108.4 .
Si6 C114 H11L 109.5 .
Si6 C114 H11M 109.5 .
H11L C114 H11M 109.5 .
Si6 C114 H11N 109.5 .
H11L C114 H11N 109.5 .
H11M C114 H11N 109.5 .
Si6 C115 H11O 109.5 .
Si6 C115 H11P 109.5 .
H11O C115 H11P 109.5 .
Si6 C115 H11Q 109.5 .
H11O C115 H11Q 109.5 .
H11P C115 H11Q 109.5 .
C119 C116 C118 109.6(15) .
C119 C116 C117 111.1(14) .
C118 C116 C117 101.7(13) .
C119 C116 Si6 115.5(12) .
C118 C116 Si6 108.7(11) .
C117 C116 Si6 109.3(12) .
C116 C117 H11R 109.5 .
C116 C117 H11S 109.5 .
H11R C117 H11S 109.5 .
C116 C117 H11T 109.5 .
H11R C117 H11T 109.5 .
H11S C117 H11T 109.5 .
C116 C118 H11U 109.5 .
C116 C118 H11V 109.5 .
H11U C118 H11V 109.5 .
C116 C118 H11W 109.5 .
H11U C118 H11W 109.5 .
H11V C118 H11W 109.5 .
C116 C119 H11$ 109.5 .
C116 C119 H11 109.5 .
H11$ C119 H11 109.5 .
C116 C119 H119 109.5 .
H11$ C119 H119 109.5 .
H11 C119 H119 109.5 .
N123 C121 N122 121.3(7) .
N123 C121 N121 122.0(7) .
N122 C121 N121 116.7(7) .
C121 N121 C124 125.0(7) .
C121 N121 H121 117.5 .
C124 N121 H121 117.5 .
C124 O121 Ba1 130.7(5) .
C123 C122 N123 128.4(7) .
C123 C122 N125 107.7(7) .
N123 C122 N125 123.9(7) .
C121 N122 H12A 120.0 .
C121 N122 H12B 120.0 .
H12A N122 H12B 120.0 .
C126 O122 C132 112.3(7) .
C122 C123 N124 109.8(7) .
C122 C123 C124 119.4(7) .
N124 C123 C124 130.5(7) .
C121 N123 C122 113.3(7) .
C127 O123 C129 108.5(7) .
O121 C124 C123 127.8(7) .
O121 C124 N121 120.4(7) .
C123 C124 N121 111.8(7) .
C125 N124 C123 105.2(6) .
C129 O124 C128 106.2(7) .
N124 C125 N125 112.9(7) .
N124 C125 H125 123.5 .
N125 C125 H125 123.5 .
C125 N125 C122 104.4(6) .
C125 N125 C126 127.6(7) .
C122 N125 C126 127.7(7) .
C133 O125 Si7 125.4(6) .
O122 C126 N125 108.2(7) .
O122 C126 C127 109.9(7) .
N125 C126 C127 113.6(7) .
O122 C126 H126 108.3 .
N125 C126 H126 108.3 .
C127 C126 H126 108.3 .
O123 C127 C126 112.4(8) .
O123 C127 C128 105.4(7) .
C126 C127 C128 102.9(7) .
O123 C127 H127 111.9 .
C126 C127 H127 111.9 .
C128 C127 H127 111.9 .
O124 C128 C132 110.4(8) .
O124 C128 C127 103.0(8) .
C132 C128 C127 109.3(7) .
O124 C128 H128 111.3 .
C132 C128 H128 111.3 .
C127 C128 H128 111.3 .
O124 C129 C130 117.0(11) .
O124 C129 O123 105.3(7) .
C130 C129 O123 107.6(9) .
O124 C129 C131 107.6(9) .
C130 C129 C131 110.0(11) .
O123 C129 C131 109.0(11) .
C129 C130 H13C 109.5 .
C129 C130 H13D 109.5 .
H13C C130 H13D 109.5 .
C129 C130 H13E 109.5 .
H13C C130 H13E 109.5 .
H13D C130 H13E 109.5 .
C129 C131 H13F 109.5 .
C129 C131 H13G 109.5 .
H13F C131 H13G 109.5 .
C129 C131 H13H 109.5 .
H13F C131 H13H 109.5 .
H13G C131 H13H 109.5 .
C133 C132 O122 109.7(7) .
C133 C132 C128 116.4(9) .
O122 C132 C128 103.2(8) .
C133 C132 H132 109.1 .
O122 C132 H132 109.1 .
C128 C132 H132 109.1 .
O125 Si7 C136 107.4(7) .
O125 Si7 C135 112.7(13) .
C136 Si7 C135 113.3(15) .
O125 Si7 C134 103.8(9) .
C136 Si7 C134 103.6(11) .
C135 Si7 C134 115.2(14) .
O125 C133 C132 111.6(10) .
O125 C133 H13I 109.3 .
C132 C133 H13I 109.3 .
O125 C133 H13J 109.3 .
C132 C133 H13J 109.3 .
H13I C133 H13J 108.0 .
Si7 C134 H13W 109.5 .
Si7 C134 H13$ 109.5 .
H13W C134 H13$ 109.5 .
Si7 C134 H13 109.5 .
H13W C134 H13 109.5 .
H13$ C134 H13 109.5 .
Si7 C135 H13K 109.5 .
Si7 C135 H13L 109.5 .
H13K C135 H13L 109.5 .
Si7 C135 H13M 109.5 .
H13K C135 H13M 109.5 .
H13L C135 H13M 109.5 .
C138 C136 C139 109.0(15) .
C138 C136 C137 98.5(15) .
C139 C136 C137 105.1(14) .
C138 C136 Si7 120.0(15) .
C139 C136 Si7 115.4(11) .
C137 C136 Si7 106.4(13) .
C136 C137 H13N 109.5 .
C136 C137 H13O 109.5 .
H13N C137 H13O 109.5 .
C136 C137 H13P 109.5 .
H13N C137 H13P 109.5 .
H13O C137 H13P 109.5 .
C136 C138 H13Q 109.5 .
C136 C138 H13R 109.5 .
H13Q C138 H13R 109.5 .
C136 C138 H13S 109.5 .
H13Q C138 H13S 109.5 .
H13R C138 H13S 109.5 .
C136 C139 H13T 109.5 .
C136 C139 H13U 109.5 .
H13T C139 H13U 109.5 .
C136 C139 H13V 109.5 .
H13T C139 H13V 109.5 .
H13U C139 H13V 109.5 .
O145 Si8 C155 114.8(8) .
O145 Si8 C156 108.1(9) .
C155 Si8 C156 116.7(11) .
O145 Si8 C154 109.4(9) .
C155 Si8 C154 112.4(11) .
C156 Si8 C154 93.3(12) .
N143 C141 N142 120.9(7) .
N143 C141 N141 121.2(7) .
N142 C141 N141 117.9(6) .
C144 N141 C141 125.6(6) .
C144 N141 H141 117.2 .
C141 N141 H141 117.2 .
C144 O141 Ba1 133.7(5) .
N143 C142 C143 129.3(6) .
N143 C142 N145 124.9(7) .
C143 C142 N145 105.7(7) .
C141 N142 H14A 120.0 .
C141 N142 H14B 120.0 .
H14A N142 H14B 120.0 .
C152 O142 C146 112.2(6) .
C142 C143 N144 112.3(6) .
C142 C143 C144 118.1(7) .
N144 C143 C144 129.6(7) .
C141 N143 C142 114.0(6) .
C147 O143 C149 107.3(7) .
O141 C144 N141 119.8(7) .
O141 C144 C143 128.4(7) .
N141 C144 C143 111.9(7) .
C145 N144 C143 104.0(6) .
C148 O144 C149 106.5(6) .
N144 C145 N145 113.5(7) .
N144 C145 H145 123.2 .
N145 C145 H145 123.2 .
C142 N145 C145 104.4(6) .
C142 N145 C146 127.9(7) .
C145 N145 C146 127.7(7) .
C153 O145 Si8 124.4(6) .
O142 C146 N145 108.5(6) .
O142 C146 C147 107.3(7) .
N145 C146 C147 114.2(7) .
O142 C146 H146 108.9 .
N145 C146 H146 108.9 .
C147 C146 H146 108.9 .
O143 C147 C148 105.4(7) .
O143 C147 C146 109.5(8) .
C148 C147 C146 104.5(7) .
O143 C147 H147 112.3 .
C148 C147 H147 112.3 .
C146 C147 H147 112.3 .
O144 C148 C147 104.7(7) .
O144 C148 C152 110.0(7) .
C147 C148 C152 106.9(7) .
O144 C148 H148 111.6 .
C147 C148 H148 111.6 .
C152 C148 H148 111.6 .
O144 C149 O143 105.5(7) .
O144 C149 C150 112.4(10) .
O143 C149 C150 109.5(9) .
O144 C149 C151 109.1(10) .
O143 C149 C151 104.8(11) .
C150 C149 C151 114.8(12) .
C149 C150 H15A 109.5 .
C149 C150 H15B 109.5 .
H15A C150 H15B 109.5 .
C149 C150 H15C 109.5 .
H15A C150 H15C 109.5 .
H15B C150 H15C 109.5 .
C149 C151 H15D 109.5 .
C149 C151 H15E 109.5 .
H15D C151 H15E 109.5 .
C149 C151 H15F 109.5 .
H15D C151 H15F 109.5 .
H15E C151 H15F 109.5 .
O142 C152 C153 111.7(7) .
O142 C152 C148 105.9(7) .
C153 C152 C148 113.9(8) .
O142 C152 H152 108.4 .
C153 C152 H152 108.4 .
C148 C152 H152 108.4 .
O145 C153 C152 111.1(8) .
O145 C153 H15G 109.4 .
C152 C153 H15G 109.4 .
O145 C153 H15H 109.4 .
C152 C153 H15H 109.4 .
H15G C153 H15H 108.0 .
Si8 C154 H15I 109.5 .
Si8 C154 H15J 109.5 .
H15I C154 H15J 109.5 .
Si8 C154 H15K 109.5 .
H15I C154 H15K 109.5 .
H15J C154 H15K 109.5 .
Si8 C155 H15L 109.5 .
Si8 C155 H15M 109.5 .
H15L C155 H15M 109.5 .
Si8 C155 H15N 109.5 .
H15L C155 H15N 109.5 .
H15M C155 H15N 109.5 .
C159 C156 C157 108(2) .
C159 C156 C158 108(2) .
C157 C156 C158 101.9(18) .
C159 C156 Si8 115.0(19) .
C157 C156 Si8 109.6(18) .
C158 C156 Si8 113.9(16) .
C156 C157 H15O 109.5 .
C156 C157 H15P 109.5 .
H15O C157 H15P 109.5 .
C156 C157 H15Q 109.5 .
H15O C157 H15Q 109.5 .
H15P C157 H15Q 109.5 .
C156 C158 H15R 109.5 .
C156 C158 H15S 109.5 .
H15R C158 H15S 109.5 .
C156 C158 H15T 109.5 .
H15R C158 H15T 109.5 .
H15S C158 H15T 109.5 .
C156 C159 H15U 109.5 .
C156 C159 H15V 109.5 .
H15U C159 H15V 109.5 .
C156 C159 H15W 109.5 .
H15U C159 H15W 109.5 .
H15V C159 H15W 109.5 .
O181 Ba2 O221 117.83(12) .
O181 Ba2 O241 72.54(12) .
O221 Ba2 O241 155.68(15) .
O181 Ba2 O281 155.32(11) .
O221 Ba2 O281 72.41(17) .
O241 Ba2 O281 107.75(17) .
O181 Ba2 O201 73.47(16) .
O221 Ba2 O201 74.42(11) .
O241 Ba2 O201 129.57(11) .
O281 Ba2 O201 89.33(12) .
O181 Ba2 O161 74.10(16) .
O221 Ba2 O161 73.19(11) .
O241 Ba2 O161 90.27(12) .
O281 Ba2 O161 130.11(11) .
O201 Ba2 O161 114.57(16) .
O181 Ba2 O301 128.48(12) .
O221 Ba2 O301 86.46(12) .
O241 Ba2 O301 71.06(12) .
O281 Ba2 O301 71.96(12) .
O201 Ba2 O301 156.68(12) .
O161 Ba2 O301 70.91(12) .
O181 Ba2 O261 86.22(12) .
O221 Ba2 O261 128.35(16) .
O241 Ba2 O261 71.69(17) .
O281 Ba2 O261 71.05(17) .
O201 Ba2 O261 69.95(12) .
O161 Ba2 O261 156.72(12) .
O301 Ba2 O261 114.65(12) .
O165 Si9 C176 105.6(11) .
O165 Si9 C174 107.4(7) .
C176 Si9 C174 121.4(14) .
O165 Si9 C175 113.0(11) .
C176 Si9 C175 98.2(14) .
C174 Si9 C175 111.2(14) .
N163 C161 N162 120.1(7) .
N163 C161 N161 121.8(7) .
N162 C161 N161 117.9(7) .
C164 N161 C161 126.2(7) .
C164 N161 H161 116.9 .
C161 N161 H161 116.9 .
C164 O161 Ba2 131.6(5) .
N163 C162 N165 127.0(7) .
N163 C162 C163 127.6(7) .
N165 C162 C163 105.4(7) .
C161 N162 H16A 120.0 .
C161 N162 H16B 120.0 .
H16A N162 H16B 120.0 .
C166 O162 C172 111.4(6) .
C162 C163 C164 118.4(8) .
C162 C163 N164 109.7(7) .
C164 C163 N164 131.9(7) .
C161 N163 C162 113.8(7) .
C169 O163 C167 110.2(6) .
O161 C164 N161 120.0(7) .
O161 C164 C163 128.1(7) .
N161 C164 C163 111.8(7) .
C165 N164 C163 105.3(7) .
C168 O164 C169 108.6(7) .
N164 C165 N165 112.7(7) .
N164 C165 H165 123.6 .
N165 C165 H165 123.6 .
C162 N165 C165 106.8(6) .
C162 N165 C166 126.7(7) .
C165 N165 C166 126.3(6) .
C173 O165 Si9 125.3(7) .
O162 C166 N165 108.0(6) .
O162 C166 C167 106.6(7) .
N165 C166 C167 112.7(6) .
O162 C166 H166 109.8 .
N165 C166 H166 109.8 .
C167 C166 H166 109.8 .
O163 C167 C166 111.1(7) .
O163 C167 C168 103.8(6) .
C166 C167 C168 103.9(7) .
O163 C167 H167 112.5 .
C166 C167 H167 112.5 .
C168 C167 H167 112.5 .
O164 C168 C172 111.0(8) .
O164 C168 C167 102.4(7) .
C172 C168 C167 105.6(8) .
O164 C168 H168 112.4 .
C172 C168 H168 112.4 .
C167 C168 H168 112.4 .
C171 C169 O163 112.3(10) .
C171 C169 O164 109.0(9) .
O163 C169 O164 103.7(7) .
C171 C169 C170 113.3(10) .
O163 C169 C170 109.9(9) .
O164 C169 C170 108.2(9) .
C169 C170 H17A 109.5 .
C169 C170 H17B 109.5 .
H17A C170 H17B 109.5 .
C169 C170 H17C 109.5 .
H17A C170 H17C 109.5 .
H17B C170 H17C 109.5 .
C169 C171 H17D 109.5 .
C169 C171 H17E 109.5 .
H17D C171 H17E 109.5 .
C169 C171 H17F 109.5 .
H17D C171 H17F 109.5 .
H17E C171 H17F 109.5 .
O162 C172 C173 107.7(7) .
O162 C172 C168 105.4(7) .
C173 C172 C168 115.4(9) .
O162 C172 H172 109.4 .
C173 C172 H172 109.4 .
C168 C172 H172 109.4 .
O165 C173 C172 112.9(9) .
O165 C173 H17G 109.0 .
C172 C173 H17G 109.0 .
O165 C173 H17H 109.0 .
C172 C173 H17H 109.0 .
H17G C173 H17H 107.8 .
Si9 C174 H17I 109.5 .
Si9 C174 H17J 109.5 .
H17I C174 H17J 109.5 .
Si9 C174 H17K 109.5 .
H17I C174 H17K 109.5 .
H17J C174 H17K 109.5 .
Si9 C175 H17L 109.5 .
Si9 C175 H17M 109.5 .
H17L C175 H17M 109.5 .
Si9 C175 H17N 109.5 .
H17L C175 H17N 109.5 .
H17M C175 H17N 109.5 .
C177 C176 C178 106(3) .
C177 C176 Si9 121(2) .
C178 C176 Si9 112(2) .
C177 C176 C179 104(2) .
C178 C176 C179 97(2) .
Si9 C176 C179 113.0(19) .
C176 C177 H17O 109.5 .
C176 C177 H17P 109.5 .
H17O C177 H17P 109.5 .
C176 C177 H17Q 109.5 .
H17O C177 H17Q 109.5 .
H17P C177 H17Q 109.5 .
C176 C178 H17R 109.5 .
C176 C178 H17S 109.5 .
H17R C178 H17S 109.5 .
C176 C178 H17T 109.5 .
H17R C178 H17T 109.5 .
H17S C178 H17T 109.5 .
C176 C179 H17U 109.5 .
C176 C179 H17V 109.5 .
H17U C179 H17V 109.5 .
C176 C179 H17W 109.5 .
H17U C179 H17W 109.5 .
H17V C179 H17W 109.5 .
N182 C181 N183 124.5(7) .
N182 C181 N181 115.7(7) .
N183 C181 N181 119.8(7) .
C184 N181 C181 125.1(6) .
C184 N181 H181 117.4 .
C181 N181 H181 117.4 .
C184 O181 Ba2 132.8(5) .
N183 C182 C183 130.2(7) .
N183 C182 N185 125.0(7) .
C183 C182 N185 104.7(7) .
C181 N182 H18A 120.0 .
C181 N182 H18B 120.0 .
H18A N182 H18B 120.0 .
C186 O182 C192 112.0(7) .
N184 C183 C182 112.7(7) .
N184 C183 C184 130.0(7) .
C182 C183 C184 117.1(7) .
C181 N183 C182 114.5(6) .
C187 O183 C189 109.1(7) .
O181 C184 N181 119.7(7) .
O181 C184 C183 127.2(7) .
N181 C184 C183 113.1(6) .
C185 N184 C183 104.2(6) .
C188 O184 C189 108.0(7) .
N184 C185 N185 112.0(7) .
N184 C185 H185 124.0 .
N185 C185 H185 124.0 .
C185 N185 C182 106.4(6) .
C185 N185 C186 126.3(7) .
C182 N185 C186 127.1(7) .
C193 O185 Si10 124.8(6) .
O182 C186 N185 109.7(7) .
O182 C186 C187 108.8(7) .
N185 C186 C187 115.4(7) .
O182 C186 H186 107.5 .
N185 C186 H186 107.5 .
C187 C186 H186 107.5 .
O183 C187 C186 112.8(8) .
O183 C187 C188 104.2(7) .
C186 C187 C188 103.6(8) .
O183 C187 H187 111.9 .
C186 C187 H187 111.9 .
C188 C187 H187 111.9 .
O184 C188 C192 112.3(8) .
O184 C188 C187 103.1(8) .
C192 C188 C187 105.1(7) .
O184 C188 H188 111.9 .
C192 C188 H188 111.9 .
C187 C188 H188 111.9 .
O183 C189 O184 104.8(7) .
O183 C189 C190 110.8(9) .
O184 C189 C190 113.7(10) .
O183 C189 C191 104.2(11) .
O184 C189 C191 108.2(11) .
C190 C189 C191 114.2(10) .
C189 C190 H19A 109.5 .
C189 C190 H19B 109.5 .
H19A C190 H19B 109.5 .
C189 C190 H19C 109.5 .
H19A C190 H19C 109.5 .
H19B C190 H19C 109.5 .
C189 C191 H19D 109.5 .
C189 C191 H19E 109.5 .
H19D C191 H19E 109.5 .
C189 C191 H19F 109.5 .
H19D C191 H19F 109.5 .
H19E C191 H19F 109.5 .
O182 C192 C193 109.1(7) .
O182 C192 C188 106.1(7) .
C193 C192 C188 113.5(8) .
O182 C192 H192 109.3 .
C193 C192 H192 109.3 .
C188 C192 H192 109.3 .
O185 C193 C192 109.8(8) .
O185 C193 H19G 109.7 .
C192 C193 H19G 109.7 .
O185 C193 H19H 109.7 .
C192 C193 H19H 109.7 .
H19G C193 H19H 108.2 .
O185 Si10 C196 110.8(9) .
O185 Si10 C195 116.0(13) .
C196 Si10 C195 127.4(16) .
O185 Si10 C194 101.5(13) .
C196 Si10 C194 104.7(16) .
C195 Si10 C194 88.6(17) .
Si10 C194 H19I 109.5 .
Si10 C194 H19J 109.5 .
H19I C194 H19J 109.5 .
Si10 C194 H19K 109.5 .
H19I C194 H19K 109.5 .
H19J C194 H19K 109.5 .
Si10 C195 H19L 109.5 .
Si10 C195 H19M 109.5 .
H19L C195 H19M 109.5 .
Si10 C195 H19N 109.5 .
H19L C195 H19N 109.5 .
H19M C195 H19N 109.5 .
C199 C196 C197 108(2) .
C199 C196 C198 109(2) .
C197 C196 C198 103(2) .
C199 C196 Si10 113.5(18) .
C197 C196 Si10 118.0(19) .
C198 C196 Si10 105(2) .
C196 C197 H19O 109.5 .
C196 C197 H19P 109.5 .
H19O C197 H19P 109.5 .
C196 C197 H19Q 109.5 .
H19O C197 H19Q 109.5 .
H19P C197 H19Q 109.5 .
C196 C198 H19R 109.5 .
C196 C198 H19S 109.5 .
H19R C198 H19S 109.5 .
C196 C198 H19T 109.5 .
H19R C198 H19T 109.5 .
H19S C198 H19T 109.5 .
C196 C199 H19U 109.5 .
C196 C199 H19V 109.5 .
H19U C199 H19V 109.5 .
C196 C199 H19W 109.5 .
H19U C199 H19W 109.5 .
H19V C199 H19W 109.5 .
H19$ C19D H19 109.5 .
H19$ C19D H199 109.5 .
H19 C19D H199 109.5 .
H19$ C19E H19 109.5 .
H19$ C19E H199 109.5 .
H19 C19E H199 109.5 .
C19I C19F C19G 112(2) .
C19I C19F C19H 110(2) .
C19G C19F C19H 111.6(19) .
C19F C19G H19$ 109.5 .
C19F C19G H19 109.5 .
H19$ C19G H19 109.5 .
C19F C19G H199 109.5 .
H19$ C19G H199 109.5 .
H19 C19G H199 109.5 .
C19F C19H H19$ 109.5 .
C19F C19H H19 109.5 .
H19$ C19H H19 109.5 .
C19F C19H H199 109.5 .
H19$ C19H H199 109.5 .
H19 C19H H199 109.5 .
C19F C19I H19$ 109.5 .
C19F C19I H19 109.5 .
H19$ C19I H19 109.5 .
C19F C19I H199 109.5 .
H19$ C19I H199 109.5 .
H19 C19I H199 109.5 .
N202 C201 N203 121.6(7) .
N202 C201 N201 117.8(7) .
N203 C201 N201 120.6(7) .
C201 N201 C204 125.5(6) .
C201 N201 H201 117.3 .
C204 N201 H201 117.3 .
C204 O201 Ba2 129.6(5) .
N203 C202 C203 129.3(7) .
N203 C202 N205 123.9(7) .
C203 C202 N205 106.9(7) .
C201 N202 H20A 120.0 .
C201 N202 H20B 120.0 .
H20A N202 H20B 120.0 .
C206 O202 C212 111.9(7) .
C202 C203 C204 118.7(7) .
C202 C203 N204 110.2(7) .
C204 C203 N204 131.0(7) .
C202 N203 C201 113.5(7) .
C207 O203 C209 107.3(7) .
O201 C204 C203 128.0(7) .
O201 C204 N201 119.6(7) .
C203 C204 N201 112.3(7) .
C205 N204 C203 104.2(7) .
C209 O204 C208 105.7(7) .
N204 C205 N205 114.3(7) .
N204 C205 H205 122.9 .
N205 C205 H205 122.9 .
C205 N205 C202 104.4(6) .
C205 N205 C206 126.9(7) .
C202 N205 C206 128.6(7) .
C213 O205 Si11 131.7(7) .
O202 C206 N205 109.0(7) .
O202 C206 C207 107.3(7) .
N205 C206 C207 113.8(7) .
O202 C206 H206 108.8 .
N205 C206 H206 108.8 .
C207 C206 H206 108.8 .
O203 C207 C208 106.2(7) .
O203 C207 C206 112.0(8) .
C208 C207 C206 102.5(7) .
O203 C207 H207 111.9 .
C208 C207 H207 111.9 .
C206 C207 H207 111.9 .
O204 C208 C207 102.6(8) .
O204 C208 C212 110.8(8) .
C207 C208 C212 105.8(7) .
O204 C208 H208 112.4 .
C207 C208 H208 112.4 .
C212 C208 H208 112.4 .
O204 C209 O203 106.6(7) .
O204 C209 C210 112.0(9) .
O203 C209 C210 109.2(8) .
O204 C209 C211 107.7(9) .
O203 C209 C211 108.5(10) .
C210 C209 C211 112.5(10) .
C209 C210 H21A 109.5 .
C209 C210 H21B 109.5 .
H21A C210 H21B 109.5 .
C209 C210 H21C 109.5 .
H21A C210 H21C 109.5 .
H21B C210 H21C 109.5 .
C209 C211 H21D 109.5 .
C209 C211 H21E 109.5 .
H21D C211 H21E 109.5 .
C209 C211 H21F 109.5 .
H21D C211 H21F 109.5 .
H21E C211 H21F 109.5 .
O202 C212 C213 109.6(8) .
O202 C212 C208 105.4(8) .
C213 C212 C208 113.0(9) .
O202 C212 H212 109.6 .
C213 C212 H212 109.6 .
C208 C212 H212 109.6 .
O205 C213 C212 113.0(10) .
O205 C213 H21G 109.0 .
C212 C213 H21G 109.0 .
O205 C213 H21H 109.0 .
C212 C213 H21H 109.0 .
H21G C213 H21H 107.8 .
C216 Si11 O205 115.1(9) .
C216 Si11 C214 113.2(9) .
O205 Si11 C214 113.2(6) .
C216 Si11 C215 108.6(10) .
O205 Si11 C215 104.5(7) .
C214 Si11 C215 100.7(8) .
Si11 C214 H21I 109.5 .
Si11 C214 H21J 109.5 .
H21I C214 H21J 109.5 .
Si11 C214 H21K 109.5 .
H21I C214 H21K 109.5 .
H21J C214 H21K 109.5 .
Si11 C215 H21L 109.5 .
Si11 C215 H21M 109.5 .
H21L C215 H21M 109.5 .
Si11 C215 H21N 109.5 .
H21L C215 H21N 109.5 .
H21M C215 H21N 109.5 .
C218 C216 C217 113.2(18) .
C218 C216 Si11 114.0(16) .
C217 C216 Si11 105.6(16) .
C218 C216 C219 104.2(18) .
C217 C216 C219 108.8(18) .
Si11 C216 C219 111.0(16) .
C216 C217 H21O 109.5 .
C216 C217 H21P 109.5 .
H21O C217 H21P 109.5 .
C216 C217 H21Q 109.5 .
H21O C217 H21Q 109.5 .
H21P C217 H21Q 109.5 .
C216 C218 H21R 109.5 .
C216 C218 H21S 109.5 .
H21R C218 H21S 109.5 .
C216 C218 H21T 109.5 .
H21R C218 H21T 109.5 .
H21S C218 H21T 109.5 .
C216 C219 H21U 109.5 .
C216 C219 H21V 109.5 .
H21U C219 H21V 109.5 .
C216 C219 H21W 109.5 .
H21U C219 H21W 109.5 .
H21V C219 H21W 109.5 .
O225 Si12 C234 105.7(13) .
O225 Si12 C235 106.9(9) .
C234 Si12 C235 133.7(15) .
O225 Si12 C236 105.7(6) .
C234 Si12 C236 94.6(14) .
C235 Si12 C236 107.0(10) .
N223 C221 N222 120.3(5) .
N223 C221 N221 120.9(6) .
N222 C221 N221 118.8(6) .
C224 N221 C221 126.2(6) .
C224 N221 H221 116.9 .
C221 N221 H221 116.9 .
C224 O221 Ba2 131.4(4) .
N223 C222 N225 127.7(7) .
N223 C222 C223 127.6(7) .
N225 C222 C223 104.7(7) .
C221 N222 H22C 120.0 .
C221 N222 H22D 120.0 .
H22C N222 H22D 120.0 .
C232 O222 C226 110.7(7) .
C222 C223 N224 110.8(7) .
C222 C223 C224 118.2(7) .
N224 C223 C224 130.7(7) .
C221 N223 C222 114.4(6) .
C229 O223 C227 111.9(9) .
O221 C224 N221 121.4(7) .
O221 C224 C223 126.2(7) .
N221 C224 C223 112.4(6) .
C225 N224 C223 104.1(6) .
C229 O224 C228 108.9(9) .
N224 C225 N225 113.4(7) .
N224 C225 H225 123.3 .
N225 C225 H225 123.3 .
C225 N225 C222 107.1(6) .
C225 N225 C226 126.3(7) .
C222 N225 C226 126.2(7) .
C233 O225 Si12 124.8(7) .
O222 C226 N225 109.7(7) .
O222 C226 C227 108.4(7) .
N225 C226 C227 113.1(7) .
O222 C226 H226 108.5 .
N225 C226 H226 108.5 .
C227 C226 H226 108.5 .
O223 C227 C228 105.3(7) .
O223 C227 C226 111.6(8) .
C228 C227 C226 102.1(9) .
O223 C227 H227 112.4 .
C228 C227 H227 112.4 .
C226 C227 H227 112.4 .
O224 C228 C232 111.7(10) .
O224 C228 C227 102.5(9) .
C232 C228 C227 107.4(9) .
O224 C228 H228 111.6 .
C232 C228 H228 111.6 .
C227 C228 H228 111.6 .
C231 C229 O223 112.7(16) .
C231 C229 O224 110.5(14) .
O223 C229 O224 104.1(9) .
C231 C229 C230 115.4(15) .
O223 C229 C230 106.9(12) .
O224 C229 C230 106.4(14) .
C229 C230 H23A 109.5 .
C229 C230 H23B 109.5 .
H23A C230 H23B 109.5 .
C229 C230 H23C 109.5 .
H23A C230 H23C 109.5 .
H23B C230 H23C 109.5 .
C229 C231 H23D 109.5 .
C229 C231 H23E 109.5 .
H23D C231 H23E 109.5 .
C229 C231 H23F 109.5 .
H23D C231 H23F 109.5 .
H23E C231 H23F 109.5 .
O222 C232 C228 107.2(8) .
O222 C232 C233 108.9(8) .
C228 C232 C233 113.4(10) .
O222 C232 H232 109.1 .
C228 C232 H232 109.1 .
C233 C232 H232 109.1 .
O225 C233 C232 109.0(10) .
O225 C233 H23G 109.9 .
C232 C233 H23G 109.9 .
O225 C233 H23H 109.9 .
C232 C233 H23H 109.9 .
H23G C233 H23H 108.3 .
Si12 C234 H23I 109.5 .
Si12 C234 H23J 109.5 .
H23I C234 H23J 109.5 .
Si12 C234 H23K 109.5 .
H23I C234 H23K 109.5 .
H23J C234 H23K 109.5 .
Si12 C235 H23L 109.5 .
Si12 C235 H23M 109.5 .
H23L C235 H23M 109.5 .
Si12 C235 H23N 109.5 .
H23L C235 H23N 109.5 .
H23M C235 H23N 109.5 .
C237 C236 C238 113.9(15) .
C237 C236 C239 109.3(15) .
C238 C236 C239 109.1(16) .
C237 C236 Si12 110.5(12) .
C238 C236 Si12 109.0(12) .
C239 C236 Si12 104.6(12) .
C236 C237 H23O 109.5 .
C236 C237 H23P 109.5 .
H23O C237 H23P 109.5 .
C236 C237 H23Q 109.5 .
H23O C237 H23Q 109.5 .
H23P C237 H23Q 109.5 .
C236 C238 H23R 109.5 .
C236 C238 H23S 109.5 .
H23R C238 H23S 109.5 .
C236 C238 H23T 109.5 .
H23R C238 H23T 109.5 .
H23S C238 H23T 109.5 .
C236 C239 H23U 109.5 .
C236 C239 H23V 109.5 .
H23U C239 H23V 109.5 .
C236 C239 H23W 109.5 .
H23U C239 H23W 109.5 .
H23V C239 H23W 109.5 .
C256 Si13 O245 113.3(11) .
C256 Si13 C254 113.7(12) .
O245 Si13 C254 107.1(9) .
C256 Si13 C255 113.8(12) .
O245 Si13 C255 104.4(8) .
C254 Si13 C255 103.5(10) .
N242 C241 N243 122.5(8) .
N242 C241 N241 117.2(8) .
N243 C241 N241 120.3(7) .
C244 N241 C241 124.2(7) .
C244 N241 H241 117.9 .
C241 N241 H241 117.9 .
C244 O241 Ba2 128.1(5) .
N243 C242 C243 128.3(7) .
N243 C242 N245 125.1(7) .
C243 C242 N245 106.6(8) .
C241 N242 H24A 120.0 .
C241 N242 H24B 120.0 .
H24A N242 H24B 120.0 .
C246 O242 C252 111.6(8) .
C244 C243 C242 117.8(8) .
C244 C243 N244 132.7(7) .
C242 C243 N244 109.6(7) .
C241 N243 C242 114.1(7) .
C249 O243 C247 108.5(8) .
O241 C244 N241 118.8(7) .
O241 C244 C243 126.0(8) .
N241 C244 C243 115.2(7) .
C245 N244 C243 104.6(7) .
C248 O244 C249 108.2(7) .
N244 C245 N245 115.3(8) .
N244 C245 H245 122.3 .
N245 C245 H245 122.3 .
C245 N245 C242 103.9(7) .
C245 N245 C246 122.6(8) .
C242 N245 C246 132.9(8) .
C253 O245 Si13 131.4(8) .
O242 C246 N245 111.7(8) .
O242 C246 C247 105.5(8) .
N245 C246 C247 112.4(8) .
O242 C246 H246 109.0 .
N245 C246 H246 109.0 .
C247 C246 H246 109.0 .
O243 C247 C248 104.4(7) .
O243 C247 C246 108.1(8) .
C248 C247 C246 104.2(8) .
O243 C247 H247 113.1 .
C248 C247 H247 113.1 .
C246 C247 H247 113.1 .
O244 C248 C247 103.4(7) .
O244 C248 C252 109.3(8) .
C247 C248 C252 107.8(8) .
O244 C248 H248 112.0 .
C247 C248 H248 112.0 .
C252 C248 H248 112.0 .
O243 C249 O244 102.5(8) .
O243 C249 C250 113.6(9) .
O244 C249 C250 110.5(10) .
O243 C249 C251 109.9(10) .
O244 C249 C251 108.5(8) .
C250 C249 C251 111.5(9) .
C249 C250 H25A 109.5 .
C249 C250 H25B 109.5 .
H25A C250 H25B 109.5 .
C249 C250 H25C 109.5 .
H25A C250 H25C 109.5 .
H25B C250 H25C 109.5 .
C249 C251 H25D 109.5 .
C249 C251 H25E 109.5 .
H25D C251 H25E 109.5 .
C249 C251 H25F 109.5 .
H25D C251 H25F 109.5 .
H25E C251 H25F 109.5 .
O242 C252 C253 113.8(8) .
O242 C252 C248 104.6(8) .
C253 C252 C248 111.5(9) .
O242 C252 H252 108.9 .
C253 C252 H252 108.9 .
C248 C252 H252 108.9 .
O245 C253 C252 110.4(9) .
O245 C253 H25G 109.6 .
C252 C253 H25G 109.6 .
O245 C253 H25H 109.6 .
C252 C253 H25H 109.6 .
H25G C253 H25H 108.1 .
Si13 C254 H25I 109.5 .
Si13 C254 H25J 109.5 .
H25I C254 H25J 109.5 .
Si13 C254 H25K 109.5 .
H25I C254 H25K 109.5 .
H25J C254 H25K 109.5 .
Si13 C255 H25L 109.5 .
Si13 C255 H25M 109.5 .
H25L C255 H25M 109.5 .
Si13 C255 H25N 109.5 .
H25L C255 H25N 109.5 .
H25M C255 H25N 109.5 .
Si13 C256 C257 112.8(17) .
Si13 C256 C258 118.0(18) .
C257 C256 C258 102.4(17) .
Si13 C256 C259 117.7(19) .
C257 C256 C259 104.1(19) .
C258 C256 C259 99.7(18) .
C256 C257 H25O 109.5 .
C256 C257 H25P 109.5 .
H25O C257 H25P 109.5 .
C256 C257 H25Q 109.5 .
H25O C257 H25Q 109.5 .
H25P C257 H25Q 109.5 .
C256 C258 H25R 109.5 .
C256 C258 H25S 109.5 .
H25R C258 H25S 109.5 .
C256 C258 H25T 109.5 .
H25R C258 H25T 109.5 .
H25S C258 H25T 109.5 .
C256 C259 H25U 109.5 .
C256 C259 H25V 109.5 .
H25U C259 H25V 109.5 .
C256 C259 H25W 109.5 .
H25U C259 H25W 109.5 .
H25V C259 H25W 109.5 .
N262 C261 N263 117.0(8) .
N262 C261 N261 120.3(7) .
N263 C261 N261 122.6(8) .
C264 N261 C261 128.1(7) .
C264 N261 H261 115.9 .
C261 N261 H261 115.9 .
C264 O261 Ba2 130.1(5) .
C263 C262 N265 106.5(7) .
C263 C262 N263 129.0(8) .
N265 C262 N263 124.4(8) .
C261 N262 H26A 120.0 .
C261 N262 H26B 120.0 .
H26A N262 H26B 120.0 .
C266 O262 C272 110.8(8) .
C262 C263 N264 112.1(7) .
C262 C263 C264 118.0(8) .
N264 C263 C264 129.7(7) .
C261 N263 C262 110.5(7) .
C269 O263 C267 109.5(7) .
O261 C264 N261 122.8(7) .
O261 C264 C263 125.4(8) .
N261 C264 C263 111.7(7) .
C265 N264 C263 103.4(7) .
C268 O264 C269 104.9(7) .
N264 C265 N265 113.8(8) .
N264 C265 H265 123.1 .
N265 C265 H265 123.1 .
C262 N265 C265 104.0(7) .
C262 N265 C266 132.9(8) .
C265 N265 C266 122.6(7) .
O262 C266 C267 107.2(9) .
O262 C266 N265 110.0(8) .
C267 C266 N265 114.8(8) .
O262 C266 H266 108.2 .
C267 C266 H266 108.2 .
N265 C266 H266 108.2 .
O263 C267 C266 110.1(9) .
O263 C267 C268 100.7(7) .
C266 C267 C268 106.5(9) .
O263 C267 H267 112.9 .
C266 C267 H267 112.9 .
C268 C267 H267 112.9 .
O264 C268 C272 108.5(8) .
O264 C268 C267 107.9(8) .
C272 C268 C267 106.0(9) .
O264 C268 H268 111.4 .
C272 C268 H268 111.4 .
C267 C268 H268 111.4 .
O263 C269 O264 105.8(8) .
O263 C269 C271 109.4(10) .
O264 C269 C271 109.2(9) .
O263 C269 C270 110.1(9) .
O264 C269 C270 111.3(9) .
C271 C269 C270 110.9(10) .
C269 C270 H27A 109.5 .
C269 C270 H27B 109.5 .
H27A C270 H27B 109.5 .
C269 C270 H27C 109.5 .
H27A C270 H27C 109.5 .
H27B C270 H27C 109.5 .
C269 C271 H27D 109.5 .
C269 C271 H27E 109.5 .
H27D C271 H27E 109.5 .
C269 C271 H27F 109.5 .
H27D C271 H27F 109.5 .
H27E C271 H27F 109.5 .
O262 C272 C273 110.2(11) .
O262 C272 C268 104.9(9) .
C273 C272 C268 113.4(9) .
O262 C272 H272 109.4 .
C273 C272 H272 109.4 .
C268 C272 H272 109.4 .
C272 C273 O265 102.7(13) .
C272 C273 O26E 109.6(11) .
O265 C273 O26E 112.6(13) .
C272 C273 H27G 111.2 .
O265 C273 H27G 111.2 .
O26E C273 H27G 109.3 .
C272 C273 H27H 111.2 .
O265 C273 H27H 111.2 .
O26E C273 H27H 1.8 .
H27G C273 H27H 109.1 .
C273 O265 Si14 121.5(18) .
O265 Si14 C276 106.1(15) .
O265 Si14 C274 109.6(14) .
C276 Si14 C274 109.5(16) .
O265 Si14 C275 111.8(14) .
C276 Si14 C275 116.6(16) .
C274 Si14 C275 103.2(14) .
Si14 C274 H27I 109.5 .
Si14 C274 H27J 109.5 .
H27I C274 H27J 109.5 .
Si14 C274 H27K 109.5 .
H27I C274 H27K 109.5 .
H27J C274 H27K 109.5 .
Si14 C275 H27L 109.5 .
Si14 C275 H27M 109.5 .
H27L C275 H27M 109.5 .
Si14 C275 H27N 109.5 .
H27L C275 H27N 109.5 .
H27M C275 H27N 109.5 .
C279 C276 C277 106(2) .
C279 C276 C278 103(2) .
C277 C276 C278 103(2) .
C279 C276 Si14 116(2) .
C277 C276 Si14 113(2) .
C278 C276 Si14 113.9(19) .
C276 C277 H27O 109.5 .
C276 C277 H27P 109.5 .
H27O C277 H27P 109.5 .
C276 C277 H27Q 109.5 .
H27O C277 H27Q 109.5 .
H27P C277 H27Q 109.5 .
C276 C278 H27R 109.5 .
C276 C278 H27S 109.5 .
H27R C278 H27S 109.5 .
C276 C278 H27T 109.5 .
H27R C278 H27T 109.5 .
H27S C278 H27T 109.5 .
C276 C279 H27U 109.5 .
C276 C279 H27V 109.5 .
H27U C279 H27V 109.5 .
C276 C279 H27W 109.5 .
H27U C279 H27W 109.5 .
H27V C279 H27W 109.5 .
C273 O26E Si4' 125.3(11) .
O26E Si4' C27D 108(2) .
O26E Si4' C27F 107.8(13) .
C27D Si4' C27F 120.1(19) .
O26E Si4' C27E 100(2) .
C27D Si4' C27E 107(2) .
C27F Si4' C27E 112.2(19) .
Si4' C27D H27$ 109.5 .
Si4' C27D H27 109.5 .
H27$ C27D H27 109.5 .
Si4' C27D H279 109.5 .
H27$ C27D H279 109.5 .
H27 C27D H279 109.5 .
Si4' C27E H27$ 109.5 .
Si4' C27E H27 109.5 .
H27$ C27E H27 109.5 .
Si4' C27E H279 109.5 .
H27$ C27E H279 109.5 .
H27 C27E H279 109.5 .
C27H C27F C27I 114(2) .
C27H C27F C27G 107(2) .
C27I C27F C27G 102(2) .
C27H C27F Si4' 116(2) .
C27I C27F Si4' 111(2) .
C27G C27F Si4' 105.6(19) .
C27F C27G H27$ 109.5 .
C27F C27G H27 109.5 .
H27$ C27G H27 109.5 .
C27F C27G H279 109.5 .
H27$ C27G H279 109.5 .
H27 C27G H279 109.5 .
C27F C27H H27$ 109.5 .
C27F C27H H27 109.5 .
H27$ C27H H27 109.5 .
C27F C27H H279 109.5 .
H27$ C27H H279 109.5 .
H27 C27H H279 109.5 .
C27F C27I H27$ 109.5 .
C27F C27I H27 109.5 .
H27$ C27I H27 109.5 .
C27F C27I H279 109.5 .
H27$ C27I H279 109.5 .
H27 C27I H279 109.5 .
H27$ C27N H27 109.5 .
H27$ C27N H279 109.5 .
H27 C27N H279 109.5 .
C27S C27P C27R 112(2) .
C27S C27P C27Q 108(2) .
C27R C27P C27Q 109(2) .
C27P C27Q H27$ 109.5 .
C27P C27Q H27 109.5 .
H27$ C27Q H27 109.5 .
C27P C27Q H279 109.5 .
H27$ C27Q H279 109.5 .
H27 C27Q H279 109.5 .
C27P C27R H27$ 109.5 .
C27P C27R H27 109.5 .
H27$ C27R H27 109.5 .
C27P C27R H279 109.5 .
H27$ C27R H279 109.5 .
H27 C27R H279 109.5 .
C27P C27S H27$ 109.5 .
C27P C27S H27 109.5 .
H27$ C27S H27 109.5 .
C27P C27S H279 109.5 .
H27$ C27S H279 109.5 .
H27 C27S H279 109.5 .
O285 Si15 C296 110.2(8) .
O285 Si15 C294 113.0(16) .
C296 Si15 C294 123.6(16) .
O285 Si15 C295 106.2(10) .
C296 Si15 C295 101.0(11) .
C294 Si15 C295 100.0(19) .
N283 C281 N282 121.7(8) .
N283 C281 N281 121.9(7) .
N282 C281 N281 116.4(7) .
C284 N281 C281 124.1(7) .
C284 N281 H281 117.9 .
C281 N281 H281 117.9 .
C284 O281 Ba2 130.2(5) .
N283 C282 N285 128.3(7) .
N283 C282 C283 126.7(7) .
N285 C282 C283 104.9(7) .
C281 N282 H28A 120.0 .
C281 N282 H28B 120.0 .
H28A N282 H28B 120.0 .
C286 O282 C292 110.9(7) .
C282 C283 C284 119.4(8) .
C282 C283 N284 110.5(7) .
C284 C283 N284 130.1(7) .
C281 N283 C282 115.2(7) .
C289 O283 C287 107.8(7) .
O281 C284 N281 120.0(7) .
O281 C284 C283 127.5(8) .
N281 C284 C283 112.5(7) .
C285 N284 C283 104.5(7) .
C288 O284 C289 107.0(6) .
N284 C285 N285 113.4(8) .
N284 C285 H285 123.3 .
N285 C285 H285 123.3 .
C282 N285 C285 106.7(7) .
C282 N285 C286 131.8(8) .
C285 N285 C286 121.4(8) .
C293 O285 Si15 124.7(8) .
O282 C286 N285 112.8(7) .
O282 C286 C287 105.9(7) .
N285 C286 C287 113.5(8) .
O282 C286 H286 108.1 .
N285 C286 H286 108.1 .
C287 C286 H286 108.1 .
O283 C287 C286 108.8(8) .
O283 C287 C288 101.7(6) .
C286 C287 C288 105.9(7) .
O283 C287 H287 113.2 .
C286 C287 H287 113.2 .
C288 C287 H287 113.2 .
O284 C288 C292 111.5(7) .
O284 C288 C287 106.2(7) .
C292 C288 C287 104.8(7) .
O284 C288 H288 111.4 .
C292 C288 H288 111.4 .
C287 C288 H288 111.4 .
O283 C289 O284 102.6(7) .
O283 C289 C291 106.5(9) .
O284 C289 C291 107.1(8) .
O283 C289 C290 116.4(9) .
O284 C289 C290 107.8(10) .
C291 C289 C290 115.3(10) .
C289 C290 H29A 109.5 .
C289 C290 H29B 109.5 .
H29A C290 H29B 109.5 .
C289 C290 H29C 109.5 .
H29A C290 H29C 109.5 .
H29B C290 H29C 109.5 .
C289 C291 H29D 109.5 .
C289 C291 H29E 109.5 .
H29D C291 H29E 109.5 .
C289 C291 H29F 109.5 .
H29D C291 H29F 109.5 .
H29E C291 H29F 109.5 .
O282 C292 C293 113.1(8) .
O282 C292 C288 105.2(7) .
C293 C292 C288 111.8(8) .
O282 C292 H292 108.9 .
C293 C292 H292 108.9 .
C288 C292 H292 108.9 .
O285 C293 C292 110.7(9) .
O285 C293 H29G 109.5 .
C292 C293 H29G 109.5 .
O285 C293 H29H 109.5 .
C292 C293 H29H 109.5 .
H29G C293 H29H 108.1 .
Si15 C294 H29I 109.5 .
Si15 C294 H29J 109.5 .
H29I C294 H29J 109.5 .
Si15 C294 H29K 109.5 .
H29I C294 H29K 109.5 .
H29J C294 H29K 109.5 .
Si15 C295 H29L 109.5 .
Si15 C295 H29M 109.5 .
H29L C295 H29M 109.5 .
Si15 C295 H29N 109.5 .
H29L C295 H29N 109.5 .
H29M C295 H29N 109.5 .
C297 C296 C298 108(2) .
C297 C296 C299 111(2) .
C298 C296 C299 116(2) .
C297 C296 Si15 101.1(18) .
C298 C296 Si15 110.6(15) .
C299 C296 Si15 108.6(18) .
C296 C297 H29O 109.5 .
C296 C297 H29P 109.5 .
H29O C297 H29P 109.5 .
C296 C297 H29Q 109.5 .
H29O C297 H29Q 109.5 .
H29P C297 H29Q 109.5 .
C296 C298 H29R 109.5 .
C296 C298 H29S 109.5 .
H29R C298 H29S 109.5 .
C296 C298 H29T 109.5 .
H29R C298 H29T 109.5 .
H29S C298 H29T 109.5 .
C296 C299 H29U 109.5 .
C296 C299 H29V 109.5 .
H29U C299 H29V 109.5 .
C296 C299 H29W 109.5 .
H29U C299 H29W 109.5 .
H29V C299 H29W 109.5 .
N302 C301 N303 121.2(8) .
N302 C301 N301 117.3(8) .
N303 C301 N301 121.4(8) .
C304 N301 C301 124.8(7) .
C304 N301 H301 117.6 .
C301 N301 H301 117.6 .
C304 O301 Ba2 126.7(5) .
N303 C302 C303 130.5(8) .
N303 C302 N305 126.1(7) .
C303 C302 N305 103.4(7) .
C301 N302 H30D 120.0 .
C301 N302 H30E 120.0 .
H30D N302 H30E 120.0 .
C306 O302 C312 106.4(8) .
N304 C303 C302 114.7(7) .
N304 C303 C304 129.6(8) .
C302 C303 C304 115.6(8) .
C302 N303 C301 113.6(7) .
C309 O303 C307 110.6(7) .
O301 C304 N301 122.1(7) .
O301 C304 C303 124.2(7) .
N301 C304 C303 113.7(7) .
C305 N304 C303 102.7(7) .
C309 O304 C308 111.0(7) .
N304 C305 N305 113.7(8) .
N304 C305 H305 123.1 .
N305 C305 H305 123.1 .
C305 N305 C302 105.4(7) .
C305 N305 C306 121.8(7) .
C302 N305 C306 132.7(8) .
C313 O305 Si6' 126.2(13) .
C313 O305 Si16 126.2(10) .
Si6' O305 Si16 50.9(6) .
O302 C306 N305 109.6(8) .
O302 C306 C307 108.3(8) .
N305 C306 C307 113.3(8) .
O302 C306 H306 108.5 .
N305 C306 H306 108.5 .
C307 C306 H306 108.5 .
O303 C307 C306 107.1(8) .
O303 C307 C308 100.4(7) .
C306 C307 C308 103.3(9) .
O303 C307 H307 114.8 .
C306 C307 H307 114.8 .
C308 C307 H307 114.8 .
O304 C308 C312 112.9(11) .
O304 C308 C307 106.2(8) .
C312 C308 C307 104.5(10) .
O304 C308 H308 111.0 .
C312 C308 H308 111.0 .
C307 C308 H308 111.0 .
O304 C309 O303 103.6(8) .
O304 C309 C311 105.6(12) .
O303 C309 C311 112.4(11) .
O304 C309 C310 108.2(11) .
O303 C309 C310 110.8(10) .
C311 C309 C310 115.3(12) .
C309 C310 H31D 109.5 .
C309 C310 H31E 109.5 .
H31D C310 H31E 109.5 .
C309 C310 H31F 109.5 .
H31D C310 H31F 109.5 .
H31E C310 H31F 109.5 .
C309 C311 H31G 109.5 .
C309 C311 H31H 109.5 .
H31G C311 H31H 109.5 .
C309 C311 H31I 109.5 .
H31G C311 H31I 109.5 .
H31H C311 H31I 109.5 .
O302 C312 C308 108.8(10) .
O302 C312 C313 110.5(11) .
C308 C312 C313 114.2(12) .
O302 C312 H312 107.7 .
C308 C312 H312 107.7 .
C313 C312 H312 107.7 .
O305 C313 C312 110.7(12) .
O305 C313 H31J 109.5 .
C312 C313 H31J 109.5 .
O305 C313 H31K 109.5 .
C312 C313 H31K 109.5 .
H31J C313 H31K 108.1 .
O305 Si16 C315 114.0(17) .
O305 Si16 C316 105.9(9) .
C315 Si16 C316 104(2) .
O305 Si16 C314 103.1(10) .
C315 Si16 C314 118.8(18) .
C316 Si16 C314 110.1(12) .
Si16 C314 H31L 109.5 .
Si16 C314 H31M 109.5 .
H31L C314 H31M 109.5 .
Si16 C314 H31N 109.5 .
H31L C314 H31N 109.5 .
H31M C314 H31N 109.5 .
Si16 C315 H31O 109.5 .
Si16 C315 H31P 109.5 .
H31O C315 H31P 109.5 .
Si16 C315 H31Q 109.5 .
H31O C315 H31Q 109.5 .
H31P C315 H31Q 109.5 .
C319 C316 C317 107.8(17) .
C319 C316 C318 103.8(17) .
C317 C316 C318 103.2(17) .
C319 C316 Si16 114.9(15) .
C317 C316 Si16 114.2(16) .
C318 C316 Si16 111.8(16) .
C316 C317 H31R 109.5 .
C316 C317 H31S 109.5 .
H31R C317 H31S 109.5 .
C316 C317 H31T 109.5 .
H31R C317 H31T 109.5 .
H31S C317 H31T 109.5 .
C316 C318 H31U 109.5 .
C316 C318 H31V 109.5 .
H31U C318 H31V 109.5 .
C316 C318 H31W 109.5 .
H31U C318 H31W 109.5 .
H31V C318 H31W 109.5 .
C316 C319 H31$ 109.5 .
C316 C319 H31 109.5 .
H31$ C319 H31 109.5 .
C316 C319 H319 109.5 .
H31$ C319 H319 109.5 .
H31 C319 H319 109.5 .
O305 Si6' C31E 110(2) .
O305 Si6' C31F 113.9(16) .
C31E Si6' C31F 75(3) .
Si6' C31E H31$ 109.5 .
Si6' C31E H31 109.5 .
H31$ C31E H31 109.5 .
Si6' C31E H319 109.5 .
H31$ C31E H319 109.5 .
H31 C31E H319 109.5 .
C31H C31F C31G 108(2) .
C31H C31F C31I 104(2) .
C31G C31F C31I 105(2) .
C31H C31F Si6' 116(2) .
C31G C31F Si6' 112(2) .
C31I C31F Si6' 110(2) .
C31F C31G H31$ 109.5 .
C31F C31G H31 109.5 .
H31$ C31G H31 109.5 .
C31F C31G H319 109.5 .
H31$ C31G H319 109.5 .
H31 C31G H319 109.5 .
C31F C31H H31$ 109.5 .
C31F C31H H31 109.5 .
H31$ C31H H31 109.5 .
C31F C31H H319 109.5 .
H31$ C31H H319 109.5 .
H31 C31H H319 109.5 .
C31F C31I H31$ 109.5 .
C31F C31I H31 109.5 .
H31$ C31I H31 109.5 .
C31F C31I H319 109.5 .
H31$ C31I H319 109.5 .
H31 C31I H319 109.5 .
O321 C321 C326 126.8(11) .
O321 C321 C322 122.1(9) .
C326 C321 C322 111.1(10) .
N322 C322 C323 114.5(13) .
N322 C322 C321 121.2(9) .
C323 C322 C321 123.9(13) .
O322 N322 O323 119.3(11) .
O322 N322 C322 121.5(11) .
O323 N322 C322 119.1(11) .
C324 C323 C322 119.2(14) .
C324 C323 H323 120.4 .
C322 C323 H323 120.4 .
O324 C324 C325 115.4(12) .
O324 C324 C323 124.7(13) .
C325 C324 C323 119.7(12) .
C324 O324 C327 116.8(12) .
C324 C325 C326 119.8(13) .
C324 C325 H325 120.1 .
C326 C325 H325 120.1 .
C321 C326 C325 125.7(14) .
C321 C326 N326 117.7(10) .
C325 C326 N326 116.5(12) .
O326 N326 O325 121.5(15) .
O326 N326 C326 118.4(11) .
O325 N326 C326 120.1(14) .
O324 C327 H32A 109.5 .
O324 C327 H32B 109.5 .
H32A C327 H32B 109.5 .
O324 C327 H32C 109.5 .
H32A C327 H32C 109.5 .
H32B C327 H32C 109.5 .
O331 C331 C332 125.3(9) .
O331 C331 C336 123.5(8) .
C332 C331 C336 111.1(7) .
N332 C332 C333 117.8(9) .
N332 C332 C331 119.6(8) .
C333 C332 C331 122.6(9) .
O333 N332 O332 119.3(10) .
O333 N332 C332 119.4(10) .
O332 N332 C332 121.2(9) .
C334 C333 C332 121.8(10) .
C334 C333 H333 119.1 .
C332 C333 H333 119.1 .
C333 C334 O334 126.4(11) .
C333 C334 C335 118.0(10) .
O334 C334 C335 115.4(11) .
C334 O334 C337 113.5(12) .
C336 C335 C334 121.4(11) .
C336 C335 H335 119.3 .
C334 C335 H335 119.3 .
C335 C336 N336 118.6(10) .
C335 C336 C331 124.8(9) .
N336 C336 C331 116.4(7) .
O336 N336 O335 123.9(10) .
O336 N336 C336 119.9(9) .
O335 N336 C336 116.1(10) .
O334 C337 H33C 109.5 .
O334 C337 H33D 109.5 .
H33C C337 H33D 109.5 .
O334 C337 H33E 109.5 .
H33C C337 H33E 109.5 .
H33D C337 H33E 109.5 .
O341 C341 C342 120.9(6) .
O341 C341 C346 118.8(6) .
C342 C341 C346 120.0 .
C341 C342 C343 120.0 .
C341 C342 N342 121.2(7) .
C343 C342 N342 118.8(7) .
C344 C343 C342 120.0 .
C344 C343 H343 120.0 .
C342 C343 H343 120.0 .
C343 C344 C345 120.0 .
C343 C344 O344 118.9(11) .
C345 C344 O344 119.0(10) .
C346 C345 C344 120.0 .
C346 C345 H345 120.0 .
C344 C345 H345 120.0 .
N346 C346 C345 114.7(8) .
N346 C346 C341 125.3(8) .
C345 C346 C341 120.0 .
O342 N342 O343 123.0(17) .
O342 N342 C342 121.6(9) .
O343 N342 C342 114.4(16) .
C347 O344 C344 126(3) .
O346 N346 O345 120.1(12) .
O346 N346 C346 120.5(10) .
O345 N346 C346 119.4(11) .
O344 C347 H34D 109.5 .
O344 C347 H34E 109.5 .
H34D C347 H34E 109.5 .
O344 C347 H34F 109.5 .
H34D C347 H34F 109.5 .
H34E C347 H34F 109.5 .
O351 C351 C352 120.8(7) .
O351 C351 C356 117.4(7) .
C352 C351 C356 120.0 .
C351 C352 C353 120.0 .
C351 C352 N352 121.8(8) .
C353 C352 N352 118.1(8) .
C354 C353 C352 120.0 .
C354 C353 H353 120.0 .
C352 C353 H353 120.0 .
C353 C354 C355 120.0 .
C353 C354 O354 116.1(12) .
C355 C354 O354 123.6(12) .
C356 C355 C354 120.0 .
C356 C355 H355 120.0 .
C354 C355 H355 120.0 .
N356 C356 C355 114.7(9) .
N356 C356 C351 124.9(9) .
C355 C356 C351 120.0 .
C357 O354 C354 109(3) .
O354 C357 H35G 109.5 .
O354 C357 H35H 109.5 .
H35G C357 H35H 109.5 .
O354 C357 H35I 109.5 .
H35G C357 H35I 109.5 .
H35H C357 H35I 109.5 .
C35N C35M H35N 127.8 .
C35M C35N O35N 125(4) .
C35M C35N C35O 123(4) .
O35N C35N C35O 110(3) .
C35N C35O H35O 123.8 .
C35Q O35N C35N 63(3) .
O35N C35Q H35J 109.5 .
O35N C35Q H35K 109.5 .
H35J C35Q H35K 109.5 .
O35N C35Q H35L 109.5 .
H35J C35Q H35L 109.5 .
H35K C35Q H35L 109.5 .
O353 N352 O352 121.9(13) .
O353 N352 C352 123.4(14) .
O352 N352 C352 113.2(11) .
O356 N356 O355 117.7(12) .
O356 N356 C356 124.8(12) .
O355 N356 C356 117.2(13) .
Cl7Y C27X Cl7Z 110.3(18) .
Cl7Y C27X Cl7X 109.3(16) .
Cl7Z C27X Cl7X 105.9(15) .
Cl7Y C27X H27X 110.4 .
Cl7Z C27X H27X 110.4 .
Cl7X C27X H27X 110.4 .
N361 C361 C362 180.000(19) .
C361 C362 H36A 109.5 .
C361 C362 H36B 109.5 .
H36A C362 H36B 109.5 .
C361 C362 H36C 109.5 .
H36A C362 H36C 109.5 .
H36B C362 H36C 109.5 .
N363 C363 C365 169(4) .
N363 C363 C364 142(3) .
C365 C363 C364 37(2) .
C363 C364 H36D 109.5 .
C363 C364 H36E 109.5 .
H36D C364 H36E 109.5 .
C363 C364 H36F 109.5 .
H36D C364 H36F 109.5 .
H36E C364 H36F 109.5 .
C363 C365 H36G 109.5 .
C363 C365 H36H 109.5 .
H36G C365 H36H 109.5 .
C363 C365 H36I 109.5 .
H36G C365 H36I 109.5 .
H36H C365 H36I 109.5 .
N370 C370 C371 135(3) .
C370 C371 H37G 109.5 .
C370 C371 H37H 109.5 .
H37G C371 H37H 109.5 .
C370 C371 H37I 109.5 .
H37G C371 H37I 109.5 .
H37H C371 H37I 109.5 .
N372 C372 C373 156(5) .
C372 C373 H37J 109.5 .
C372 C373 H37K 109.5 .
H37J C373 H37K 109.5 .
C372 C373 H37L 109.5 .
H37J C373 H37L 109.5 .
H37K C373 H37L 109.5 .
C375 C374 N374 156(5) .
C374 C375 H37M 109.5 .
C374 C375 H37N 109.5 .
H37M C375 H37N 109.5 .
C374 C375 H37O 109.5 .
H37M C375 H37O 109.5 .
H37N C375 H37O 109.5 .
N376 C376 C377 168(7) .
C376 C377 H37P 109.5 .
C376 C377 H37Q 109.5 .
H37P C377 H37Q 109.5 .
C376 C377 H37R 109.5 .
H37P C377 H37R 109.5 .
H37Q C377 H37R 109.5 .
N378 C378 C379 162(6) .
C378 C379 H37S 109.5 .
C378 C379 H37T 109.5 .
H37S C379 H37T 109.5 .
C378 C379 H37U 109.5 .
H37S C379 H37U 109.5 .
H37T C379 H37U 109.5 .
Cl1 C381 Cl3 103.7(16) .
Cl1 C381 Cl2 119.2(15) .
Cl3 C381 Cl2 117.1(16) .
Cl1 C381 H381 105.2 .
Cl3 C381 H381 105.2 .
Cl2 C381 H381 105.2 .
Cl5 C382 Cl4 113(2) .
Cl5 C382 H38G 109.0 .
Cl4 C382 H38G 109.0 .
Cl5 C382 H38H 109.0 .
Cl4 C382 H38H 109.0 .
H38G C382 H38H 107.8 .
Cl13 C383 Cl15 133(3) .
Cl13 C383 Cl14 114(5) .
Cl15 C383 Cl14 93(2) .
Cl13 C383 H383 104.7 .
Cl15 C383 H383 104.7 .
Cl14 C383 H383 104.7 .
Cl17 C384 Cl16 109(3) .
Cl17 C384 H38L 109.9 .
Cl16 C384 H38L 109.9 .
Cl17 C384 H38M 109.9 .
Cl16 C384 H38M 109.9 .
H38L C384 H38M 108.3 .
Cl7 C385 Cl9 118.1(16) .
Cl7 C385 Cl8 109.2(16) .
Cl9 C385 Cl8 101.2(13) .
Cl7 C385 H385 109.3 .
Cl9 C385 H385 109.3 .
Cl8 C385 H385 109.3 .
Cl10 C386 Cl11 119(4) .
Cl10 C386 Cl12 119(4) .
Cl11 C386 Cl12 101(3) .
Cl10 C386 H386 105.2 .
Cl11 C386 H386 105.2 .
Cl12 C386 H386 105.2 .
O387 O386 O388 102(5) 4_556
N390 C390 C391 151(5) .
C390 C391 H39G 109.5 .
C390 C391 H39H 109.5 .
H39G C391 H39H 109.5 .
C390 C391 H39I 109.5 .
H39G C391 H39I 109.5 .
H39H C391 H39I 109.5 .
N392 C392 C393 155(6) .
C392 C393 H39J 109.5 .
C392 C393 H39K 109.5 .
H39J C393 H39K 109.5 .
C392 C393 H39L 109.5 .
H39J C393 H39L 109.5 .
H39K C393 H39L 109.5 .
N394 C394 C395 144(5) .
C394 C395 H39M 109.5 .
C394 C395 H39N 109.5 .
H39M C395 H39N 109.5 .
C394 C395 H39O 109.5 .
H39M C395 H39O 109.5 .
H39N C395 H39O 109.5 .
Cl96 C396 Cl97 139(4) .
Cl96 C396 H39P 102.4 .
Cl97 C396 H39P 102.4 .
Cl96 C396 H39Q 102.4 .
Cl97 C396 H39Q 102.4 .
H39P C396 H39Q 104.9 .
N400 C400 C401 153(5) .
C400 C401 H40A 109.5 .
C400 C401 H40B 109.5 .
H40A C401 H40B 109.5 .
C400 C401 H40C 109.5 .
H40A C401 H40C 109.5 .
H40B C401 H40C 109.5 .
N402 C402 C403 162(8) .
C402 C403 H40D 109.5 .
C402 C403 H40E 109.5 .
H40D C403 H40E 109.5 .
C402 C403 H40F 109.5 .
H40D C403 H40F 109.5 .
H40E C403 H40F 109.5 .
N404 C404 C405 148(6) .
C404 C405 H40G 109.5 .
C404 C405 H40H 109.5 .
H40G C405 H40H 109.5 .
C404 C405 H40I 109.5 .
H40G C405 H40I 109.5 .
H40H C405 H40I 109.5 .
N406 C406 C407 150(5) .
C406 C407 H40J 109.5 .
C406 C407 H40K 109.5 .
H40J C407 H40K 109.5 .
C406 C407 H40L 109.5 .
H40J C407 H40L 109.5 .
H40K C407 H40L 109.5 .
N408 C408 C409 147(7) .
C408 C409 H40M 109.5 .
C408 C409 H40N 109.5 .
H40M C409 H40N 109.5 .
C408 C409 H40O 109.5 .
H40M C409 H40O 109.5 .
H40N C409 H40O 109.5 .
N410 C410 C411 138(5) .
C410 C411 H41A 109.5 .
C410 C411 H41B 109.5 .
H41A C411 H41B 109.5 .
C410 C411 H41C 109.5 .
H41A C411 H41C 109.5 .
H41B C411 H41C 109.5 .

loop_
_geom_bond_atom_site_label_1
_geom_bond_atom_site_label_2
_geom_bond_distance
_geom_bond_site_symmetry_2
Ba1 O141 2.683(5) .
Ba1 O81 2.705(5) .
Ba1 O121 2.706(5) .
Ba1 O101 2.708(5) .
Ba1 O61 2.722(5) .
Ba1 O21 2.728(5) .
Ba1 O41 2.769(5) .
Ba1 O1 2.771(5) .
Si1 C16 1.527(18) .
Si1 O5 1.633(12) .
Si1 C14 1.87(2) .
Si1 C15 1.89(3) .
C1 N2 1.290(10) .
C1 N3 1.310(10) .
C1 N1 1.402(10) .
N1 C4 1.363(10) .
N1 H1 0.8800 .
O1 C4 1.242(9) .
C2 N3 1.337(10) .
C2 C3 1.345(12) .
C2 N5 1.378(10) .
N2 H2A 0.8800 .
N2 H2B 0.8800 .
O2 C12 1.456(14) .
O2 C6 1.458(13) .
C3 N4 1.361(11) .
C3 C4 1.445(11) .
O3 C9 1.411(16) .
O3 C7 1.425(12) .
N4 C5 1.315(12) .
O4 C9 1.386(18) .
O4 C8 1.442(14) .
C5 N5 1.380(12) .
C5 H5 0.9500 .
N5 C6 1.484(12) .
O5 C13 1.392(17) .
C6 C7 1.502(15) .
C6 H6 1.0000 .
C7 C8 1.484(15) .
C7 H7 1.0000 .
C8 C12 1.487(17) .
C8 H8 1.0000 .
C9 C11 1.43(2) .
C9 C10 1.59(2) .
C10 H10A 0.9800 .
C10 H10B 0.9800 .
C10 H10C 0.9800 .
C11 H11A 0.9800 .
C11 H11B 0.9800 .
C11 H11C 0.9800 .
C12 C13 1.582(18) .
C12 H12 1.0000 .
C13 H13A 0.9900 .
C13 H13B 0.9900 .
C14 H14A 0.9800 .
C14 H14B 0.9800 .
C14 H14C 0.9800 .
C15 H15A 0.9800 .
C15 H15B 0.9800 .
C15 H15C 0.9800 .
C16 C18 1.63(3) .
C16 C17 1.73(3) .
C16 C19 1.80(3) .
C17 H17A 0.9800 .
C17 H17B 0.9800 .
C17 H17C 0.9800 .
C18 H18A 0.9800 .
C18 H18B 0.9800 .
C18 H18C 0.9800 .
C19 H19A 0.9800 .
C19 H19B 0.9800 .
C19 H19C 0.9800 .
C21 N23 1.316(11) .
C21 N22 1.340(11) .
C21 N21 1.374(10) .
N21 C24 1.345(11) .
N21 H21 0.8800 .
O21 C24 1.285(10) .
C22 N23 1.322(11) .
C22 C23 1.373(12) .
C22 N25 1.374(11) .
N22 H22A 0.8800 .
N22 H22B 0.8800 .
O22 C26 1.407(12) .
O22 C32 1.449(13) .
C23 N24 1.386(11) .
C23 C24 1.412(12) .
O23 C27 1.442(10) .
O23 C29 1.455(12) .
N24 C25 1.309(11) .
O24 C28 1.379(11) .
O24 C29 1.442(12) .
C25 N25 1.354(12) .
C25 H25 0.9500 .
N25 C26 1.477(11) .
O25 C33 1.491(15) .
O25 Si2 1.592(10) .
O25 Si2A 1.713(16) .
C26 C27 1.493(15) .
C26 H26 1.0000 .
C27 C28 1.550(12) .
C27 H27 1.0000 .
C28 C32 1.486(15) .
C28 H28 1.0000 .
C29 C30 1.469(17) .
C29 C31 1.482(16) .
C30 H30A 0.9800 .
C30 H30B 0.9800 .
C30 H30C 0.9800 .
C31 H31A 0.9800 .
C31 H31B 0.9800 .
C31 H31C 0.9800 .
C32 C33 1.507(16) .
C32 H32 1.0000 .
C33 H33A 0.9900 .
C33 H33B 0.9900 .
Si2 C36 1.704(18) .
Si2 C35 1.82(3) .
Si2 C34 1.850(18) .
C34 H34A 0.9800 .
C34 H34B 0.9800 .
C34 H34C 0.9800 .
C35 H35A 0.9800 .
C35 H35B 0.9800 .
C35 H35C 0.9800 .
C36 C37 1.56(2) .
C36 C39 1.57(2) .
C36 C38 1.62(2) .
C37 H37A 0.9800 .
C37 H37B 0.9800 .
C37 H37C 0.9800 .
C38 H38A 0.9800 .
C38 H38B 0.9800 .
C38 H38C 0.9800 .
C39 H39A 0.9800 .
C39 H39B 0.9800 .
C39 H39C 0.9800 .
Si2A C36A 1.682(17) .
Si2A C34A 1.85(3) .
Si2A C35A 1.99(3) .
C34A H34D 0.9800 .
C34A H34E 0.9800 .
C34A H34F 0.9800 .
C35A H35D 0.9800 .
C35A H35E 0.9800 .
C35A H35F 0.9800 .
C36A C37A 1.56(3) .
C36A C38A 1.60(3) .
C36A C39A 1.63(3) .
C37A H37D 0.9800 .
C37A H37E 0.9800 .
C37A H37F 0.9800 .
C38A H38D 0.9800 .
C38A H38E 0.9800 .
C38A H38F 0.9800 .
C39A H39D 0.9800 .
C39A H39E 0.9800 .
C39A H39F 0.9800 .
C41 N42 1.292(12) .
C41 N43 1.312(11) .
C41 N41 1.384(11) .
N41 C44 1.393(11) .
N41 H41 0.8800 .
O41 C44 1.235(9) .
C42 N43 1.332(11) .
C42 N45 1.376(11) .
C42 C43 1.380(12) .
N42 H42A 0.8800 .
N42 H42B 0.8800 .
O42 C52 1.409(14) .
O42 C46 1.434(12) .
C43 C44 1.386(12) .
C43 N44 1.401(11) .
O43 C49 1.443(13) .
O43 C47 1.451(11) .
N44 C45 1.344(11) .
O44 C49 1.405(15) .
O44 C48 1.424(13) .
C45 N45 1.372(12) .
C45 H45 0.9500 .
N45 C46 1.471(11) .
O45 C53 1.419(16) .
O45 Si3A 1.480(13) .
O45 Si3 1.659(12) .
C46 C47 1.519(15) .
C46 H46 1.0000 .
C47 C48 1.546(13) .
C47 H47 1.0000 .
C48 C52 1.479(17) .
C48 H48 1.0000 .
C49 C51 1.455(19) .
C49 C50 1.58(2) .
C50 H50A 0.9800 .
C50 H50B 0.9800 .
C50 H50C 0.9800 .
C51 H51A 0.9800 .
C51 H51B 0.9800 .
C51 H51C 0.9800 .
C52 C53 1.505(18) .
C52 H52 1.0000 .
C53 H53A 0.9900 .
C53 H53B 0.9900 .
Si3 C54 1.738(17) .
Si3 C56 1.75(2) .
Si3 C55 1.80(2) .
C54 H54A 0.9800 .
C54 H54B 0.9800 .
C54 H54C 0.9800 .
C55 H55A 0.9800 .
C55 H55B 0.9800 .
C55 H55C 0.9800 .
C56 C58 1.53(2) .
C56 C57 1.56(2) .
C56 C59 1.65(2) .
C57 H57A 0.9800 .
C57 H57B 0.9800 .
C57 H57C 0.9800 .
C58 H58A 0.9800 .
C58 H58B 0.9800 .
C58 H58C 0.9800 .
C59 H59A 0.9800 .
C59 H59B 0.9800 .
C59 H59C 0.9800 .
Si3A C55A 1.78(2) .
C55A H55D 0.9800 .
C55A H55E 0.9800 .
C55A H55F 0.9800 .
C57A H57D 0.9800 .
C57A H57E 0.9800 .
C57A H57F 0.9800 .
C58A H58D 0.9800 .
C58A H58E 0.9800 .
C58A H58F 0.9800 .
C59A H59D 0.9800 .
C59A H59E 0.9800 .
C59A H59F 0.9800 .
C61 N63 1.297(11) .
C61 N62 1.324(11) .
C61 N61 1.350(10) .
N61 C64 1.398(11) .
N61 H61 0.8800 .
O61 C64 1.220(9) .
C62 N65 1.335(11) .
C62 N63 1.390(11) .
C62 C63 1.392(11) .
N62 H62A 0.8800 .
N62 H62B 0.8800 .
O62 C66 1.412(17) .
O62 C72 1.43(2) .
C63 N64 1.377(11) .
C63 C64 1.414(12) .
O63 C67 1.394(11) .
O63 C69 1.418(13) .
N64 C65 1.302(11) .
O64 C68 1.373(12) .
O64 C69 1.413(14) .
C65 N65 1.411(12) .
C65 H65 0.9500 .
N65 C66 1.454(12) .
C66 C67 1.467(15) .
C66 H66 1.0000 .
C67 C68 1.529(15) .
C67 H67 1.0000 .
C68 C72 1.44(2) .
C68 H68 1.0000 .
C69 C71 1.472(17) .
C69 C70 1.541(19) .
C70 H70A 0.9800 .
C70 H70B 0.9800 .
C70 H70C 0.9800 .
C71 H71A 0.9800 .
C71 H71B 0.9800 .
C71 H71C 0.9800 .
C72 C73 1.66(4) .
C72 H72 1.0000 .
C73 O65 1.02(4) .
C73 H73A 0.9900 .
C73 H73B 0.9900 .
O65 Si4 1.60(2) .
Si4 C76 1.55(3) .
Si4 C74 1.88(2) .
Si4 C75 1.89(3) .
C74 H74A 0.9800 .
C74 H74B 0.9800 .
C74 H74C 0.9800 .
C75 H75A 0.9800 .
C75 H75B 0.9800 .
C75 H75C 0.9800 .
C76 C78 1.58(3) .
C76 C79 1.64(3) .
C76 C77 1.65(3) .
C77 H77A 0.9800 .
C77 H77B 0.9800 .
C77 H77C 0.9800 .
C78 H78A 0.9800 .
C78 H78B 0.9800 .
C78 H78C 0.9800 .
C79 H79A 0.9800 .
C79 H79B 0.9800 .
C79 H79C 0.9800 .
Si5 O85 1.638(7) .
Si5 C94 1.78(2) .
Si5 C96 1.863(18) .
Si5 C95 1.932(17) .
C81 N83 1.304(10) .
C81 N82 1.305(10) .
C81 N81 1.404(10) .
N81 C84 1.352(10) .
N81 H81 0.8800 .
O81 C84 1.274(9) .
C82 C83 1.343(11) .
C82 N85 1.371(10) .
C82 N83 1.374(10) .
N82 H82A 0.8800 .
N82 H82B 0.8800 .
O82 C86 1.420(11) .
O82 C92 1.425(11) .
C83 C84 1.395(11) .
C83 N84 1.400(10) .
O83 C89 1.375(15) .
O83 C87 1.407(12) .
N84 C85 1.294(10) .
O84 C89 1.446(15) .
O84 C88 1.462(13) .
C85 N85 1.359(11) .
C85 H85 0.9500 .
N85 C86 1.451(11) .
O85 C93 1.435(13) .
C86 C87 1.524(15) .
C86 H86 1.0000 .
C87 C88 1.435(15) .
C87 H87 1.0000 .
C88 C92 1.516(15) .
C88 H88 1.0000 .
C89 C90 1.47(2) .
C89 C91 1.49(2) .
C90 H90A 0.9800 .
C90 H90B 0.9800 .
C90 H90C 0.9800 .
C91 H91A 0.9800 .
C91 H91B 0.9800 .
C91 H91C 0.9800 .
C92 C93 1.496(15) .
C92 H92 1.0000 .
C93 H93A 0.9900 .
C93 H93B 0.9900 .
C94 H94A 0.9800 .
C94 H94B 0.9800 .
C94 H94C 0.9800 .
C95 H95A 0.9800 .
C95 H95B 0.9800 .
C95 H95C 0.9800 .
C96 C99 1.37(3) .
C96 C97 1.55(3) .
C96 C98 1.63(3) .
C97 H97A 0.9800 .
C97 H97B 0.9800 .
C97 H97C 0.9800 .
C98 H98A 0.9800 .
C98 H98B 0.9800 .
C98 H98C 0.9800 .
C99 H99A 0.9800 .
C99 H99B 0.9800 .
C99 H99C 0.9800 .
Si6 O105 1.660(7) .
Si6 C116 1.862(16) .
Si6 C115 1.89(2) .
Si6 C114 1.903(16) .
C101 N102 1.318(10) .
C101 N103 1.334(10) .
C101 N101 1.400(10) .
N101 C104 1.362(10) .
N101 H101 0.8800 .
O101 C104 1.255(9) .
C102 N103 1.322(10) .
C102 C103 1.352(11) .
C102 N105 1.403(10) .
N102 H10D 0.8800 .
N102 H10E 0.8800 .
O102 C106 1.426(11) .
O102 C112 1.429(12) .
C103 N104 1.391(10) .
C103 C104 1.422(11) .
O103 C109 1.398(12) .
O103 C107 1.412(11) .
N104 C105 1.292(10) .
O104 C108 1.384(12) .
O104 C109 1.431(13) .
C105 N105 1.384(11) .
C105 H105 0.9500 .
N105 C106 1.455(11) .
O105 C113 1.462(13) .
C106 C107 1.504(14) .
C106 H106 1.0000 .
C107 C108 1.513(14) .
C107 H107 1.0000 .
C108 C112 1.566(14) .
C108 H108 1.0000 .
C109 C110 1.439(18) .
C109 C111 1.457(18) .
C110 H11D 0.9800 .
C110 H11E 0.9800 .
C110 H11F 0.9800 .
C111 H11G 0.9800 .
C111 H11H 0.9800 .
C111 H11I 0.9800 .
C112 C113 1.530(15) .
C112 H112 1.0000 .
C113 H11J 0.9900 .
C113 H11K 0.9900 .
C114 H11L 0.9800 .
C114 H11M 0.9800 .
C114 H11N 0.9800 .
C115 H11O 0.9800 .
C115 H11P 0.9800 .
C115 H11Q 0.9800 .
C116 C119 1.41(2) .
C116 C118 1.57(2) .
C116 C117 1.594(19) .
C117 H11R 0.9800 .
C117 H11S 0.9800 .
C117 H11T 0.9800 .
C118 H11U 0.9800 .
C118 H11V 0.9800 .
C118 H11W 0.9800 .
C119 H11$ 0.9800 .
C119 H11 0.9800 .
C119 H119 0.9800 .
C121 N123 1.293(10) .
C121 N122 1.308(10) .
C121 N121 1.388(10) .
N121 C124 1.391(10) .
N121 H121 0.8800 .
O121 C124 1.250(9) .
C122 C123 1.341(11) .
C122 N123 1.358(10) .
C122 N125 1.379(10) .
N122 H12A 0.8800 .
N122 H12B 0.8800 .
O122 C126 1.417(11) .
O122 C132 1.488(11) .
C123 N124 1.383(10) .
C123 C124 1.388(11) .
O123 C127 1.387(11) .
O123 C129 1.458(11) .
N124 C125 1.297(10) .
O124 C129 1.402(13) .
O124 C128 1.431(12) .
C125 N125 1.376(10) .
C125 H125 0.9500 .
N125 C126 1.455(10) .
O125 C133 1.422(13) .
O125 Si7 1.639(7) .
C126 C127 1.488(13) .
C126 H126 1.0000 .
C127 C128 1.550(13) .
C127 H127 1.0000 .
C128 C132 1.506(14) .
C128 H128 1.0000 .
C129 C130 1.443(18) .
C129 C131 1.559(18) .
C130 H13C 0.9800 .
C130 H13D 0.9800 .
C130 H13E 0.9800 .
C131 H13F 0.9800 .
C131 H13G 0.9800 .
C131 H13H 0.9800 .
C132 C133 1.442(14) .
C132 H132 1.0000 .
Si7 C136 1.709(14) .
Si7 C135 1.75(2) .
Si7 C134 1.94(2) .
C133 H13I 0.9900 .
C133 H13J 0.9900 .
C134 H13W 0.9800 .
C134 H13$ 0.9800 .
C134 H13 0.9800 .
C135 H13K 0.9800 .
C135 H13L 0.9800 .
C135 H13M 0.9800 .
C136 C138 1.511(19) .
C136 C139 1.567(18) .
C136 C137 1.64(2) .
C137 H13N 0.9800 .
C137 H13O 0.9800 .
C137 H13P 0.9800 .
C138 H13Q 0.9800 .
C138 H13R 0.9800 .
C138 H13S 0.9800 .
C139 H13T 0.9800 .
C139 H13U 0.9800 .
C139 H13V 0.9800 .
Si8 O145 1.632(7) .
Si8 C155 1.745(16) .
Si8 C156 1.76(3) .
Si8 C154 1.86(2) .
C141 N143 1.305(9) .
C141 N142 1.308(9) .
C141 N141 1.393(10) .
N141 C144 1.382(10) .
N141 H141 0.8800 .
O141 C144 1.249(9) .
C142 N143 1.338(10) .
C142 C143 1.350(11) .
C142 N145 1.389(9) .
N142 H14A 0.8800 .
N142 H14B 0.8800 .
O142 C152 1.420(11) .
O142 C146 1.428(10) .
C143 N144 1.377(10) .
C143 C144 1.419(11) .
O143 C147 1.405(11) .
O143 C149 1.420(12) .
N144 C145 1.291(10) .
O144 C148 1.379(10) .
O144 C149 1.398(12) .
C145 N145 1.398(10) .
C145 H145 0.9500 .
N145 C146 1.446(10) .
O145 C153 1.423(12) .
C146 C147 1.543(13) .
C146 H146 1.0000 .
C147 C148 1.486(13) .
C147 H147 1.0000 .
C148 C152 1.536(12) .
C148 H148 1.0000 .
C149 C150 1.506(17) .
C149 C151 1.537(17) .
C150 H15A 0.9800 .
C150 H15B 0.9800 .
C150 H15C 0.9800 .
C151 H15D 0.9800 .
C151 H15E 0.9800 .
C151 H15F 0.9800 .
C152 C153 1.513(13) .
C152 H152 1.0000 .
C153 H15G 0.9900 .
C153 H15H 0.9900 .
C154 H15I 0.9800 .
C154 H15J 0.9800 .
C154 H15K 0.9800 .
C155 H15L 0.9800 .
C155 H15M 0.9800 .
C155 H15N 0.9800 .
C156 C159 1.51(2) .
C156 C157 1.60(2) .
C156 C158 1.61(2) .
C157 H15O 0.9800 .
C157 H15P 0.9800 .
C157 H15Q 0.9800 .
C158 H15R 0.9800 .
C158 H15S 0.9800 .
C158 H15T 0.9800 .
C159 H15U 0.9800 .
C159 H15V 0.9800 .
C159 H15W 0.9800 .
Ba2 O181 2.696(5) .
Ba2 O221 2.702(5) .
Ba2 O241 2.714(5) .
Ba2 O281 2.723(6) .
Ba2 O201 2.724(5) .
Ba2 O161 2.735(5) .
Ba2 O301 2.751(5) .
Ba2 O261 2.781(5) .
Si9 O165 1.642(7) .
Si9 C176 1.67(3) .
Si9 C174 1.79(2) .
Si9 C175 1.91(3) .
C161 N163 1.299(10) .
C161 N162 1.321(10) .
C161 N161 1.376(10) .
N161 C164 1.373(10) .
N161 H161 0.8800 .
O161 C164 1.250(10) .
C162 N163 1.345(10) .
C162 N165 1.358(10) .
C162 C163 1.381(11) .
N162 H16A 0.8800 .
N162 H16B 0.8800 .
O162 C166 1.426(10) .
O162 C172 1.470(11) .
C163 C164 1.404(11) .
C163 N164 1.405(10) .
O163 C169 1.436(11) .
O163 C167 1.443(11) .
N164 C165 1.267(10) .
O164 C168 1.407(11) .
O164 C169 1.447(12) .
C165 N165 1.392(10) .
C165 H165 0.9500 .
N165 C166 1.462(10) .
O165 C173 1.398(13) .
C166 C167 1.509(13) .
C166 H166 1.0000 .
C167 C168 1.533(12) .
C167 H167 1.0000 .
C168 C172 1.509(14) .
C168 H168 1.0000 .
C169 C171 1.432(16) .
C169 C170 1.491(17) .
C170 H17A 0.9800 .
C170 H17B 0.9800 .
C170 H17C 0.9800 .
C171 H17D 0.9800 .
C171 H17E 0.9800 .
C171 H17F 0.9800 .
C172 C173 1.478(14) .
C172 H172 1.0000 .
C173 H17G 0.9900 .
C173 H17H 0.9900 .
C174 H17I 0.9800 .
C174 H17J 0.9800 .
C174 H17K 0.9800 .
C175 H17L 0.9800 .
C175 H17M 0.9800 .
C175 H17N 0.9800 .
C176 C177 1.49(3) .
C176 C178 1.52(3) .
C176 C179 1.68(3) .
C177 H17O 0.9800 .
C177 H17P 0.9800 .
C177 H17Q 0.9800 .
C178 H17R 0.9800 .
C178 H17S 0.9800 .
C178 H17T 0.9800 .
C179 H17U 0.9800 .
C179 H17V 0.9800 .
C179 H17W 0.9800 .
C181 N182 1.271(10) .
C181 N183 1.312(10) .
C181 N181 1.438(10) .
N181 C184 1.366(10) .
N181 H181 0.8800 .
O181 C184 1.248(9) .
C182 N183 1.325(10) .
C182 C183 1.363(11) .
C182 N185 1.383(10) .
N182 H18A 0.8800 .
N182 H18B 0.8800 .
O182 C186 1.406(11) .
O182 C192 1.434(10) .
C183 N184 1.362(10) .
C183 C184 1.419(11) .
O183 C187 1.423(11) .
O183 C189 1.424(11) .
N184 C185 1.323(10) .
O184 C188 1.382(12) .
O184 C189 1.426(13) .
C185 N185 1.381(10) .
C185 H185 0.9500 .
N185 C186 1.427(11) .
O185 C193 1.433(12) .
O185 Si10 1.655(7) .
C186 C187 1.508(13) .
C186 H186 1.0000 .
C187 C188 1.541(13) .
C187 H187 1.0000 .
C188 C192 1.531(13) .
C188 H188 1.0000 .
C189 C190 1.443(16) .
C189 C191 1.529(17) .
C190 H19A 0.9800 .
C190 H19B 0.9800 .
C190 H19C 0.9800 .
C191 H19D 0.9800 .
C191 H19E 0.9800 .
C191 H19F 0.9800 .
C192 C193 1.501(14) .
C192 H192 1.0000 .
C193 H19G 0.9900 .
C193 H19H 0.9900 .
Si10 C196 1.75(2) .
Si10 C195 1.76(3) .
Si10 C194 1.98(4) .
C194 H19I 0.9800 .
C194 H19J 0.9800 .
C194 H19K 0.9800 .
C195 H19L 0.9800 .
C195 H19M 0.9800 .
C195 H19N 0.9800 .
C196 C199 1.53(4) .
C196 C197 1.56(3) .
C196 C198 1.57(4) .
C197 H19O 0.9800 .
C197 H19P 0.9800 .
C197 H19Q 0.9800 .
C198 H19R 0.9800 .
C198 H19S 0.9800 .
C198 H19T 0.9800 .
C199 H19U 0.9800 .
C199 H19V 0.9800 .
C199 H19W 0.9800 .
C19D H19$ 0.9800 .
C19D H19 0.9800 .
C19D H199 0.9800 .
C19E H19$ 0.9800 .
C19E H19 0.9800 .
C19E H199 0.9800 .
C19F C19I 1.42(3) .
C19F C19G 1.58(3) .
C19F C19H 1.64(3) .
C19G H19$ 0.9800 .
C19G H19 0.9800 .
C19G H199 0.9800 .
C19H H19$ 0.9800 .
C19H H19 0.9800 .
C19H H199 0.9800 .
C19I H19$ 0.9800 .
C19I H19 0.9800 .
C19I H199 0.9800 .
C201 N202 1.305(10) .
C201 N203 1.330(10) .
C201 N201 1.377(10) .
N201 C204 1.392(10) .
N201 H201 0.8800 .
O201 C204 1.250(9) .
C202 N203 1.326(10) .
C202 C203 1.354(11) .
C202 N205 1.386(10) .
N202 H20A 0.8800 .
N202 H20B 0.8800 .
O202 C206 1.375(11) .
O202 C212 1.438(11) .
C203 C204 1.379(11) .
C203 N204 1.406(10) .
O203 C207 1.427(11) .
O203 C209 1.433(11) .
N204 C205 1.284(10) .
O204 C209 1.419(12) .
O204 C208 1.439(11) .
C205 N205 1.384(10) .
C205 H205 0.9500 .
N205 C206 1.424(11) .
O205 C213 1.408(13) .
O205 Si11 1.658(8) .
C206 C207 1.550(13) .
C206 H206 1.0000 .
C207 C208 1.485(13) .
C207 H207 1.0000 .
C208 C212 1.536(14) .
C208 H208 1.0000 .
C209 C210 1.504(16) .
C209 C211 1.506(17) .
C210 H21A 0.9800 .
C210 H21B 0.9800 .
C210 H21C 0.9800 .
C211 H21D 0.9800 .
C211 H21E 0.9800 .
C211 H21F 0.9800 .
C212 C213 1.504(15) .
C212 H212 1.0000 .
C213 H21G 0.9900 .
C213 H21H 0.9900 .
Si11 C216 1.63(2) .
Si11 C214 1.850(16) .
Si11 C215 1.95(2) .
C214 H21I 0.9800 .
C214 H21J 0.9800 .
C214 H21K 0.9800 .
C215 H21L 0.9800 .
C215 H21M 0.9800 .
C215 H21N 0.9800 .
C216 C218 1.57(3) .
C216 C217 1.58(3) .
C216 C219 1.66(3) .
C217 H21O 0.9800 .
C217 H21P 0.9800 .
C217 H21Q 0.9800 .
C218 H21R 0.9800 .
C218 H21S 0.9800 .
C218 H21T 0.9800 .
C219 H21U 0.9800 .
C219 H21V 0.9800 .
C219 H21W 0.9800 .
Si12 O225 1.655(7) .
Si12 C234 1.72(4) .
Si12 C235 1.81(2) .
Si12 C236 1.943(16) .
C221 N223 1.305(7) .
C221 N222 1.310(8) .
C221 N221 1.396(9) .
N221 C224 1.360(10) .
N221 H221 0.8800 .
O221 C224 1.252(8) .
C222 N223 1.341(10) .
C222 N225 1.381(10) .
C222 C223 1.380(11) .
N222 H22C 0.8800 .
N222 H22D 0.8800 .
O222 C232 1.417(12) .
O222 C226 1.430(11) .
C223 N224 1.382(10) .
C223 C224 1.403(10) .
O223 C229 1.409(15) .
O223 C227 1.412(11) .
N224 C225 1.315(10) .
O224 C229 1.436(16) .
O224 C228 1.445(14) .
C225 N225 1.343(10) .
C225 H225 0.9500 .
N225 C226 1.459(11) .
O225 C233 1.440(14) .
C226 C227 1.536(14) .
C226 H226 1.0000 .
C227 C228 1.511(14) .
C227 H227 1.0000 .
C228 C232 1.502(16) .
C228 H228 1.0000 .
C229 C231 1.36(2) .
C229 C230 1.50(2) .
C230 H23A 0.9800 .
C230 H23B 0.9800 .
C230 H23C 0.9800 .
C231 H23D 0.9800 .
C231 H23E 0.9800 .
C231 H23F 0.9800 .
C232 C233 1.535(15) .
C232 H232 1.0000 .
C233 H23G 0.9900 .
C233 H23H 0.9900 .
C234 H23I 0.9800 .
C234 H23J 0.9800 .
C234 H23K 0.9800 .
C235 H23L 0.9800 .
C235 H23M 0.9800 .
C235 H23N 0.9800 .
C236 C237 1.50(2) .
C236 C238 1.52(2) .
C236 C239 1.62(3) .
C237 H23O 0.9800 .
C237 H23P 0.9800 .
C237 H23Q 0.9800 .
C238 H23R 0.9800 .
C238 H23S 0.9800 .
C238 H23T 0.9800 .
C239 H23U 0.9800 .
C239 H23V 0.9800 .
C239 H23W 0.9800 .
Si13 C256 1.53(3) .
Si13 O245 1.610(8) .
Si13 C254 1.921(19) .
Si13 C255 1.956(17) .
C241 N242 1.285(11) .
C241 N243 1.324(11) .
C241 N241 1.411(10) .
N241 C244 1.350(10) .
N241 H241 0.8800 .
O241 C244 1.286(9) .
C242 N243 1.330(11) .
C242 C243 1.376(12) .
C242 N245 1.397(11) .
N242 H24A 0.8800 .
N242 H24B 0.8800 .
O242 C246 1.411(12) .
O242 C252 1.444(12) .
C243 C244 1.364(11) .
C243 N244 1.398(11) .
O243 C249 1.375(12) .
O243 C247 1.410(11) .
N244 C245 1.281(11) .
O244 C248 1.417(11) .
O244 C249 1.439(12) .
C245 N245 1.374(12) .
C245 H245 0.9500 .
N245 C246 1.441(11) .
O245 C253 1.401(13) .
C246 C247 1.560(14) .
C246 H246 1.0000 .
C247 C248 1.514(14) .
C247 H247 1.0000 .
C248 C252 1.520(14) .
C248 H248 1.0000 .
C249 C250 1.503(17) .
C249 C251 1.509(14) .
C250 H25A 0.9800 .
C250 H25B 0.9800 .
C250 H25C 0.9800 .
C251 H25D 0.9800 .
C251 H25E 0.9800 .
C251 H25F 0.9800 .
C252 C253 1.513(14) .
C252 H252 1.0000 .
C253 H25G 0.9900 .
C253 H25H 0.9900 .
C254 H25I 0.9800 .
C254 H25J 0.9800 .
C254 H25K 0.9800 .
C255 H25L 0.9800 .
C255 H25M 0.9800 .
C255 H25N 0.9800 .
C256 C257 1.57(2) .
C256 C258 1.64(2) .
C256 C259 1.64(2) .
C257 H25O 0.9800 .
C257 H25P 0.9800 .
C257 H25Q 0.9800 .
C258 H25R 0.9800 .
C258 H25S 0.9800 .
C258 H25T 0.9800 .
C259 H25U 0.9800 .
C259 H25V 0.9800 .
C259 H25W 0.9800 .
C261 N262 1.309(11) .
C261 N263 1.358(11) .
C261 N261 1.358(10) .
N261 C264 1.326(10) .
N261 H261 0.8800 .
O261 C264 1.239(9) .
C262 C263 1.345(12) .
C262 N265 1.371(11) .
C262 N263 1.387(11) .
N262 H26A 0.8800 .
N262 H26B 0.8800 .
O262 C266 1.439(13) .
O262 C272 1.442(14) .
C263 N264 1.359(11) .
C263 C264 1.458(11) .
O263 C269 1.384(13) .
O263 C267 1.445(11) .
N264 C265 1.304(11) .
O264 C268 1.432(12) .
O264 C269 1.435(13) .
C265 N265 1.379(12) .
C265 H265 0.9500 .
N265 C266 1.463(12) .
C266 C267 1.456(14) .
C266 H266 1.0000 .
C267 C268 1.538(15) .
C267 H267 1.0000 .
C268 C272 1.518(15) .
C268 H268 1.0000 .
C269 C271 1.496(14) .
C269 C270 1.540(15) .
C270 H27A 0.9800 .
C270 H27B 0.9800 .
C270 H27C 0.9800 .
C271 H27D 0.9800 .
C271 H27E 0.9800 .
C271 H27F 0.9800 .
C272 C273 1.508(17) .
C272 H272 1.0000 .
C273 O265 1.51(3) .
C273 O26E 1.57(2) .
C273 H27G 0.9900 .
C273 H27H 0.9900 .
O265 Si14 1.63(2) .
Si14 C276 1.76(3) .
Si14 C274 1.85(3) .
Si14 C275 1.85(2) .
C274 H27I 0.9800 .
C274 H27J 0.9800 .
C274 H27K 0.9800 .
C275 H27L 0.9800 .
C275 H27M 0.9800 .
C275 H27N 0.9800 .
C276 C279 1.55(3) .
C276 C277 1.58(3) .
C276 C278 1.60(3) .
C277 H27O 0.9800 .
C277 H27P 0.9800 .
C277 H27Q 0.9800 .
C278 H27R 0.9800 .
C278 H27S 0.9800 .
C278 H27T 0.9800 .
C279 H27U 0.9800 .
C279 H27V 0.9800 .
C279 H27W 0.9800 .
O26E Si4' 1.632(16) .
Si4' C27D 1.82(3) .
Si4' C27F 1.87(2) .
Si4' C27E 1.90(3) .
C27D H27$ 0.9800 .
C27D H27 0.9800 .
C27D H279 0.9800 .
C27E H27$ 0.9800 .
C27E H27 0.9800 .
C27E H279 0.9800 .
C27F C27H 1.46(2) .
C27F C27I 1.56(3) .
C27F C27G 1.61(3) .
C27G H27$ 0.9800 .
C27G H27 0.9800 .
C27G H279 0.9800 .
C27H H27$ 0.9800 .
C27H H27 0.9800 .
C27H H279 0.9800 .
C27I H27$ 0.9800 .
C27I H27 0.9800 .
C27I H279 0.9800 .
C27N H27$ 0.9800 .
C27N H27 0.9800 .
C27N H279 0.9800 .
C27P C27S 1.52(3) .
C27P C27R 1.55(3) .
C27P C27Q 1.57(3) .
C27Q H27$ 0.9800 .
C27Q H27 0.9800 .
C27Q H279 0.9800 .
C27R H27$ 0.9800 .
C27R H27 0.9800 .
C27R H279 0.9800 .
C27S H27$ 0.9800 .
C27S H27 0.9800 .
C27S H279 0.9800 .
Si15 O285 1.641(9) .
Si15 C296 1.80(3) .
Si15 C294 1.81(4) .
Si15 C295 1.92(3) .
C281 N283 1.288(11) .
C281 N282 1.321(10) .
C281 N281 1.405(10) .
N281 C284 1.377(10) .
N281 H281 0.8800 .
O281 C284 1.236(10) .
C282 N283 1.323(11) .
C282 N285 1.367(11) .
C282 C283 1.382(11) .
N282 H28A 0.8800 .
N282 H28B 0.8800 .
O282 C286 1.435(11) .
O282 C292 1.460(12) .
C283 C284 1.390(12) .
C283 N284 1.394(11) .
O283 C289 1.452(12) .
O283 C287 1.454(10) .
N284 C285 1.284(11) .
O284 C288 1.428(10) .
O284 C289 1.459(11) .
C285 N285 1.374(12) .
C285 H285 0.9500 .
N285 C286 1.444(11) .
O285 C293 1.421(13) .
C286 C287 1.521(13) .
C286 H286 1.0000 .
C287 C288 1.576(12) .
C287 H287 1.0000 .
C288 C292 1.537(13) .
C288 H288 1.0000 .
C289 C291 1.532(14) .
C289 C290 1.543(17) .
C290 H29A 0.9800 .
C290 H29B 0.9800 .
C290 H29C 0.9800 .
C291 H29D 0.9800 .
C291 H29E 0.9800 .
C291 H29F 0.9800 .
C292 C293 1.472(14) .
C292 H292 1.0000 .
C293 H29G 0.9900 .
C293 H29H 0.9900 .
C294 H29I 0.9800 .
C294 H29J 0.9800 .
C294 H29K 0.9800 .
C295 H29L 0.9800 .
C295 H29M 0.9800 .
C295 H29N 0.9800 .
C296 C297 1.48(4) .
C296 C298 1.49(3) .
C296 C299 1.57(2) .
C297 H29O 0.9800 .
C297 H29P 0.9800 .
C297 H29Q 0.9800 .
C298 H29R 0.9800 .
C298 H29S 0.9800 .
C298 H29T 0.9800 .
C299 H29U 0.9800 .
C299 H29V 0.9800 .
C299 H29W 0.9800 .
C301 N302 1.268(11) .
C301 N303 1.338(11) .
C301 N301 1.404(10) .
N301 C304 1.363(10) .
N301 H301 0.8800 .
O301 C304 1.261(9) .
C302 N303 1.337(11) .
C302 C303 1.360(12) .
C302 N305 1.404(11) .
N302 H30D 0.8800 .
N302 H30E 0.8800 .
O302 C306 1.397(12) .
O302 C312 1.427(16) .
C303 N304 1.343(11) .
C303 C304 1.468(12) .
O303 C309 1.422(11) .
O303 C307 1.423(11) .
N304 C305 1.322(11) .
O304 C309 1.391(13) .
O304 C308 1.399(14) .
C305 N305 1.367(12) .
C305 H305 0.9500 .
N305 C306 1.470(12) .
O305 C313 1.387(18) .
O305 Si6' 1.651(17) .
O305 Si16 1.653(13) .
C306 C307 1.512(14) .
C306 H306 1.0000 .
C307 C308 1.543(13) .
C307 H307 1.0000 .
C308 C312 1.479(18) .
C308 H308 1.0000 .
C309 C311 1.429(18) .
C309 C310 1.482(18) .
C310 H31D 0.9800 .
C310 H31E 0.9800 .
C310 H31F 0.9800 .
C311 H31G 0.9800 .
C311 H31H 0.9800 .
C311 H31I 0.9800 .
C312 C313 1.523(19) .
C312 H312 1.0000 .
C313 H31J 0.9900 .
C313 H31K 0.9900 .
Si16 C315 1.66(3) .
Si16 C316 1.75(2) .
Si16 C314 1.848(19) .
C314 H31L 0.9800 .
C314 H31M 0.9800 .
C314 H31N 0.9800 .
C315 H31O 0.9800 .
C315 H31P 0.9800 .
C315 H31Q 0.9800 .
C316 C319 1.56(2) .
C316 C317 1.57(2) .
C316 C318 1.60(2) .
C317 H31R 0.9800 .
C317 H31S 0.9800 .
C317 H31T 0.9800 .
C318 H31U 0.9800 .
C318 H31V 0.9800 .
C318 H31W 0.9800 .
C319 H31$ 0.9800 .
C319 H31 0.9800 .
C319 H319 0.9800 .
Si6' C31E 1.75(3) .
Si6' C31F 1.79(3) .
C31E H31$ 0.9800 .
C31E H31 0.9800 .
C31E H319 0.9800 .
C31F C31H 1.54(3) .
C31F C31G 1.58(3) .
C31F C31I 1.61(3) .
C31G H31$ 0.9800 .
C31G H31 0.9800 .
C31G H319 0.9800 .
C31H H31$ 0.9800 .
C31H H31 0.9800 .
C31H H319 0.9800 .
C31I H31$ 0.9800 .
C31I H31 0.9800 .
C31I H319 0.9800 .
C321 O321 1.222(11) .
C321 C326 1.369(16) .
C321 C322 1.501(17) .
C322 N322 1.385(16) .
C322 C323 1.407(16) .
N322 O322 1.179(12) .
N322 O323 1.252(13) .
C323 C324 1.38(2) .
C323 H323 0.9500 .
C324 O324 1.337(14) .
C324 C325 1.39(2) .
O324 C327 1.42(2) .
C325 C326 1.433(18) .
C325 H325 0.9500 .
O325 N326 1.238(14) .
C326 N326 1.476(19) .
N326 O326 1.216(14) .
C327 H32A 0.9800 .
C327 H32B 0.9800 .
C327 H32C 0.9800 .
C331 O331 1.232(10) .
C331 C332 1.440(13) .
C331 C336 1.454(13) .
C332 N332 1.404(13) .
C332 C333 1.432(14) .
N332 O333 1.248(12) .
N332 O332 1.251(12) .
C333 C334 1.348(17) .
C333 H333 0.9500 .
C334 O334 1.351(13) .
C334 C335 1.394(16) .
O334 C337 1.47(2) .
C335 C336 1.359(13) .
C335 H335 0.9500 .
O335 N336 1.243(12) .
C336 N336 1.445(13) .
N336 O336 1.201(11) .
C337 H33C 0.9800 .
C337 H33D 0.9800 .
C337 H33E 0.9800 .
C341 O341 1.249(9) .
C341 C342 1.3900 .
C341 C346 1.3900 .
C342 C343 1.3900 .
C342 N342 1.476(17) .
C343 C344 1.3900 .
C343 H343 0.9500 .
C344 C345 1.3900 .
C344 O344 1.451(13) .
C345 C346 1.3900 .
C345 H345 0.9500 .
C346 N346 1.370(12) .
N342 O342 1.159(16) .
N342 O343 1.26(2) .
O344 C347 1.251(19) .
O345 N346 1.253(14) .
N346 O346 1.198(12) .
C347 H34D 0.9800 .
C347 H34E 0.9800 .
C347 H34F 0.9800 .
C351 O351 1.299(10) .
C351 C352 1.3900 .
C351 C356 1.3900 .
C352 C353 1.3900 .
C352 N352 1.494(14) .
C353 C354 1.3900 .
C353 H353 0.9500 .
C354 C355 1.3900 .
C354 O354 1.56(2) .
C355 C356 1.3900 .
C355 H355 0.9500 .
C356 N356 1.342(13) .
O354 C357 1.52(4) .
C357 H35G 0.9800 .
C357 H35H 0.9800 .
C357 H35I 0.9800 .
C35M C35N 1.37(6) .
C35M H35N 0.9500 .
C35N O35N 1.57(5) .
C35N C35O 1.61(6) .
C35O H35O 0.9500 .
O35N C35Q 1.33(4) .
C35Q H35J 0.9800 .
C35Q H35K 0.9800 .
C35Q H35L 0.9800 .
O352 N352 1.242(14) .
N352 O353 1.176(15) .
O355 N356 1.239(16) .
O356 N356 1.192(13) .
C27X Cl7Y 1.59(3) .
C27X Cl7Z 1.76(3) .
C27X Cl7X 1.86(3) .
C27X H27X 1.0000 .
N361 C361 1.08(4) .
C361 C362 1.45(4) .
C362 H36A 0.9800 .
C362 H36B 0.9800 .
C362 H36C 0.9800 .
N363 C363 1.32(4) .
C363 C365 1.38(4) .
C363 C364 1.58(4) .
C364 H36D 0.9800 .
C364 H36E 0.9800 .
C364 H36F 0.9800 .
C365 H36G 0.9800 .
C365 H36H 0.9800 .
C365 H36I 0.9800 .
N370 C370 1.37(3) .
C370 C371 1.54(3) .
C371 H37G 0.9800 .
C371 H37H 0.9800 .
C371 H37I 0.9800 .
N372 C372 1.35(3) .
C372 C373 1.44(3) .
C373 H37J 0.9800 .
C373 H37K 0.9800 .
C373 H37L 0.9800 .
N374 C374 1.30(5) .
C374 C375 1.15(6) .
C375 H37M 0.9800 .
C375 H37N 0.9800 .
C375 H37O 0.9800 .
N376 C376 1.24(3) .
C376 C377 1.38(3) .
C377 H37P 0.9800 .
C377 H37Q 0.9800 .
C377 H37R 0.9800 .
N378 C378 1.11(5) .
C378 C379 1.26(6) .
C379 H37S 0.9800 .
C379 H37T 0.9800 .
C379 H37U 0.9800 .
C381 Cl1 1.66(2) .
C381 Cl3 1.68(2) .
C381 Cl2 1.73(2) .
C381 H381 1.0000 .
Cl2A Cl3A 2.47(7) .
C382 Cl5 1.74(2) .
C382 Cl4 1.81(3) .
C382 H38G 0.9900 .
C382 H38H 0.9900 .
C383 Cl13 1.20(6) .
C383 Cl15 1.69(5) .
C383 Cl14 2.12(5) .
C383 H383 1.0000 .
C384 Cl17 1.64(4) .
C384 Cl16 1.77(4) .
C384 H38L 0.9900 .
C384 H38M 0.9900 .
C385 Cl7 1.50(3) .
C385 Cl9 1.79(3) .
C385 Cl8 1.89(3) .
C385 H385 1.0000 .
C386 Cl10 1.41(6) .
C386 Cl11 1.87(6) .
C386 Cl12 2.00(6) .
C386 H386 1.0000 .
O386 O387 1.52(8) 4_556
O386 O388 1.56(9) .
O387 O386 1.52(8) 4_546
N390 C390 1.24(2) .
C390 C391 1.37(3) .
C391 H39G 0.9800 .
C391 H39H 0.9800 .
C391 H39I 0.9800 .
N392 C392 1.25(3) .
C392 C393 1.32(2) .
C393 H39J 0.9800 .
C393 H39K 0.9800 .
C393 H39L 0.9800 .
N394 C394 1.22(3) .
C394 C395 1.41(3) .
C395 H39M 0.9800 .
C395 H39N 0.9800 .
C395 H39O 0.9800 .
C396 Cl96 1.50(5) .
C396 Cl97 1.72(6) .
C396 H39P 0.9900 .
C396 H39Q 0.9900 .
N400 C400 1.19(3) .
C400 C401 1.38(3) .
C401 H40A 0.9800 .
C401 H40B 0.9800 .
C401 H40C 0.9800 .
N402 C402 1.21(3) .
C402 C403 1.35(3) .
C403 H40D 0.9800 .
C403 H40E 0.9800 .
C403 H40F 0.9800 .
N404 C404 1.22(3) .
C404 C405 1.40(3) .
C405 H40G 0.9800 .
C405 H40H 0.9800 .
C405 H40I 0.9800 .
N406 C406 1.22(3) .
C406 C407 1.39(3) .
C407 H40J 0.9800 .
C407 H40K 0.9800 .
C407 H40L 0.9800 .
N408 C408 1.21(3) .
C408 C409 1.37(3) .
C409 H40M 0.9800 .
C409 H40N 0.9800 .
C409 H40O 0.9800 .
N410 C410 1.23(3) .
C410 C411 1.40(3) .
C411 H41A 0.9800 .
C411 H41B 0.9800 .
C411 H41C 0.9800 .
O501 O502 1.36(7) .
O511 O512 1.24(12) .

loop_
_geom_hbond_atom_site_label_D
_geom_hbond_atom_site_label_H
_geom_hbond_atom_site_label_A
_geom_hbond_distance_DH
_geom_hbond_distance_HA
_geom_hbond_distance_DA
_geom_hbond_angle_DHA
N1 H1 O61 0.88 2.03 2.870(8) 159.5
N2 H2A O145 0.88 2.40 3.140(7) 142.3
N2 H2B N64 0.88 2.01 2.878(10) 169.8
N21 H21 O1 0.88 2.05 2.883(9) 157.0
N22 H22A O85 0.88 2.27 3.010(7) 141.1
N22 H22B N4 0.88 2.02 2.881(10) 166.5
N41 H41 O21 0.88 2.04 2.888(9) 160.5
N42 H42A O105 0.88 2.18 2.964(8) 148.0
N42 H42B N24 0.88 2.00 2.871(11) 170.8
N61 H61 O41 0.88 2.04 2.877(9) 159.1
N62 H62A O125 0.88 2.23 2.980(7) 143.1
N62 H62B N44 0.88 2.04 2.902(11) 168.0
N81 H81 O141 0.88 2.04 2.898(8) 164.5
N82 H82A O351 0.88 2.15 2.820(7) 132.3
N82 H82A O356 0.88 2.29 3.047(9) 144.1
N82 H82B N144 0.88 2.06 2.920(10) 167.1
N101 H101 O81 0.88 2.02 2.867(8) 162.0
N102 H10D O346 0.88 2.24 3.004(9) 145.1
N102 H10D O341 0.88 2.26 2.985(7) 139.9
N102 H10E N84 0.88 2.13 2.978(10) 162.6
N121 H121 O101 0.88 2.07 2.913(8) 161.1
N122 H12A O331 0.88 2.16 2.862(7) 136.1
N122 H12A O336 0.88 2.32 3.048(7) 140.1
N122 H12B N104 0.88 2.06 2.922(10) 168.3
N141 H141 O121 0.88 2.05 2.897(8) 161.9
N142 H14A O321 0.88 2.21 2.919(7) 136.8
N142 H14A O326 0.88 2.30 3.085(10) 148.0
N142 H14B N124 0.88 2.05 2.917(9) 166.5
N161 H161 O181 0.88 2.07 2.927(8) 163.1
N162 H16A O342 0.88 2.15 2.932(10) 148.3
N162 H16A O341 0.88 2.23 2.888(7) 131.9
N162 H16B N184 0.88 2.06 2.924(9) 168.3
N181 H181 O201 0.88 2.03 2.887(8) 163.1
N182 H18A O331 0.88 2.19 2.906(7) 138.4
N182 H18A O332 0.88 2.26 3.028(8) 145.6
N182 H18B N204 0.88 2.10 2.949(10) 162.4
N201 H201 O221 0.88 2.04 2.894(6) 163.8
N202 H20A O321 0.88 2.18 2.886(7) 137.4
N202 H20A O322 0.88 2.21 2.954(8) 141.4
N202 H20B N224 0.88 2.04 2.903(7) 167.3
N221 H221 O161 0.88 2.06 2.908(8) 160.6
N222 H22C O352 0.88 2.22 2.996(10) 146.8
N222 H22C O351 0.88 2.27 2.981(7) 137.6
N222 H22D N164 0.88 2.10 2.955(7) 163.8
N241 H241 O261 0.88 1.99 2.844(8) 162.6
N242 H24A O185 0.88 2.34 3.124(7) 148.5
N242 H24B N264 0.88 2.07 2.932(11) 167.0
N261 H261 O281 0.88 2.10 2.941(8) 160.5
N262 H26B N284 0.88 2.01 2.882(10) 173.5
N262 H26A O205 0.88 2.22 3.012(7) 150.1
N281 H281 O301 0.88 1.97 2.818(6) 162.6
N282 H28A O225 0.88 2.21 2.974(10) 145.1
N282 H28B N304 0.88 2.04 2.906(7) 167.8
N301 H301 O241 0.88 2.09 2.912(7) 154.3
N302 H30D O165 0.88 2.32 3.095(8) 146.3
N302 H30E N244 0.88 2.03 2.904(9) 170.9
